data_1576505
loop_
_publ_author_name
'Xiang, Xiaoshuang'
'Hermann, Mathias'
'Ye, Lei'
'Seitz, Philipp'
'Estaque, Lilian'
'Pieters, Gr&#xe9;gory'
'Drewello, Thomas'
'Esser, Birgit'

_publ_section_title
;
 Diketo[<i>n</i>]CPPs as chiral and shape-adaptive fullerene hosts and
 precursors to DBP[<i>n</i>]CPPs.
;
_journal_issue 13
_journal_name_full 'Chemical science'
_journal_page_first 6677
_journal_page_last 6687
_journal_paper_doi 10.1039/d5sc05305f
_journal_volume 17
_journal_year 2026
_chemical_formula_moiety 'C70 H44 O2, C60, C2 H3 N'
_chemical_formula_sum 'C132 H47 N O2'
_chemical_formula_weight 1678.70
_space_group_crystal_system monoclinic
_space_group_IT_number 14
_space_group_name_Hall '-P 2yn'
_space_group_name_H-M_alt 'P 1 21/n 1'
_atom_sites_solution_hydrogens geom
_atom_sites_solution_primary direct
_audit_creation_date 2025-08-08
_audit_creation_method
;FinalCif V153 by Daniel Kratzert, Freiburg 2025, 
https://dkratzert.de/finalcif.html
;
_audit_update_record
;
2025-09-08 deposited with the CCDC.	2026-01-21 downloaded from the CCDC.
;
_cell_angle_alpha 90
_cell_angle_beta 106.600(2)
_cell_angle_gamma 90
_cell_formula_units_Z 4
_cell_length_a 33.9339(7)
_cell_length_b 9.7569(2)
_cell_length_c 34.8054(8)
_cell_measurement_reflns_used 26492
_cell_measurement_temperature 150(2)
_cell_measurement_theta_max 74.4550
_cell_measurement_theta_min 4.2860
_cell_volume 11043.4(4)
_computing_cell_refinement 'CrysAlisPro 1.171.44.118a (Rigaku OD, 2025)'
_computing_data_collection 'CrysAlisPro system (CCD 42.102a (release 15-09-2023))'
_computing_data_reduction 'CrysAlisPro 1.171.44.118a (Rigaku OD, 2025)'
_computing_structure_refinement 'SHELXL-2019/2 (Sheldrick, 2019)'
_computing_structure_solution 'SHELXT (G. Sheldrick)'
_diffrn_ambient_environment N~2~
_diffrn_ambient_temperature 150(2)
_diffrn_detector 'CCD plate'
_diffrn_detector_area_resol_mean 10.3385
_diffrn_detector_type Atlas
_diffrn_measured_fraction_theta_full 0.999
_diffrn_measured_fraction_theta_max 0.997
_diffrn_measurement_details
;List of Runs (angles in degrees, time in seconds):

  # Type    Start    End  Width  t~exp~   \w     \q     \k     \f   Frames
#--------------------------------------------------------------------------
  1  \w   -116.00 -20.00   1.00    8.00    --  -42.93 -38.00-150.00   96
  2  \w    -70.00  26.00   1.00    8.00    --  -42.93  57.00  30.00   96
  3  \w     28.00  59.00   1.00    8.00    --   42.93-125.00-180.00   31
  4  \w     33.00  58.00   1.00    8.00    --   42.93-125.00 150.00   25
  5  \w     41.00 134.00   1.00   32.00    --  112.00 -61.00-180.00   93
  6  \w     40.00  84.00   1.00   32.00    --  112.00-111.00 -60.00   44
  7  \w     30.00  58.00   1.00   32.00    --  112.00 -95.00  90.00   28
  8  \w     57.00  96.00   1.00   32.00    --  112.00-111.00   0.00   39
  9  \w    106.00 137.00   1.00   32.00    --  112.00 -30.00 -90.00   31
 10  \w     47.00 107.00   1.00   32.00    --  112.00-111.00-150.00   60
 11  \w    103.00 136.00   1.00   32.00    --  112.00 -30.00  60.00   33
 12  \w    104.00 133.00   1.00   32.00    --  112.00  77.00 -90.00   29
 13  \w    147.00 176.00   1.00   32.00    --  112.00  77.00 -90.00   29
 14  \w     37.00  63.00   1.00   32.00    --  112.00 -30.00  60.00   26
 15  \w     40.00  91.00   1.00   32.00    --  112.00 -30.00 -90.00   51
 16  \w     63.00  88.00   1.00   32.00    --  112.00 -95.00-150.00   25
 17  \w     41.00  71.00   1.00   32.00    --  112.00-111.00 120.00   30
 18  \w     27.00 167.00   1.00   32.00    --  112.00   0.00   0.00  140
 19  \w    -74.00 -48.00   1.00    8.00    --  -42.93  77.00   0.00   26
 20  \w     -9.00  33.00   1.00    8.00    --  -42.93  77.00   0.00   42
 21  \w    -77.00 -51.00   1.00    8.00    --  -42.93 -38.00 -90.00   26
 22  \w    -72.00  33.00   1.00    8.00    --  -42.93  77.00 120.00  105
 23  \w     34.00  80.00   1.00    8.00    --   42.93-125.00 -90.00   46
 24  \w     73.00 104.00   1.00   32.00    --  112.00 -95.00  60.00   31
 25  \w     79.00 105.00   1.00   32.00    --  112.00-111.00 -90.00   26
 26  \w     56.00 107.00   1.00   32.00    --  112.00-111.00 150.00   51
 27  \w     39.00  66.00   1.00   32.00    --  112.00-111.00 -90.00   27
 28  \w     75.00 109.00   1.00   32.00    --  112.00-111.00-180.00   34
 29  \w    129.00 166.00   1.00   32.00    --  112.00 111.00-180.00   37
 30  \w     82.00 108.00   1.00   32.00    --  112.00-111.00-120.00   26
 31  \w    102.00 129.00   1.00   32.00    --  112.00  30.00  30.00   27
 32  \w    144.00 170.00   1.00   32.00    --  112.00  30.00  30.00   26
 33  \w     84.00 109.00   1.00   32.00    --  112.00-111.00 -60.00   25
 34  \w     83.00 109.00   1.00   32.00    --  112.00-111.00 120.00   26
 35  \w     84.00  99.00   1.00   32.00    --  112.00-111.00 -30.00   15
;
_diffrn_measurement_device 'four-circle diffractometer'
_diffrn_measurement_device_type 'SuperNova, Dual, Cu at home/near, Atlas'
_diffrn_measurement_method '\w scans'
_diffrn_measurement_specimen_support 'MiTeGen micromount '
_diffrn_orient_matrix_type 'CrysAlisPro convention (1999,Acta A55,543-557)'
_diffrn_orient_matrix_UB_11 0.0271555000
_diffrn_orient_matrix_UB_12 -0.0017548000
_diffrn_orient_matrix_UB_13 0.0438432000
_diffrn_orient_matrix_UB_21 -0.0233931000
_diffrn_orient_matrix_UB_22 -0.1267711000
_diffrn_orient_matrix_UB_23 0.0081709000
_diffrn_orient_matrix_UB_31 0.0309570000
_diffrn_orient_matrix_UB_32 -0.0940923000
_diffrn_orient_matrix_UB_33 -0.0120836000
_diffrn_radiation_monochromator mirror
_diffrn_radiation_probe x-ray
_diffrn_radiation_type CuK\a
_diffrn_radiation_wavelength 1.54184
_diffrn_reflns_av_R_equivalents 0.1006
_diffrn_reflns_av_sigmaI/netI 0.1088
_diffrn_reflns_av_unetI/netI 0.0639
_diffrn_reflns_Laue_measured_fraction_full 0.999
_diffrn_reflns_Laue_measured_fraction_max 0.997
_diffrn_reflns_limit_h_max 42
_diffrn_reflns_limit_h_min -40
_diffrn_reflns_limit_k_max 9
_diffrn_reflns_limit_k_min -12
_diffrn_reflns_limit_l_max 39
_diffrn_reflns_limit_l_min -43
_diffrn_reflns_number 95597
_diffrn_reflns_point_group_measured_fraction_full 0.999
_diffrn_reflns_point_group_measured_fraction_max 0.997
_diffrn_reflns_theta_full 67.684
_diffrn_reflns_theta_max 74.506
_diffrn_reflns_theta_min 3.817
_diffrn_source 'micro-focus sealed X-ray tube'
_diffrn_source_current 0.8
_diffrn_source_type 'SuperNova (Cu) X-ray Source'
_diffrn_source_voltage 50
_exptl_absorpt_coefficient_mu 0.459
_exptl_absorpt_correction_T_max 1.00000
_exptl_absorpt_correction_T_min 0.52834
_exptl_absorpt_correction_type multi-scan
_exptl_absorpt_process_details
;
CrysAlisPro 1.171.44.118a (Rigaku Oxford Diffraction, 2025)
Empirical absorption correction using spherical harmonics,
implemented in SCALE3 ABSPACK scaling algorithm.
;
_exptl_crystal_colour 'clear dark red'
_exptl_crystal_density_diffrn 1.010
_exptl_crystal_description block
_exptl_crystal_F_000 3448
_exptl_crystal_recrystallization_method 'vapor diffusion of MeCN into a 1,2-dichlorobenzene solution'
_exptl_crystal_size_max 0.360
_exptl_crystal_size_mid 0.170
_exptl_crystal_size_min 0.130
_refine_diff_density_max 1.323
_refine_diff_density_min -0.372
_refine_diff_density_rms 0.085
_refine_ls_extinction_coef 0.00037(13)
_refine_ls_extinction_expression Fc^*^=kFc[1+0.001xFc^2^\l^3^/sin(2\q)]^-1/4^
_refine_ls_extinction_method 'SHELXL-2019/2 (Sheldrick 2019)'
_refine_ls_goodness_of_fit_ref 1.593
_refine_ls_hydrogen_treatment constr
_refine_ls_matrix_type full
_refine_ls_number_parameters 2125
_refine_ls_number_reflns 22510
_refine_ls_number_restraints 50393
_refine_ls_restrained_S_all 1.097
_refine_ls_R_factor_all 0.1567
_refine_ls_R_factor_gt 0.1425
_refine_ls_shift/su_max 0.001
_refine_ls_shift/su_mean 0.000
_refine_ls_structure_factor_coef Fsqd
_refine_ls_weighting_details 'w=1/[\s^2^(Fo^2^)+(0.2500P)^2^] where P=(Fo^2^+2Fc^2^)/3'
_refine_ls_weighting_scheme calc
_refine_ls_wR_factor_gt 0.4572
_refine_ls_wR_factor_ref 0.4756
_reflns_Friedel_coverage 0.000
_reflns_number_gt 17839
_reflns_number_total 22510
_reflns_threshold_expression 'I > 2\s(I)'
_cod_data_source_file d5sc05305f2.cif
_cod_data_source_block WST25095_sq
_cod_depositor_comments 'Adding full bibliography for 1576504--1576507.cif.'
_cod_original_sg_symbol_H-M 'P 21/n'
_cod_database_code 1576505
_shelx_shelxl_version_number 2019/3
_shelx_space_group_comment
;
The symmetry employed for this shelxl refinement is uniquely defined
by the following loop, which should always be used as a source of
symmetry information in preference to the above space-group names.
They are only intended as comments.
;
_shelx_estimated_absorpt_t_min 0.852
_shelx_estimated_absorpt_t_max 0.943
_diffrn_measurement_ambient_temperature_device_make 'Oxford Cryostream'
_cell_oxdiff_length_a 33.9472(7)
_cell_oxdiff_length_b 9.75756(18)
_cell_oxdiff_length_c 34.7935(7)
_cell_oxdiff_angle_alpha 90.1913(16)
_cell_oxdiff_angle_beta 106.6225(18)
_cell_oxdiff_angle_gamma 89.9780(15)
_cell_oxdiff_volume 11043.4(4)
_cell_oxdiff_measurement_reflns_used 26474
_oxdiff_exptl_absorpt_empirical_full_min 0.492
_oxdiff_exptl_absorpt_empirical_full_max 2.060
_oxdiff_exptl_absorpt_empirical_details
;Empirical correction (ABSPACK) includes:
- Absorption correction using spherical harmonics
- Frame scaling
;
_diffrn_oxdiff_measurement_exp_name WST25095.par
_diffrn_oxdiff_digest_od_ed
;

;
_reflns_odcompleteness_completeness 99.65
_reflns_odcompleteness_theta 74.33
_reflns_odcompleteness_iscentric 1
_chemical_oxdiff_formula 'C140 H44 O2 Cl10'
_chemical_oxdiff_usercomment WS-99-3
_ins_header
;TITL WST25095 in P2(1)/n 
REM P2(1)/n (#14 in standard setting (mkl: cell=2,tostdtrans=2,'abc'))
CELL 1.54184  33.936263   9.756218  34.803503  90.0000 106.5907  90.0000
ZERR    4.00   0.000705   0.000163   0.000746   0.0000   0.0022   0.0000
LATT  1
SYMM -x+1/2, y+1/2,-z+1/2 
SFAC C H Cl O
UNIT 560.00 176.00 40.00 8.00
REM  CrysAlisPro recorded range (K): Min=149.9; max=150.1; aver:150.0
TEMP -123
SIZE 0.13 0.17 0.36
TREF
HKLF 4
END
;
_platon_squeeze_void_probe_radius 1.20

loop_
_space_group_symop_operation_xyz
'x, y, z'
'-x+1/2, y+1/2, -z+1/2'
'-x, -y, -z'
'x-1/2, -y-1/2, z-1/2'

loop_
_atom_site_label
_atom_site_type_symbol
_atom_site_fract_x
_atom_site_fract_y
_atom_site_fract_z
_atom_site_U_iso_or_equiv
_atom_site_adp_type
_atom_site_occupancy
_atom_site_site_symmetry_order
_atom_site_calc_flag
_atom_site_refinement_flags_posn
_atom_site_refinement_flags_adp
_atom_site_refinement_flags_occupancy
_atom_site_disorder_assembly
_atom_site_disorder_group
C1_1 C 0.09798(13) 0.8621(4) 0.29660(13) 0.0444(8) Uani 1 1 d . . . . .
C2_1 C 0.11964(15) 0.7425(5) 0.29352(13) 0.0495(9) Uani 1 1 d . . . . .
H2_1 H 0.109294 0.656351 0.298944 0.059 Uiso 1 1 calc R U . . .
C3_1 C 0.15575(15) 0.7472(4) 0.28275(13) 0.0481(9) Uani 1 1 d . . . . .
H3_1 H 0.170248 0.664626 0.281741 0.058 Uiso 1 1 calc R U . . .
C4_1 C 0.17136(14) 0.8710(5) 0.27333(13) 0.0464(9) Uani 1 1 d . . . . .
C5_1 C 0.14691(15) 0.9877(5) 0.27096(13) 0.0514(10) Uani 1 1 d . . . . .
H5_1 H 0.155060 1.071080 0.261360 0.062 Uiso 1 1 calc R U . . .
C6_1 C 0.11116(14) 0.9841(5) 0.28231(13) 0.0504(9) Uani 1 1 d . . . . .
H6_1 H 0.095151 1.064964 0.280465 0.060 Uiso 1 1 calc R U . . .
C7_1 C 0.06952(13) 0.8636(5) 0.32229(13) 0.0442(8) Uani 1 1 d . . . . .
C8_1 C 0.06669(13) 0.9788(4) 0.34491(13) 0.0453(8) Uani 1 1 d . . . . .
H8_1 H 0.074787 1.065295 0.337156 0.054 Uiso 1 1 calc R U . . .
C9_1 C 0.05258(13) 0.9714(5) 0.37806(13) 0.0450(8) Uani 1 1 d . . . . .
H9_1 H 0.050434 1.052837 0.392276 0.054 Uiso 1 1 calc R U . . .
C10_1 C 0.04131(11) 0.8463(4) 0.39126(12) 0.0416(8) Uani 1 1 d . . . . .
C11_1 C 0.03944(12) 0.7307(5) 0.36582(13) 0.0450(8) Uani 1 1 d . . . . .
H11_1 H 0.028789 0.646327 0.372131 0.054 Uiso 1 1 calc R U . . .
C12_1 C 0.05301(13) 0.7401(5) 0.33192(13) 0.0460(9) Uani 1 1 d . . . . .
H12_1 H 0.051165 0.662484 0.315016 0.055 Uiso 1 1 calc R U . . .
C13_1 C 0.21562(14) 0.8782(5) 0.27500(12) 0.0473(9) Uani 1 1 d . . . . .
C14_1 C 0.23668(15) 0.7636(5) 0.26769(14) 0.0534(10) Uani 1 1 d . . . . .
H14_1 H 0.221941 0.688766 0.252842 0.064 Uiso 1 1 calc R U . . .
C15_1 C 0.27993(14) 0.7583(5) 0.28230(13) 0.0495(9) Uani 1 1 d . . . . .
H15_1 H 0.293945 0.677958 0.278039 0.059 Uiso 1 1 calc R U . . .
C16_1 C 0.30240(14) 0.8680(5) 0.30276(12) 0.0471(9) Uani 1 1 d . . . . .
C17_1 C 0.28123(15) 0.9888(4) 0.30466(12) 0.0459(9) Uani 1 1 d . . . . .
H17_1 H 0.296106 1.069149 0.315468 0.055 Uiso 1 1 calc R U . . .
C18_1 C 0.23861(14) 0.9931(5) 0.29095(13) 0.0473(9) Uani 1 1 d . . . . .
H18_1 H 0.224841 1.076820 0.292510 0.057 Uiso 1 1 calc R U . . .
C19_1 C 0.04038(11) 0.8282(4) 0.43315(12) 0.0377(7) Uani 1 1 d . . . . .
C20_1 C 0.03457(12) 0.9397(4) 0.45707(14) 0.0446(8) Uani 1 1 d . . . . .
H20_1 H 0.022163 1.021700 0.444571 0.054 Uiso 1 1 calc R U . . .
C21_1 C 0.04664(12) 0.9303(4) 0.49800(13) 0.0425(8) Uani 1 1 d . . . . .
H21_1 H 0.042868 1.007424 0.513223 0.051 Uiso 1 1 calc R U . . .
C22_1 C 0.06435(11) 0.8114(4) 0.51839(12) 0.0381(7) Uani 1 1 d D . . . .
C23_1 C 0.06513(11) 0.6955(4) 0.49417(12) 0.0391(7) Uani 1 1 d . . . . .
H23_1 H 0.074044 0.610023 0.506699 0.047 Uiso 1 1 calc R U . . .
C24_1 C 0.05325(11) 0.7032(4) 0.45269(12) 0.0381(7) Uani 1 1 d . . . . .
H24_1 H 0.053823 0.623180 0.437322 0.046 Uiso 1 1 calc R U . . .
C25_1 C 0.34515(14) 0.8504(5) 0.32925(13) 0.0456(9) Uani 1 1 d . . . . .
C26_1 C 0.35711(15) 0.7282(5) 0.34859(14) 0.0489(9) Uani 1 1 d . . . . .
H26_1 H 0.342575 0.646833 0.338187 0.059 Uiso 1 1 calc R U . . .
C27_1 C 0.38997(14) 0.7213(5) 0.38299(15) 0.0503(10) Uani 1 1 d . . . . .
H27_1 H 0.397933 0.634749 0.395285 0.060 Uiso 1 1 calc R U . . .
C28_1 C 0.41144(13) 0.8371(4) 0.39986(13) 0.0425(8) Uani 1 1 d D . . . .
C29_1 C 0.40329(14) 0.9570(5) 0.37705(13) 0.0486(9) Uani 1 1 d . . . . .
H29_1 H 0.420739 1.034095 0.385374 0.058 Uiso 1 1 calc R U . . .
C30_1 C 0.37041(15) 0.9669(5) 0.34253(14) 0.0502(9) Uani 1 1 d . . . . .
H30_1 H 0.364922 1.050613 0.328015 0.060 Uiso 1 1 calc R U . . .
C1_3 C 0.1712(3) 0.7630(8) 0.5257(3) 0.048(3) Uani 0.650(5) 1 d D U P A 1
C2_3 C 0.1529(3) 0.8685(9) 0.4963(3) 0.0502(19) Uani 0.650(5) 1 d D U P A 1
C3_3 C 0.1720(3) 0.9984(9) 0.5114(3) 0.052(2) Uani 0.650(5) 1 d D U P A 1
C4_3 C 0.2019(3) 0.9737(8) 0.5502(3) 0.055(2) Uani 0.650(5) 1 d D U P A 1
C5_3 C 0.2014(2) 0.8275(7) 0.5586(2) 0.0505(15) Uani 0.650(5) 1 d D U P A 1
C6_3 C 0.2372(2) 0.7575(7) 0.5771(2) 0.0528(15) Uani 0.650(5) 1 d D U P A 1
C7_3 C 0.2443(3) 0.6209(7) 0.5634(2) 0.0515(18) Uani 0.650(5) 1 d D U P A 1
C8_3 C 0.2152(3) 0.5615(10) 0.5320(3) 0.055(2) Uani 0.650(5) 1 d D U P A 1
C9_3 C 0.1776(3) 0.6348(9) 0.5124(3) 0.0502(19) Uani 0.650(5) 1 d D U P A 1
C10_3 C 0.1682(2) 0.6045(7) 0.4700(2) 0.0549(17) Uani 0.650(5) 1 d D U P A 1
C11_3 C 0.1510(2) 0.7049(8) 0.4418(2) 0.0540(17) Uani 0.650(5) 1 d D U P A 1
C12_3 C 0.1431(2) 0.8390(8) 0.4558(2) 0.0516(17) Uani 0.650(5) 1 d D U P A 1
C13_3 C 0.1522(2) 0.9366(7) 0.4278(2) 0.0604(17) Uani 0.650(5) 1 d D U P A 1
C14_3 C 0.1709(2) 1.0614(8) 0.4423(3) 0.0640(19) Uani 0.650(5) 1 d D U P A 1
C15_3 C 0.1808(4) 1.0900(11) 0.4846(3) 0.062(3) Uani 0.650(5) 1 d D U P A 1
C16_3 C 0.2195(3) 1.1630(13) 0.4961(3) 0.063(3) Uani 0.650(5) 1 d D U P A 1
C17_3 C 0.2478(3) 1.1417(11) 0.5330(3) 0.061(2) Uani 0.650(5) 1 d D U P A 1
C18_3 C 0.2391(3) 1.0430(9) 0.5603(3) 0.058(2) Uani 0.650(5) 1 d D U P A 1
C19_3 C 0.2762(3) 0.9684(9) 0.5799(3) 0.056(2) Uani 0.650(5) 1 d D U P A 1
C20_3 C 0.2756(2) 0.8297(8) 0.5884(3) 0.0494(18) Uani 0.650(5) 1 d D U P A 1
C21_3 C 0.3079(2) 0.7425(7) 0.5822(2) 0.0511(17) Uani 0.650(5) 1 d D U P A 1
C22_3 C 0.2881(3) 0.6115(7) 0.5670(2) 0.0549(17) Uani 0.650(5) 1 d D U P A 1
C23_3 C 0.3012(2) 0.5419(9) 0.5383(3) 0.0544(18) Uani 0.650(5) 1 d D U P A 1
C24_3 C 0.2706(3) 0.4807(13) 0.5053(3) 0.050(2) Uani 0.650(5) 1 d D U P A 1
C25_3 C 0.2290(3) 0.4903(11) 0.5017(3) 0.052(2) Uani 0.650(5) 1 d D U P A 1
C26_3 C 0.2001(2) 0.5161(6) 0.4634(2) 0.0536(16) Uani 0.650(5) 1 d D U P A 1
C27_3 C 0.2142(2) 0.5287(6) 0.4294(2) 0.0567(16) Uani 0.650(5) 1 d D U P A 1
C28_3 C 0.1966(3) 0.6353(8) 0.4004(3) 0.0566(18) Uani 0.650(5) 1 d D U P A 1
C29_3 C 0.1656(2) 0.7195(8) 0.4067(2) 0.0572(17) Uani 0.650(5) 1 d D U P A 1
C30_3 C 0.1660(2) 0.8641(9) 0.3977(2) 0.061(2) Uani 0.650(5) 1 d D U P A 1
C31_3 C 0.1963(3) 0.9193(8) 0.3833(3) 0.0582(19) Uani 0.650(5) 1 d D U P A 1
C32_3 C 0.2158(3) 1.0487(8) 0.3980(3) 0.0605(19) Uani 0.650(5) 1 d D U P A 1
C33_3 C 0.2039(3) 1.1172(11) 0.4276(3) 0.062(2) Uani 0.650(5) 1 d D U P A 1
C34_3 C 0.2339(3) 1.1818(15) 0.4605(3) 0.058(3) Uani 0.650(5) 1 d D U P A 1
C35_3 C 0.2757(3) 1.1750(14) 0.4641(3) 0.062(3) Uani 0.650(5) 1 d D U P A 1
C36_3 C 0.3052(2) 1.1492(7) 0.5026(2) 0.0614(18) Uani 0.650(5) 1 d D U P A 1
C37_3 C 0.2912(3) 1.1328(7) 0.5359(3) 0.0647(19) Uani 0.650(5) 1 d D U P A 1
C38_3 C 0.3087(3) 1.0279(9) 0.5654(3) 0.062(2) Uani 0.650(5) 1 d D U P A 1
C39_3 C 0.3393(2) 0.9431(8) 0.5594(3) 0.0586(18) Uani 0.650(5) 1 d D U P A 1
C40_3 C 0.3384(2) 0.7980(8) 0.5679(2) 0.0542(18) Uani 0.650(5) 1 d D U P A 1
C41_3 C 0.3524(2) 0.7254(7) 0.5382(2) 0.0544(15) Uani 0.650(5) 1 d D U P A 1
C42_3 C 0.3337(2) 0.6017(7) 0.5239(2) 0.0582(18) Uani 0.650(5) 1 d D U P A 1
C43_3 C 0.3241(3) 0.5706(11) 0.4815(3) 0.057(3) Uani 0.650(5) 1 d D U P A 1
C44_3 C 0.2853(3) 0.4954(11) 0.4702(3) 0.050(2) Uani 0.650(5) 1 d D U P A 1
C45_3 C 0.2575(2) 0.5172(9) 0.4332(3) 0.0504(18) Uani 0.650(5) 1 d D U P A 1
C46_3 C 0.2658(3) 0.6181(9) 0.4055(3) 0.0546(19) Uani 0.650(5) 1 d D U P A 1
C47_3 C 0.2286(3) 0.6920(9) 0.3848(3) 0.0546(19) Uani 0.650(5) 1 d D U P A 1
C48_3 C 0.2285(2) 0.8313(9) 0.3771(3) 0.0532(18) Uani 0.650(5) 1 d D U P A 1
C49_3 C 0.2670(2) 0.9051(7) 0.3888(2) 0.0578(16) Uani 0.650(5) 1 d D U P A 1
C50_3 C 0.2596(3) 1.0395(8) 0.4018(3) 0.058(2) Uani 0.650(5) 1 d D U P A 1
C51_3 C 0.2887(3) 1.0992(10) 0.4340(3) 0.058(2) Uani 0.650(5) 1 d D U P A 1
C52_3 C 0.3259(3) 1.0250(8) 0.4536(2) 0.0536(19) Uani 0.650(5) 1 d D U P A 1
C53_3 C 0.3364(2) 1.0586(8) 0.4956(2) 0.0566(18) Uani 0.650(5) 1 d D U P A 1
C54_3 C 0.3534(2) 0.9571(8) 0.5238(2) 0.0547(18) Uani 0.650(5) 1 d D U P A 1
C55_3 C 0.3607(2) 0.8229(8) 0.5099(2) 0.0496(17) Uani 0.650(5) 1 d D U P A 1
C56_3 C 0.3509(3) 0.7921(8) 0.4696(3) 0.048(2) Uani 0.650(5) 1 d D U P A 1
C57_3 C 0.3325(3) 0.6632(9) 0.4547(3) 0.051(2) Uani 0.650(5) 1 d D U P A 1
C58_3 C 0.3027(3) 0.6897(9) 0.4164(3) 0.056(2) Uani 0.650(5) 1 d D U P A 1
C59_3 C 0.3027(2) 0.8345(7) 0.4070(2) 0.0500(14) Uani 0.650(5) 1 d D U P A 1
C60_3 C 0.3331(4) 0.8970(9) 0.4404(3) 0.053(2) Uani 0.650(5) 1 d D U P A 1
N1_10 N 0.5057(3) 0.1243(8) 0.8793(3) 0.112(3) Uani 1 1 d D U . . .
C1_10 C 0.48396(17) 0.2118(6) 0.86669(18) 0.0668(13) Uani 1 1 d D U . . .
C2_10 C 0.45755(17) 0.3256(6) 0.8489(2) 0.0679(14) Uani 1 1 d D U . . .
H2A_10 H 0.467376 0.409281 0.864216 0.081 Uiso 1 1 calc R U . . .
H2B_10 H 0.429350 0.306278 0.849373 0.081 Uiso 1 1 calc R U . . .
H2C_10 H 0.458078 0.338090 0.821124 0.081 Uiso 1 1 calc R U . . .
C1_11 C 0.2606(3) 0.7300(13) 0.7313(3) 0.076(3) Uani 0.571(5) 1 d D U P B 1
C2_11 C 0.2510(3) 0.6449(13) 0.6977(3) 0.076(3) Uani 0.571(5) 1 d D U P B 1
H2_11 H 0.270466 0.579540 0.694351 0.091 Uiso 0.571(5) 1 calc R U P B 1
C3_11 C 0.2129(3) 0.6551(12) 0.6690(3) 0.069(3) Uani 0.571(5) 1 d D U P B 1
H3_11 H 0.205276 0.589218 0.648086 0.083 Uiso 0.571(5) 1 calc R U P B 1
C4_11 C 0.1858(3) 0.7620(12) 0.6707(3) 0.063(2) Uani 0.571(5) 1 d D U P B 1
C5_11 C 0.1954(3) 0.8431(16) 0.7050(3) 0.078(3) Uani 0.571(5) 1 d D U P B 1
H5_11 H 0.175760 0.908047 0.708381 0.093 Uiso 0.571(5) 1 calc R U P B 1
C6_11 C 0.2328(3) 0.8321(16) 0.7346(4) 0.076(3) Uani 0.571(5) 1 d D U P B 1
H6_11 H 0.239339 0.893227 0.756748 0.091 Uiso 0.571(5) 1 calc R U P B 1
O1A O 0.4574(2) 0.5356(6) 0.77806(19) 0.0592(15) Uani 0.571(5) 1 d D . P B 1
O2A O 0.3944(3) 1.0743(9) 0.8011(2) 0.082(2) Uani 0.571(5) 1 d D . P B 1
C59A C 0.4616(4) 0.7707(14) 0.7554(3) 0.049(3) Uani 0.571(5) 1 d D U P B 1
C60A C 0.4563(3) 0.8929(10) 0.7713(3) 0.051(2) Uani 0.571(5) 1 d D U P B 1
C61A C 0.4597(3) 1.0119(9) 0.7494(2) 0.0557(19) Uani 0.571(5) 1 d D . P B 1
H61A H 0.456046 1.099818 0.759639 0.067 Uiso 0.571(5) 1 calc R U P B 1
C62A C 0.4686(3) 1.0000(8) 0.7125(3) 0.060(2) Uani 0.571(5) 1 d D . P B 1
H62A H 0.471457 1.080445 0.698184 0.072 Uiso 0.571(5) 1 calc R U P B 1
C63A C 0.4734(3) 0.8689(7) 0.6963(3) 0.0478(18) Uani 0.571(5) 1 d D U P B 1
C64A C 0.4715(2) 0.7524(8) 0.7195(2) 0.0456(16) Uani 0.571(5) 1 d D U P B 1
H64A H 0.476910 0.663665 0.710917 0.055 Uiso 0.571(5) 1 calc R U P B 1
C65A C 0.4528(3) 0.6568(12) 0.7819(3) 0.0543(19) Uani 0.571(5) 1 d D U P B 1
C66A C 0.4357(4) 0.7261(12) 0.8127(4) 0.059(3) Uani 0.571(5) 1 d D U P B 1
H66A H 0.447185 0.689705 0.840472 0.071 Uiso 0.571(5) 1 calc R U P B 1
C67A C 0.4415(5) 0.8824(11) 0.8091(3) 0.057(3) Uani 0.571(5) 1 d D U P B 1
H67A H 0.461797 0.921274 0.833375 0.068 Uiso 0.571(5) 1 calc R U P B 1
C68A C 0.3985(4) 0.9500(14) 0.8009(4) 0.066(3) Uani 0.571(5) 1 d D U P B 1
C69A C 0.3696(4) 0.8401(15) 0.7905(5) 0.060(3) Uani 0.571(5) 1 d D U P B 1
C70A C 0.3887(3) 0.7175(13) 0.7969(3) 0.066(3) Uani 0.571(5) 1 d D U P B 1
C71A C 0.3661(3) 0.5942(12) 0.7879(3) 0.072(3) Uani 0.571(5) 1 d D . P B 1
H71A H 0.378774 0.507746 0.795612 0.087 Uiso 0.571(5) 1 calc R U P B 1
C72A C 0.3240(3) 0.6042(12) 0.7672(3) 0.072(3) Uani 0.571(5) 1 d D . P B 1
H72A H 0.308542 0.522641 0.759131 0.086 Uiso 0.571(5) 1 calc R U P B 1
C73A C 0.3041(3) 0.7317(12) 0.7582(3) 0.074(3) Uani 0.571(5) 1 d D U P B 1
C74A C 0.3266(4) 0.8530(16) 0.7714(4) 0.083(4) Uani 0.571(5) 1 d D U P B 1
H74A H 0.313572 0.940176 0.767623 0.099 Uiso 0.571(5) 1 calc R U P B 1
C1_12 C 0.2636(3) 0.8534(14) 0.7268(3) 0.066(3) Uani 0.429(5) 1 d D U P B 2
C2_12 C 0.2333(3) 0.7609(16) 0.7302(4) 0.062(3) Uani 0.429(5) 1 d D U P B 2
H2_12 H 0.238289 0.700949 0.752605 0.075 Uiso 0.429(5) 1 calc R U P B 2
C3_12 C 0.1959(3) 0.7574(10) 0.7006(3) 0.0410(19) Uani 0.429(5) 1 d D U P B 2
H3_12 H 0.175378 0.693716 0.702480 0.049 Uiso 0.429(5) 1 calc R U P B 2
C4_12 C 0.1884(2) 0.8471(10) 0.6682(2) 0.0383(18) Uani 0.429(5) 1 d D U P B 2
C5_12 C 0.2184(3) 0.9402(12) 0.6650(3) 0.052(2) Uani 0.429(5) 1 d D U P B 2
H5_12 H 0.213608 0.998512 0.642241 0.062 Uiso 0.429(5) 1 calc R U P B 2
C6_12 C 0.2554(3) 0.9476(14) 0.6952(3) 0.066(3) Uani 0.429(5) 1 d D U P B 2
H6_12 H 0.275029 1.016305 0.694458 0.079 Uiso 0.429(5) 1 calc R U P B 2
O1B O 0.3957(3) 0.5416(12) 0.7955(4) 0.084(3) Uani 0.429(5) 1 d D . P B 2
O2B O 0.4546(6) 1.0857(14) 0.7762(4) 0.117(6) Uani 0.429(5) 1 d D . P B 2
C59B C 0.3700(4) 0.7794(19) 0.7864(5) 0.060(4) Uani 0.429(5) 1 d D U P B 2
C60B C 0.3893(5) 0.9012(18) 0.7933(5) 0.076(6) Uani 0.429(5) 1 d D U P B 2
C61B C 0.3659(4) 1.0229(17) 0.7837(4) 0.082(5) Uani 0.429(5) 1 d D . P B 2
H61B H 0.377969 1.110936 0.790065 0.099 Uiso 0.429(5) 1 calc R U P B 2
C62B C 0.3239(4) 1.0065(19) 0.7643(4) 0.101(7) Uani 0.429(5) 1 d D . P B 2
H62B H 0.307158 1.086031 0.757674 0.122 Uiso 0.429(5) 1 calc R U P B 2
C63B C 0.3055(4) 0.8783(15) 0.7543(4) 0.077(4) Uani 0.429(5) 1 d D U P B 2
C64B C 0.3283(4) 0.7588(19) 0.7666(5) 0.081(5) Uani 0.429(5) 1 d D U P B 2
H64B H 0.316377 0.669990 0.761947 0.098 Uiso 0.429(5) 1 calc R U P B 2
C65B C 0.4024(5) 0.6646(17) 0.7963(5) 0.074(4) Uani 0.429(5) 1 d D U P B 2
C66B C 0.4437(5) 0.7326(16) 0.8056(4) 0.068(4) Uani 0.429(5) 1 d D U P B 2
H66B H 0.463770 0.694812 0.830225 0.081 Uiso 0.429(5) 1 calc R U P B 2
C67B C 0.4365(7) 0.8882(16) 0.8084(6) 0.077(5) Uani 0.429(5) 1 d D U P B 2
H67B H 0.448032 0.924349 0.836280 0.093 Uiso 0.429(5) 1 calc R U P B 2
C68B C 0.4549(5) 0.9613(18) 0.7776(4) 0.075(5) Uani 0.429(5) 1 d D U P B 2
C69B C 0.4646(5) 0.8548(19) 0.7538(4) 0.068(4) Uani 0.429(5) 1 d D U P B 2
C70B C 0.4600(5) 0.7296(17) 0.7684(5) 0.066(5) Uani 0.429(5) 1 d D U P B 2
C71B C 0.4685(5) 0.6084(15) 0.7495(4) 0.081(4) Uani 0.429(5) 1 d D . P B 2
H71B H 0.469348 0.520655 0.761526 0.097 Uiso 0.429(5) 1 calc R U P B 2
C72B C 0.4756(4) 0.6264(13) 0.7114(4) 0.070(4) Uani 0.429(5) 1 d D . P B 2
H72B H 0.480246 0.547580 0.697272 0.084 Uiso 0.429(5) 1 calc R U P B 2
C73B C 0.4762(4) 0.7564(12) 0.6940(3) 0.065(3) Uani 0.429(5) 1 d D U P B 2
C74B C 0.4701(5) 0.8722(14) 0.7153(4) 0.068(4) Uani 0.429(5) 1 d D U P B 2
H74B H 0.469764 0.961123 0.704051 0.082 Uiso 0.429(5) 1 calc R U P B 2
C1_13 C 0.4753(2) 0.8588(9) 0.6546(2) 0.0453(15) Uani 0.571(5) 1 d D U P B 1
C2_13 C 0.4920(3) 0.9633(10) 0.6371(2) 0.0515(18) Uani 0.571(5) 1 d D U P B 1
H2_13 H 0.505252 1.038475 0.652949 0.062 Uiso 0.571(5) 1 calc R U P B 1
C3_13 C 0.4892(4) 0.9584(11) 0.5964(3) 0.050(2) Uani 0.571(5) 1 d D U P B 1
H3_13 H 0.499442 1.033185 0.584619 0.060 Uiso 0.571(5) 1 calc R U P B 1
C4_13 C 0.4718(3) 0.8460(10) 0.5724(3) 0.039(2) Uani 0.571(5) 1 d D U P B 1
C5_13 C 0.4567(3) 0.7374(9) 0.5911(2) 0.0419(17) Uani 0.571(5) 1 d D U P B 1
H5_13 H 0.445056 0.658843 0.575886 0.050 Uiso 0.571(5) 1 calc R U P B 1
C6_13 C 0.4586(3) 0.7443(9) 0.6314(2) 0.0438(15) Uani 0.571(5) 1 d D U P B 1
H6_13 H 0.448414 0.670156 0.643467 0.053 Uiso 0.571(5) 1 calc R U P B 1
C37_13 C 0.4373(5) 0.8509(10) 0.4422(3) 0.0330(17) Uani 0.571(5) 1 d D U P B 1
C38_13 C 0.4492(6) 0.7010(9) 0.4643(4) 0.0430(17) Uani 0.571(5) 1 d . U P B 1
H38_13 H 0.445506 0.619088 0.448965 0.052 Uiso 0.571(5) 1 calc R U P B 1
C39_13 C 0.4641(8) 0.6967(15) 0.5039(5) 0.053(3) Uani 0.571(5) 1 d . U P B 1
H39_13 H 0.474186 0.614828 0.518075 0.063 Uiso 0.571(5) 1 calc R U P B 1
C40_13 C 0.4637(5) 0.8544(12) 0.5280(4) 0.037(2) Uani 0.571(5) 1 d . U P B 1
C41_13 C 0.4531(5) 0.9686(10) 0.5057(4) 0.036(2) Uani 0.571(5) 1 d . U P B 1
H41_13 H 0.455554 1.053519 0.519545 0.044 Uiso 0.571(5) 1 calc R U P B 1
C42_13 C 0.4393(5) 0.9725(8) 0.4650(4) 0.0344(15) Uani 0.571(5) 1 d . U P B 1
H42_13 H 0.430898 1.057268 0.451691 0.041 Uiso 0.571(5) 1 calc R U P B 1
C1_14 C 0.4766(4) 0.7683(13) 0.6514(3) 0.053(2) Uani 0.429(5) 1 d D U P B 2
C2_14 C 0.4922(4) 0.8845(14) 0.6371(3) 0.058(3) Uani 0.429(5) 1 d D U P B 2
H2_14 H 0.505356 0.953555 0.655597 0.069 Uiso 0.429(5) 1 calc R U P B 2
C3_14 C 0.4887(6) 0.9014(18) 0.5964(4) 0.057(4) Uani 0.429(5) 1 d D U P B 2
H3_14 H 0.499462 0.980862 0.587267 0.069 Uiso 0.429(5) 1 calc R U P B 2
C4_14 C 0.4692(7) 0.7990(17) 0.5693(4) 0.058(4) Uani 0.429(5) 1 d D U P B 2
C5_14 C 0.4548(6) 0.6825(16) 0.5840(4) 0.065(4) Uani 0.429(5) 1 d D U P B 2
H5_14 H 0.441663 0.613446 0.565460 0.078 Uiso 0.429(5) 1 calc R U P B 2
C6_14 C 0.4587(4) 0.6623(14) 0.6244(3) 0.056(3) Uani 0.429(5) 1 d D U P B 2
H6_14 H 0.449571 0.579850 0.633613 0.068 Uiso 0.429(5) 1 calc R U P B 2
C37_14 C 0.4347(8) 0.8178(16) 0.4432(4) 0.0330(17) Uani 0.429(5) 1 d D U P B 2
C38_14 C 0.4516(8) 0.7377(14) 0.4630(6) 0.0430(17) Uani 0.429(5) 1 d . U P B 2
H38_14 H 0.460168 0.662557 0.450005 0.052 Uiso 0.429(5) 1 calc R U P B 2
C39_14 C 0.4632(8) 0.7294(17) 0.5073(6) 0.039(3) Uani 0.429(5) 1 d . U P B 2
H39_14 H 0.470938 0.641594 0.518734 0.046 Uiso 0.429(5) 1 calc R U P B 2
C40_14 C 0.4638(6) 0.8092(13) 0.5272(5) 0.035(3) Uani 0.429(5) 1 d . U P B 2
C41_14 C 0.4547(7) 0.9276(15) 0.5091(6) 0.039(3) Uani 0.429(5) 1 d . U P B 2
H41_14 H 0.457824 1.009192 0.524611 0.046 Uiso 0.429(5) 1 calc R U P B 2
C42_14 C 0.4400(8) 0.9355(14) 0.4662(6) 0.0344(15) Uani 0.429(5) 1 d . U P B 2
H42_14 H 0.433847 1.022212 0.453460 0.041 Uiso 0.429(5) 1 calc R U P B 2
C1_15 C 0.0891(7) 0.8004(14) 0.5608(5) 0.038(3) Uani 0.571(5) 1 d D U P B 1
C2_15 C 0.0968(5) 0.6736(13) 0.5815(5) 0.046(3) Uani 0.571(5) 1 d D U P B 1
H2_15 H 0.082047 0.594105 0.569743 0.055 Uiso 0.571(5) 1 calc R U P B 1
C3_15 C 0.1258(3) 0.6648(12) 0.6190(3) 0.048(2) Uani 0.571(5) 1 d D U P B 1
H3_15 H 0.130488 0.579537 0.632786 0.057 Uiso 0.571(5) 1 calc R U P B 1
C4_15 C 0.1480(3) 0.7808(12) 0.6365(2) 0.043(2) Uani 0.571(5) 1 d D U P B 1
C5_15 C 0.1372(4) 0.9072(12) 0.6189(4) 0.047(2) Uani 0.571(5) 1 d D U P B 1
H5_15 H 0.148956 0.988107 0.632660 0.056 Uiso 0.571(5) 1 calc R U P B 1
C6_15 C 0.1089(5) 0.9167(12) 0.5809(4) 0.045(3) Uani 0.571(5) 1 d D U P B 1
H6_15 H 0.103060 1.003862 0.568381 0.054 Uiso 0.571(5) 1 calc R U P B 1
C1_16 C 0.0866(7) 0.8262(17) 0.5611(6) 0.027(3) Uani 0.429(5) 1 d D U P B 2
C2_16 C 0.1012(5) 0.7083(15) 0.5838(4) 0.031(3) Uani 0.429(5) 1 d D U P B 2
H2_16 H 0.089023 0.622289 0.574606 0.037 Uiso 0.429(5) 1 calc R U P B 2
C3_16 C 0.1331(4) 0.7130(12) 0.6195(4) 0.034(2) Uani 0.429(5) 1 d D U P B 2
H3_16 H 0.142681 0.631110 0.633901 0.041 Uiso 0.429(5) 1 calc R U P B 2
C4_16 C 0.1511(3) 0.8405(12) 0.6341(3) 0.034(2) Uani 0.429(5) 1 d D U P B 2
C5_16 C 0.1338(5) 0.9576(11) 0.6126(4) 0.034(2) Uani 0.429(5) 1 d D U P B 2
H5_16 H 0.144327 1.044577 0.622803 0.041 Uiso 0.429(5) 1 calc R U P B 2
C6_16 C 0.1022(5) 0.9534(14) 0.5773(4) 0.032(3) Uani 0.429(5) 1 d D U P B 2
H6_16 H 0.091058 1.035940 0.564172 0.038 Uiso 0.429(5) 1 calc R U P B 2
C1_4 C 0.2849(4) 1.0023(13) 0.5786(5) 0.052(3) Uani 0.350(5) 1 d D U P A 2
C2_4 C 0.2695(4) 0.8732(12) 0.5894(5) 0.051(3) Uani 0.350(5) 1 d D U P A 2
C3_4 C 0.2251(3) 0.8740(11) 0.5748(4) 0.054(2) Uani 0.350(5) 1 d D U P A 2
C4_4 C 0.2124(4) 1.0039(12) 0.5553(4) 0.049(3) Uani 0.350(5) 1 d D U P A 2
C5_4 C 0.2494(4) 1.0826(11) 0.5578(4) 0.048(3) Uani 0.350(5) 1 d D U P A 2
C6_4 C 0.2514(4) 1.1642(14) 0.5261(4) 0.051(3) Uani 0.350(5) 1 d D U P A 2
C7_4 C 0.2889(3) 1.1686(11) 0.5140(3) 0.053(2) Uani 0.350(5) 1 d D U P A 2
C8_4 C 0.3228(3) 1.0898(10) 0.5328(3) 0.060(3) Uani 0.350(5) 1 d D U P A 2
C9_4 C 0.3198(4) 1.0051(14) 0.5660(4) 0.050(3) Uani 0.350(5) 1 d D U P A 2
C10_4 C 0.3418(4) 0.8805(12) 0.5643(4) 0.051(3) Uani 0.350(5) 1 d D U P A 2
C11_4 C 0.3273(4) 0.7578(11) 0.5750(4) 0.053(3) Uani 0.350(5) 1 d D U P A 2
C12_4 C 0.2906(4) 0.7528(12) 0.5877(4) 0.055(3) Uani 0.350(5) 1 d D U P A 2
C13_4 C 0.2686(4) 0.6306(12) 0.5707(4) 0.050(3) Uani 0.350(5) 1 d D U P A 2
C14_4 C 0.2263(3) 0.6311(13) 0.5557(4) 0.050(3) Uani 0.350(5) 1 d D U P A 2
C15_4 C 0.2045(3) 0.7557(11) 0.5591(3) 0.048(2) Uani 0.350(5) 1 d D U P A 2
C16_4 C 0.1691(6) 0.7633(14) 0.5242(5) 0.050(5) Uani 0.350(5) 1 d D U P A 2
C17_4 C 0.1573(6) 0.8878(14) 0.5050(4) 0.052(4) Uani 0.350(5) 1 d D U P A 2
C18_4 C 0.1798(5) 1.0110(16) 0.5211(4) 0.054(4) Uani 0.350(5) 1 d D U P A 2
C19_4 C 0.1814(5) 1.098(2) 0.4878(4) 0.052(4) Uani 0.350(5) 1 d D U P A 2
C20_4 C 0.2166(4) 1.173(2) 0.4902(4) 0.050(4) Uani 0.350(5) 1 d D U P A 2
C21_4 C 0.2328(4) 1.182(2) 0.4558(4) 0.044(4) Uani 0.350(5) 1 d D U P A 2
C22_4 C 0.2774(4) 1.1794(18) 0.4708(4) 0.044(3) Uani 0.350(5) 1 d D U P A 2
C23_4 C 0.2991(4) 1.1100(15) 0.4488(4) 0.046(3) Uani 0.350(5) 1 d D U P A 2
C24_4 C 0.3348(4) 1.0283(15) 0.4688(4) 0.055(3) Uani 0.350(5) 1 d D U P A 2
C25_4 C 0.3462(4) 1.0193(13) 0.5098(4) 0.064(3) Uani 0.350(5) 1 d D U P A 2
C26_4 C 0.3580(4) 0.8904(12) 0.5301(4) 0.055(3) Uani 0.350(5) 1 d D U P A 2
C27_4 C 0.3584(5) 0.7754(12) 0.5070(4) 0.057(4) Uani 0.350(5) 1 d D U P A 2
C28_4 C 0.3436(4) 0.6464(12) 0.5182(4) 0.056(3) Uani 0.350(5) 1 d D U P A 2
C29_4 C 0.3282(4) 0.6382(10) 0.5505(3) 0.057(3) Uani 0.350(5) 1 d D U P A 2
C30_4 C 0.2916(4) 0.5568(12) 0.5484(4) 0.054(3) Uani 0.350(5) 1 d D U P A 2
C31_4 C 0.2714(4) 0.493(2) 0.5127(4) 0.050(4) Uani 0.350(5) 1 d D U P A 2
C32_4 C 0.2269(4) 0.494(2) 0.4975(4) 0.047(4) Uani 0.350(5) 1 d D U P A 2
C33_4 C 0.2045(4) 0.5613(14) 0.5192(3) 0.040(3) Uani 0.350(5) 1 d D U P A 2
C34_4 C 0.1693(5) 0.6437(15) 0.4999(3) 0.046(3) Uani 0.350(5) 1 d D U P A 2
C35_4 C 0.1586(4) 0.6552(12) 0.4585(3) 0.052(3) Uani 0.350(5) 1 d D U P A 2
C36_4 C 0.1461(4) 0.7836(12) 0.4383(3) 0.050(3) Uani 0.350(5) 1 d D U P A 2
C37_4 C 0.1449(5) 0.8982(11) 0.4616(4) 0.056(3) Uani 0.350(5) 1 d D U P A 2
C38_4 C 0.1607(4) 1.0278(13) 0.4510(4) 0.060(3) Uani 0.350(5) 1 d D U P A 2
C39_4 C 0.1751(3) 1.0355(9) 0.4175(3) 0.053(3) Uani 0.350(5) 1 d D U P A 2
C40_4 C 0.2124(4) 1.1164(14) 0.4204(4) 0.051(3) Uani 0.350(5) 1 d D U P A 2
C41_4 C 0.2351(4) 1.0441(12) 0.3973(4) 0.056(3) Uani 0.350(5) 1 d D U P A 2
C42_4 C 0.2779(4) 1.0441(12) 0.4114(4) 0.051(3) Uani 0.350(5) 1 d D U P A 2
C43_4 C 0.2998(4) 0.9179(12) 0.4092(4) 0.060(3) Uani 0.350(5) 1 d D U P A 2
C44_4 C 0.3351(6) 0.9083(15) 0.4444(5) 0.057(4) Uani 0.350(5) 1 d D U P A 2
C45_4 C 0.3468(7) 0.7841(15) 0.4637(4) 0.056(5) Uani 0.350(5) 1 d D U P A 2
C46_4 C 0.3250(6) 0.6609(17) 0.4476(4) 0.060(4) Uani 0.350(5) 1 d D U P A 2
C47_4 C 0.3232(6) 0.5751(18) 0.4811(4) 0.060(5) Uani 0.350(5) 1 d D U P A 2
C48_4 C 0.2878(4) 0.499(2) 0.4787(4) 0.053(4) Uani 0.350(5) 1 d D U P A 2
C49_4 C 0.2533(4) 0.5059(18) 0.4425(4) 0.058(4) Uani 0.350(5) 1 d D U P A 2
C50_4 C 0.2154(3) 0.5035(11) 0.4543(3) 0.050(3) Uani 0.350(5) 1 d D U P A 2
C51_4 C 0.1813(3) 0.5821(10) 0.4356(3) 0.057(3) Uani 0.350(5) 1 d D U P A 2
C52_4 C 0.1836(4) 0.6656(13) 0.4014(4) 0.054(3) Uani 0.350(5) 1 d D U P A 2
C53_4 C 0.1614(4) 0.7912(12) 0.4032(3) 0.047(3) Uani 0.350(5) 1 d D U P A 2
C54_4 C 0.1761(4) 0.9145(11) 0.3934(4) 0.056(3) Uani 0.350(5) 1 d D U P A 2
C55_4 C 0.2137(4) 0.9178(12) 0.3818(4) 0.053(3) Uani 0.350(5) 1 d D U P A 2
C56_4 C 0.2347(4) 0.7980(14) 0.3799(7) 0.067(4) Uani 0.350(5) 1 d D U P A 2
C57_4 C 0.2793(4) 0.7988(11) 0.3933(4) 0.064(3) Uani 0.350(5) 1 d D U P A 2
C58_4 C 0.2921(4) 0.6689(13) 0.4135(5) 0.056(3) Uani 0.350(5) 1 d D U P A 2
C59_4 C 0.2551(4) 0.5890(14) 0.4109(4) 0.054(3) Uani 0.350(5) 1 d D U P A 2
C60_4 C 0.2193(4) 0.6672(13) 0.3895(5) 0.057(3) Uani 0.350(5) 1 d D U P A 2

loop_
_atom_site_aniso_label
_atom_site_aniso_U_11
_atom_site_aniso_U_22
_atom_site_aniso_U_33
_atom_site_aniso_U_23
_atom_site_aniso_U_13
_atom_site_aniso_U_12
C1_1 0.046(2) 0.0391(19) 0.046(2) 0.0018(16) 0.0090(16) 0.0059(16)
C2_1 0.054(2) 0.046(2) 0.044(2) -0.0045(17) 0.0071(17) 0.0040(18)
C3_1 0.059(2) 0.040(2) 0.044(2) 0.0013(16) 0.0128(18) 0.0024(17)
C4_1 0.056(2) 0.045(2) 0.0378(19) 0.0009(16) 0.0124(16) -0.0009(17)
C5_1 0.064(3) 0.057(2) 0.0344(18) 0.0113(17) 0.0146(17) 0.009(2)
C6_1 0.053(2) 0.049(2) 0.044(2) 0.0114(18) 0.0064(17) 0.0090(18)
C7_1 0.0416(19) 0.047(2) 0.0414(19) 0.0096(16) 0.0077(15) 0.0054(16)
C8_1 0.049(2) 0.045(2) 0.043(2) 0.0076(16) 0.0143(16) 0.0112(16)
C9_1 0.044(2) 0.047(2) 0.0412(19) 0.0060(16) 0.0079(15) 0.0111(16)
C10_1 0.0305(16) 0.047(2) 0.043(2) 0.0038(16) 0.0040(14) -0.0003(14)
C11_1 0.0388(19) 0.049(2) 0.043(2) -0.0004(17) 0.0047(15) -0.0091(16)
C12_1 0.043(2) 0.050(2) 0.0405(19) -0.0041(17) 0.0047(15) -0.0058(16)
C13_1 0.058(2) 0.051(2) 0.0352(18) 0.0035(16) 0.0165(17) 0.0029(18)
C14_1 0.056(2) 0.062(3) 0.048(2) -0.017(2) 0.0240(19) -0.011(2)
C15_1 0.052(2) 0.053(2) 0.045(2) -0.0131(18) 0.0167(18) -0.0006(18)
C16_1 0.053(2) 0.060(2) 0.0293(17) 0.0006(16) 0.0125(15) 0.0037(18)
C17_1 0.062(2) 0.0395(19) 0.0373(18) 0.0015(15) 0.0154(17) 0.0002(17)
C18_1 0.054(2) 0.046(2) 0.042(2) 0.0113(17) 0.0134(17) 0.0022(17)
C19_1 0.0282(15) 0.0371(17) 0.0454(19) 0.0022(15) 0.0067(13) 0.0009(13)
C20_1 0.0412(19) 0.0410(19) 0.053(2) -0.0021(17) 0.0153(16) 0.0115(15)
C21_1 0.0387(18) 0.0381(18) 0.053(2) 0.0024(16) 0.0159(16) 0.0066(14)
C22_1 0.0320(16) 0.0388(18) 0.0439(19) -0.0025(15) 0.0114(14) -0.0044(13)
C23_1 0.0352(17) 0.0358(17) 0.044(2) 0.0022(14) 0.0074(14) -0.0017(13)
C24_1 0.0354(17) 0.0308(16) 0.0441(19) -0.0041(14) 0.0048(14) -0.0018(13)
C25_1 0.052(2) 0.048(2) 0.0405(19) -0.0059(17) 0.0200(17) -0.0051(17)
C26_1 0.059(2) 0.043(2) 0.049(2) -0.0062(17) 0.0208(19) 0.0047(18)
C27_1 0.053(2) 0.043(2) 0.059(3) -0.0084(18) 0.022(2) 0.0071(17)
C28_1 0.046(2) 0.0393(19) 0.047(2) -0.0051(16) 0.0203(17) -0.0032(15)
C29_1 0.051(2) 0.052(2) 0.045(2) -0.0009(18) 0.0170(17) -0.0093(18)
C30_1 0.057(2) 0.049(2) 0.046(2) 0.0038(18) 0.0170(18) -0.0115(19)
C1_3 0.043(5) 0.043(4) 0.068(5) -0.002(3) 0.034(4) -0.005(4)
C2_3 0.036(4) 0.043(4) 0.080(4) -0.007(3) 0.029(3) -0.004(3)
C3_3 0.045(4) 0.033(4) 0.089(5) -0.011(3) 0.037(4) 0.003(3)
C4_3 0.065(5) 0.031(3) 0.080(5) -0.019(3) 0.040(4) -0.008(3)
C5_3 0.056(4) 0.038(3) 0.069(4) -0.002(3) 0.037(3) -0.002(3)
C6_3 0.062(4) 0.051(3) 0.053(4) 0.007(3) 0.030(3) -0.003(3)
C7_3 0.070(5) 0.040(3) 0.050(4) 0.023(3) 0.027(4) 0.010(4)
C8_3 0.071(5) 0.032(3) 0.071(5) 0.012(4) 0.038(4) 0.001(3)
C9_3 0.052(5) 0.040(4) 0.067(4) 0.003(3) 0.029(4) -0.008(3)
C10_3 0.053(4) 0.034(4) 0.077(5) -0.004(3) 0.016(4) -0.012(3)
C11_3 0.045(4) 0.044(4) 0.068(4) 0.000(3) 0.008(3) -0.008(3)
C12_3 0.027(3) 0.051(4) 0.076(4) -0.002(3) 0.013(3) 0.005(3)
C13_3 0.041(3) 0.066(4) 0.067(4) 0.017(3) 0.003(3) 0.011(3)
C14_3 0.053(4) 0.041(4) 0.100(5) 0.021(4) 0.026(4) 0.016(3)
C15_3 0.062(6) 0.026(5) 0.103(5) 0.008(4) 0.033(5) 0.012(4)
C16_3 0.084(6) 0.020(5) 0.093(5) -0.004(4) 0.038(4) -0.006(4)
C17_3 0.095(5) 0.023(4) 0.077(5) -0.006(3) 0.044(4) -0.010(3)
C18_3 0.070(5) 0.048(5) 0.065(4) -0.006(3) 0.034(4) -0.015(3)
C19_3 0.080(5) 0.048(4) 0.039(4) -0.015(3) 0.015(4) -0.009(4)
C20_3 0.064(4) 0.050(4) 0.036(4) -0.009(3) 0.017(3) -0.001(3)
C21_3 0.053(4) 0.054(4) 0.044(4) 0.005(3) 0.010(3) 0.008(3)
C22_3 0.075(5) 0.037(3) 0.054(4) 0.015(3) 0.021(4) 0.013(3)
C23_3 0.061(4) 0.042(4) 0.063(4) 0.014(3) 0.023(3) 0.014(3)
C24_3 0.072(4) 0.019(4) 0.062(4) 0.006(3) 0.025(3) 0.004(3)
C25_3 0.070(4) 0.016(5) 0.074(5) 0.005(4) 0.030(4) -0.006(4)
C26_3 0.066(4) 0.021(3) 0.075(4) -0.006(3) 0.023(3) -0.015(3)
C27_3 0.075(4) 0.034(3) 0.056(4) -0.016(3) 0.010(3) -0.015(3)
C28_3 0.067(5) 0.045(4) 0.051(4) -0.011(3) 0.005(4) -0.017(3)
C29_3 0.054(4) 0.056(5) 0.052(4) -0.003(4) -0.001(3) -0.010(4)
C30_3 0.055(4) 0.066(5) 0.054(4) 0.018(4) 0.002(3) 0.003(4)
C31_3 0.065(5) 0.062(4) 0.041(4) 0.004(3) 0.004(4) 0.002(4)
C32_3 0.072(5) 0.053(4) 0.057(4) 0.022(3) 0.019(4) 0.012(4)
C33_3 0.064(5) 0.047(4) 0.076(5) 0.014(4) 0.020(4) 0.012(3)
C34_3 0.072(5) 0.028(6) 0.078(5) 0.005(5) 0.028(4) 0.007(5)
C35_3 0.071(5) 0.027(5) 0.092(5) 0.001(4) 0.031(4) -0.007(4)
C36_3 0.065(4) 0.035(3) 0.089(5) -0.009(3) 0.029(4) -0.011(3)
C37_3 0.089(5) 0.026(3) 0.085(5) -0.019(3) 0.034(4) -0.013(3)
C38_3 0.070(6) 0.047(4) 0.064(5) -0.021(3) 0.013(4) -0.020(3)
C39_3 0.056(4) 0.051(4) 0.063(4) -0.009(4) 0.006(3) -0.019(4)
C40_3 0.046(4) 0.056(4) 0.052(4) 0.003(4) 0.000(3) -0.003(3)
C41_3 0.042(3) 0.063(4) 0.056(4) 0.015(3) 0.012(3) 0.007(3)
C42_3 0.052(4) 0.039(4) 0.087(5) 0.026(3) 0.025(3) 0.019(3)
C43_3 0.051(5) 0.035(6) 0.088(5) 0.010(4) 0.026(4) 0.015(5)
C44_3 0.061(4) 0.021(4) 0.076(4) 0.008(3) 0.034(3) 0.011(3)
C45_3 0.082(4) 0.023(3) 0.056(4) -0.003(3) 0.035(3) 0.005(3)
C46_3 0.072(5) 0.041(4) 0.057(4) -0.003(3) 0.029(4) -0.005(3)
C47_3 0.074(5) 0.047(4) 0.042(4) -0.005(3) 0.015(3) -0.005(3)
C48_3 0.070(4) 0.060(4) 0.030(3) 0.007(3) 0.014(3) -0.007(3)
C49_3 0.078(4) 0.056(4) 0.048(3) 0.010(3) 0.032(3) -0.010(3)
C50_3 0.066(5) 0.045(3) 0.068(5) 0.026(3) 0.029(4) 0.005(4)
C51_3 0.068(5) 0.034(4) 0.080(5) 0.015(4) 0.034(4) 0.000(4)
C52_3 0.054(5) 0.042(4) 0.076(5) 0.009(3) 0.036(4) -0.014(3)
C53_3 0.053(4) 0.044(4) 0.077(5) -0.002(3) 0.026(4) -0.016(3)
C54_3 0.039(4) 0.051(4) 0.074(5) -0.005(3) 0.015(3) -0.013(4)
C55_3 0.023(3) 0.054(4) 0.070(4) -0.005(3) 0.010(3) -0.009(3)
C56_3 0.039(4) 0.045(4) 0.069(4) 0.007(3) 0.029(3) 0.005(3)
C57_3 0.051(4) 0.032(4) 0.077(5) -0.003(3) 0.032(4) 0.010(3)
C58_3 0.066(5) 0.045(4) 0.068(5) -0.004(3) 0.037(4) -0.006(3)
C59_3 0.070(4) 0.040(3) 0.055(4) 0.002(3) 0.042(3) -0.004(3)
C60_3 0.055(6) 0.051(4) 0.064(4) 0.006(3) 0.035(4) -0.001(4)
N1_10 0.104(5) 0.091(4) 0.115(6) -0.007(4) -0.013(4) 0.037(4)
C1_10 0.055(3) 0.077(3) 0.064(3) -0.009(3) 0.008(2) 0.012(2)
C2_10 0.053(3) 0.075(3) 0.074(3) 0.012(3) 0.015(2) -0.001(2)
C1_11 0.048(5) 0.102(8) 0.065(5) -0.020(5) -0.003(4) -0.005(5)
C2_11 0.047(4) 0.116(8) 0.050(4) -0.009(5) -0.011(4) 0.012(5)
C3_11 0.047(4) 0.103(7) 0.048(4) -0.010(4) -0.003(3) 0.017(4)
C4_11 0.041(4) 0.078(7) 0.060(6) -0.010(5) -0.001(4) 0.009(4)
C5_11 0.046(4) 0.116(10) 0.064(6) -0.026(6) 0.003(4) 0.003(5)
C6_11 0.053(5) 0.111(9) 0.053(5) -0.018(6) -0.001(4) 0.005(6)
O1A 0.091(5) 0.038(3) 0.051(3) 0.003(2) 0.024(3) 0.007(3)
O2A 0.082(5) 0.080(5) 0.071(4) -0.018(4) 0.003(4) 0.037(4)
C59A 0.032(4) 0.085(8) 0.026(5) 0.006(5) 0.003(4) -0.003(5)
C60A 0.039(4) 0.068(6) 0.042(5) 0.001(5) 0.008(4) 0.003(5)
C61A 0.072(5) 0.053(4) 0.039(4) -0.006(3) 0.010(3) 0.002(4)
C62A 0.071(5) 0.034(4) 0.083(6) -0.014(4) 0.035(5) -0.003(3)
C63A 0.063(5) 0.036(4) 0.051(5) 0.003(3) 0.027(4) 0.009(3)
C64A 0.045(4) 0.046(4) 0.041(4) -0.011(3) 0.006(3) 0.000(3)
C65A 0.044(4) 0.090(6) 0.026(3) 0.000(4) 0.005(3) -0.004(4)
C66A 0.045(5) 0.098(5) 0.031(4) 0.001(4) 0.006(4) 0.006(4)
C67A 0.043(5) 0.098(5) 0.026(5) 0.000(4) 0.003(4) 0.005(4)
C68A 0.050(5) 0.106(9) 0.036(5) -0.010(6) 0.005(4) 0.016(6)
C69A 0.069(7) 0.068(9) 0.044(5) -0.011(6) 0.018(5) -0.005(7)
C70A 0.041(6) 0.124(11) 0.030(4) 0.011(5) 0.003(4) 0.012(6)
C71A 0.041(5) 0.125(9) 0.044(4) 0.026(5) 0.001(3) -0.018(5)
C72A 0.046(4) 0.114(9) 0.047(4) 0.010(5) -0.003(3) -0.019(5)
C73A 0.032(4) 0.134(11) 0.047(5) 0.004(5) -0.004(4) 0.003(5)
C74A 0.067(7) 0.130(12) 0.040(5) -0.008(7) -0.004(5) 0.015(8)
C1_12 0.028(4) 0.120(10) 0.042(5) -0.022(5) -0.001(4) 0.000(5)
C2_12 0.034(5) 0.107(10) 0.036(5) -0.011(6) -0.005(4) 0.008(6)
C3_12 0.038(4) 0.038(4) 0.036(5) -0.001(3) -0.008(3) 0.010(3)
C4_12 0.028(4) 0.042(5) 0.039(4) -0.006(3) 0.000(3) 0.001(3)
C5_12 0.040(4) 0.073(6) 0.040(4) -0.018(4) 0.006(3) -0.018(4)
C6_12 0.033(4) 0.098(8) 0.060(6) -0.026(5) 0.005(4) -0.016(5)
O1B 0.062(6) 0.086(7) 0.095(8) 0.028(6) 0.007(5) -0.009(5)
O2B 0.181(16) 0.096(9) 0.085(8) -0.002(7) 0.057(10) -0.052(10)
C59B 0.046(8) 0.091(14) 0.038(7) 0.006(9) 0.006(6) -0.025(9)
C60B 0.098(15) 0.097(15) 0.036(8) -0.019(9) 0.022(9) -0.007(11)
C61B 0.054(7) 0.125(14) 0.056(7) -0.030(8) -0.004(6) -0.013(8)
C62B 0.071(9) 0.18(2) 0.041(6) -0.010(9) 0.001(6) -0.036(12)
C63B 0.048(6) 0.127(13) 0.036(5) -0.024(7) -0.020(5) 0.001(7)
C64B 0.059(9) 0.124(14) 0.052(8) 0.014(9) 0.002(7) -0.002(10)
C65B 0.050(7) 0.115(11) 0.050(7) 0.007(8) 0.000(6) -0.019(7)
C66B 0.049(7) 0.112(8) 0.030(7) 0.011(6) -0.008(6) -0.018(6)
C67B 0.065(11) 0.111(8) 0.047(10) 0.010(7) 0.001(7) -0.017(7)
C68B 0.054(7) 0.115(11) 0.042(7) 0.014(8) -0.009(5) -0.018(9)
C69B 0.065(8) 0.098(12) 0.043(7) 0.016(9) 0.018(6) -0.025(9)
C70B 0.043(7) 0.109(15) 0.038(10) -0.002(9) 0.002(7) 0.007(9)
C71B 0.084(10) 0.081(10) 0.077(9) 0.023(8) 0.024(8) -0.006(7)
C72B 0.068(8) 0.062(7) 0.084(9) 0.023(7) 0.027(7) -0.007(6)
C73B 0.074(8) 0.077(9) 0.045(6) -0.012(6) 0.018(5) 0.008(6)
C74B 0.072(8) 0.083(10) 0.059(9) 0.005(7) 0.033(7) -0.005(6)
C1_13 0.045(4) 0.050(4) 0.042(4) 0.003(3) 0.014(3) -0.004(3)
C2_13 0.052(4) 0.049(4) 0.053(4) 0.008(4) 0.015(3) -0.010(4)
C3_13 0.042(4) 0.054(6) 0.053(4) 0.003(4) 0.012(3) -0.015(5)
C4_13 0.025(3) 0.046(5) 0.050(5) 0.007(4) 0.014(3) -0.005(4)
C5_13 0.037(3) 0.041(4) 0.045(4) 0.000(3) 0.009(3) -0.006(3)
C6_13 0.047(4) 0.044(4) 0.036(3) 0.007(3) 0.005(3) -0.010(3)
C37_13 0.038(3) 0.014(5) 0.051(2) 0.003(2) 0.0196(17) -0.007(4)
C38_13 0.055(3) 0.018(5) 0.059(2) 0.007(3) 0.020(2) 0.000(5)
C39_13 0.062(6) 0.032(6) 0.061(3) 0.004(4) 0.012(4) 0.018(6)
C40_13 0.035(4) 0.025(6) 0.052(3) 0.009(4) 0.011(3) 0.003(5)
C41_13 0.041(4) 0.020(5) 0.050(3) 0.005(4) 0.015(3) 0.002(4)
C42_13 0.0400(19) 0.014(4) 0.051(2) 0.004(3) 0.0156(16) -0.004(4)
C1_14 0.053(6) 0.057(7) 0.055(6) -0.008(5) 0.024(5) -0.007(5)
C2_14 0.054(6) 0.066(7) 0.050(5) -0.006(5) 0.010(5) -0.015(6)
C3_14 0.046(6) 0.078(10) 0.055(6) -0.007(7) 0.025(5) -0.025(8)
C4_14 0.059(8) 0.062(9) 0.046(6) 0.006(5) 0.004(5) -0.019(7)
C5_14 0.089(9) 0.057(8) 0.049(6) 0.005(5) 0.018(6) -0.028(8)
C6_14 0.063(6) 0.057(6) 0.049(5) -0.002(5) 0.018(5) -0.020(5)
C37_14 0.038(3) 0.014(5) 0.051(2) 0.003(2) 0.0196(17) -0.007(4)
C38_14 0.055(3) 0.018(5) 0.059(2) 0.007(3) 0.020(2) 0.000(5)
C39_14 0.044(6) 0.016(6) 0.059(3) 0.004(3) 0.019(4) 0.008(5)
C40_14 0.034(5) 0.014(6) 0.057(4) 0.005(4) 0.017(3) 0.005(5)
C41_14 0.045(5) 0.020(6) 0.051(3) 0.007(4) 0.013(3) 0.009(6)
C42_14 0.0400(19) 0.014(4) 0.051(2) 0.004(3) 0.0156(16) -0.004(4)
C1_15 0.038(6) 0.029(5) 0.047(5) -0.010(4) 0.011(4) 0.003(4)
C2_15 0.042(5) 0.030(6) 0.056(5) -0.010(4) -0.001(3) -0.003(4)
C3_15 0.040(5) 0.051(6) 0.047(4) -0.009(5) 0.004(3) 0.002(4)
C4_15 0.033(4) 0.058(6) 0.038(4) -0.013(4) 0.008(3) -0.005(4)
C5_15 0.042(5) 0.041(6) 0.059(6) -0.025(5) 0.018(4) -0.016(5)
C6_15 0.047(6) 0.029(5) 0.059(5) -0.008(4) 0.015(4) 0.002(4)
C1_16 0.019(4) 0.023(6) 0.043(6) -0.006(4) 0.015(4) 0.003(5)
C2_16 0.035(5) 0.021(6) 0.038(5) -0.013(4) 0.012(4) 0.000(4)
C3_16 0.032(5) 0.027(6) 0.045(5) 0.005(5) 0.015(4) -0.006(4)
C4_16 0.035(5) 0.030(6) 0.037(5) 0.001(4) 0.011(3) -0.010(4)
C5_16 0.036(4) 0.019(5) 0.046(5) -0.008(4) 0.008(4) -0.007(4)
C6_16 0.032(5) 0.025(6) 0.039(5) -0.014(4) 0.011(3) 0.003(5)
C1_4 0.054(6) 0.043(6) 0.053(7) -0.034(5) 0.004(5) -0.013(5)
C2_4 0.064(6) 0.056(7) 0.035(6) -0.025(6) 0.016(5) -0.008(5)
C3_4 0.058(5) 0.058(6) 0.053(6) -0.018(5) 0.027(5) -0.001(4)
C4_4 0.056(6) 0.045(6) 0.062(6) -0.034(5) 0.041(5) -0.012(5)
C5_4 0.059(6) 0.035(6) 0.059(6) -0.025(4) 0.030(5) -0.004(5)
C6_4 0.082(7) 0.014(6) 0.063(6) -0.026(5) 0.031(5) -0.016(5)
C7_4 0.072(6) 0.022(5) 0.065(6) -0.009(5) 0.022(5) -0.017(4)
C8_4 0.053(6) 0.049(6) 0.065(6) -0.006(4) -0.006(4) -0.030(4)
C9_4 0.039(6) 0.045(7) 0.055(6) -0.008(5) -0.006(5) -0.013(5)
C10_4 0.055(6) 0.043(6) 0.050(6) -0.003(6) 0.004(5) -0.002(6)
C11_4 0.058(8) 0.047(6) 0.050(7) 0.004(5) 0.010(6) 0.004(5)
C12_4 0.069(8) 0.051(6) 0.045(6) -0.009(5) 0.017(6) -0.003(5)
C13_4 0.060(6) 0.039(5) 0.050(6) 0.004(5) 0.013(6) 0.007(5)
C14_4 0.057(6) 0.047(6) 0.047(6) 0.001(5) 0.014(5) 0.000(5)
C15_4 0.048(6) 0.048(6) 0.057(6) 0.000(5) 0.028(5) -0.002(4)
C16_4 0.041(10) 0.043(7) 0.070(8) 0.001(6) 0.021(8) -0.002(7)
C17_4 0.039(7) 0.037(6) 0.082(7) -0.003(5) 0.024(6) 0.004(5)
C18_4 0.060(8) 0.032(6) 0.079(7) -0.008(5) 0.036(5) 0.005(5)
C19_4 0.052(8) 0.033(8) 0.083(7) -0.003(6) 0.037(6) 0.014(7)
C20_4 0.062(6) 0.017(7) 0.082(7) 0.007(6) 0.037(5) 0.014(5)
C21_4 0.053(6) 0.018(9) 0.062(6) 0.018(5) 0.019(5) 0.003(6)
C22_4 0.054(6) 0.014(7) 0.072(6) 0.015(5) 0.029(5) -0.010(5)
C23_4 0.046(6) 0.025(5) 0.071(7) 0.011(5) 0.025(5) -0.007(5)
C24_4 0.036(6) 0.045(6) 0.083(7) 0.014(6) 0.016(6) -0.013(5)
C25_4 0.045(7) 0.055(8) 0.085(7) 0.019(6) 0.007(6) -0.016(6)
C26_4 0.045(6) 0.045(6) 0.070(7) 0.001(5) 0.010(5) -0.009(6)
C27_4 0.049(8) 0.052(7) 0.077(7) 0.001(5) 0.029(6) 0.001(6)
C28_4 0.053(7) 0.036(6) 0.081(7) 0.005(5) 0.024(5) 0.013(5)
C29_4 0.069(7) 0.037(5) 0.059(6) 0.010(4) 0.010(5) 0.020(4)
C30_4 0.085(7) 0.027(5) 0.054(7) 0.017(4) 0.023(5) 0.021(5)
C31_4 0.076(7) 0.025(8) 0.053(6) 0.013(5) 0.026(5) 0.022(6)
C32_4 0.074(7) 0.023(10) 0.048(6) 0.010(6) 0.027(5) -0.001(7)
C33_4 0.058(6) 0.027(5) 0.041(6) 0.013(4) 0.024(5) -0.009(5)
C34_4 0.040(6) 0.035(6) 0.062(6) 0.007(5) 0.012(5) -0.016(4)
C35_4 0.043(7) 0.040(7) 0.062(6) 0.010(5) -0.003(5) -0.021(5)
C36_4 0.048(6) 0.041(6) 0.060(6) 0.009(5) 0.014(5) -0.010(5)
C37_4 0.041(6) 0.042(6) 0.083(7) 0.003(5) 0.014(5) 0.008(6)
C38_4 0.050(7) 0.048(6) 0.081(7) 0.009(5) 0.017(5) 0.013(5)
C39_4 0.062(6) 0.020(4) 0.068(6) 0.007(4) 0.005(5) 0.009(4)
C40_4 0.062(7) 0.031(6) 0.053(6) 0.025(5) 0.004(5) 0.008(5)
C41_4 0.065(7) 0.037(5) 0.060(7) 0.021(5) 0.009(6) 0.002(6)
C42_4 0.069(7) 0.027(5) 0.061(7) 0.020(5) 0.025(6) -0.006(5)
C43_4 0.068(7) 0.052(6) 0.072(7) -0.001(5) 0.040(5) 0.003(5)
C44_4 0.045(8) 0.053(7) 0.088(8) 0.014(6) 0.043(7) -0.002(6)
C45_4 0.053(10) 0.053(7) 0.071(7) 0.002(6) 0.030(6) 0.003(6)
C46_4 0.058(8) 0.052(8) 0.084(7) -0.008(6) 0.041(6) 0.004(6)
C47_4 0.065(10) 0.037(10) 0.086(8) -0.006(6) 0.037(7) 0.014(8)
C48_4 0.075(7) 0.026(8) 0.070(7) -0.003(6) 0.039(5) 0.012(6)
C49_4 0.092(7) 0.032(7) 0.059(7) -0.015(5) 0.038(5) -0.002(6)
C50_4 0.082(7) 0.027(5) 0.043(5) -0.005(4) 0.020(5) 0.000(5)
C51_4 0.067(6) 0.039(5) 0.049(5) -0.005(4) -0.007(4) -0.021(4)
C52_4 0.063(8) 0.048(7) 0.040(6) -0.004(5) -0.002(5) -0.003(5)
C53_4 0.050(6) 0.041(6) 0.042(6) 0.000(5) 0.001(4) -0.010(6)
C54_4 0.064(8) 0.043(6) 0.053(7) 0.006(5) 0.004(6) -0.009(5)
C55_4 0.069(8) 0.050(6) 0.040(6) 0.013(5) 0.012(6) -0.007(5)
C56_4 0.085(7) 0.061(7) 0.061(11) 0.000(6) 0.029(7) -0.002(5)
C57_4 0.082(7) 0.061(6) 0.066(7) -0.019(5) 0.046(6) 0.007(5)
C58_4 0.065(7) 0.049(6) 0.070(7) -0.035(5) 0.047(5) -0.008(5)
C59_4 0.071(7) 0.035(6) 0.054(7) -0.017(5) 0.018(5) -0.012(5)
C60_4 0.073(7) 0.052(7) 0.043(7) -0.025(5) 0.010(5) -0.003(5)

loop_
_atom_type_symbol
_atom_type_description
_atom_type_scat_dispersion_real
_atom_type_scat_dispersion_imag
_atom_type_scat_source
C C 0.0181 0.0091 'International Tables Vol C Tables 4.2.6.8 and 6.1.1.4'
H H 0.0000 0.0000 'International Tables Vol C Tables 4.2.6.8 and 6.1.1.4'
O O 0.0492 0.0322 'International Tables Vol C Tables 4.2.6.8 and 6.1.1.4'
N N 0.0311 0.0180 'International Tables Vol C Tables 4.2.6.8 and 6.1.1.4'

loop_
_exptl_crystal_face_index_h
_exptl_crystal_face_index_k
_exptl_crystal_face_index_l
_exptl_crystal_face_perp_dist
1 -2 2 0.1767
-1 2 -1 0.1622
-1 0 0 0.0849
2 0 1 0.0690
0 0 -1 0.0712
1 0 -1 0.0700
0 0 1 0.0613
-1 0 1 0.0595
1 0 -2 0.0584
0 -1 -1 0.1616
-1 1 2 0.1503

loop_
_geom_angle_atom_site_label_1
_geom_angle_atom_site_label_2
_geom_angle_atom_site_label_3
_geom_angle
_geom_angle_site_symmetry_1
_geom_angle_site_symmetry_3
_geom_angle_publ_flag
C2_1 C1_1 C6_1 116.8(4) . . ?
C2_1 C1_1 C7_1 119.8(4) . . ?
C6_1 C1_1 C7_1 121.9(4) . . ?
C3_1 C2_1 C1_1 121.2(4) . . ?
C3_1 C2_1 H2_1 119.4 . . ?
C1_1 C2_1 H2_1 119.4 . . ?
C2_1 C3_1 C4_1 121.3(4) . . ?
C2_1 C3_1 H3_1 119.4 . . ?
C4_1 C3_1 H3_1 119.4 . . ?
C3_1 C4_1 C5_1 117.4(4) . . ?
C3_1 C4_1 C13_1 118.6(4) . . ?
C5_1 C4_1 C13_1 122.6(4) . . ?
C6_1 C5_1 C4_1 121.2(4) . . ?
C6_1 C5_1 H5_1 119.4 . . ?
C4_1 C5_1 H5_1 119.4 . . ?
C5_1 C6_1 C1_1 121.1(4) . . ?
C5_1 C6_1 H6_1 119.5 . . ?
C1_1 C6_1 H6_1 119.5 . . ?
C8_1 C7_1 C12_1 117.4(4) . . ?
C8_1 C7_1 C1_1 120.5(4) . . ?
C12_1 C7_1 C1_1 120.2(4) . . ?
C9_1 C8_1 C7_1 122.0(4) . . ?
C9_1 C8_1 H8_1 119.0 . . ?
C7_1 C8_1 H8_1 119.0 . . ?
C8_1 C9_1 C10_1 121.2(4) . . ?
C8_1 C9_1 H9_1 119.4 . . ?
C10_1 C9_1 H9_1 119.4 . . ?
C9_1 C10_1 C11_1 117.1(4) . . ?
C9_1 C10_1 C19_1 121.0(4) . . ?
C11_1 C10_1 C19_1 120.6(4) . . ?
C12_1 C11_1 C10_1 120.7(4) . . ?
C12_1 C11_1 H11_1 119.7 . . ?
C10_1 C11_1 H11_1 119.7 . . ?
C11_1 C12_1 C7_1 120.7(4) . . ?
C11_1 C12_1 H12_1 119.7 . . ?
C7_1 C12_1 H12_1 119.7 . . ?
C18_1 C13_1 C14_1 117.6(4) . . ?
C18_1 C13_1 C4_1 120.0(4) . . ?
C14_1 C13_1 C4_1 121.4(4) . . ?
C13_1 C14_1 C15_1 120.0(4) . . ?
C13_1 C14_1 H14_1 120.0 . . ?
C15_1 C14_1 H14_1 120.0 . . ?
C16_1 C15_1 C14_1 121.3(4) . . ?
C16_1 C15_1 H15_1 119.3 . . ?
C14_1 C15_1 H15_1 119.3 . . ?
C15_1 C16_1 C17_1 117.5(4) . . ?
C15_1 C16_1 C25_1 121.6(4) . . ?
C17_1 C16_1 C25_1 119.5(4) . . ?
C18_1 C17_1 C16_1 120.7(4) . . ?
C18_1 C17_1 H17_1 119.6 . . ?
C16_1 C17_1 H17_1 119.6 . . ?
C17_1 C18_1 C13_1 121.6(4) . . ?
C17_1 C18_1 H18_1 119.2 . . ?
C13_1 C18_1 H18_1 119.2 . . ?
C24_1 C19_1 C20_1 117.3(4) . . ?
C24_1 C19_1 C10_1 119.4(3) . . ?
C20_1 C19_1 C10_1 122.3(4) . . ?
C21_1 C20_1 C19_1 120.7(4) . . ?
C21_1 C20_1 H20_1 119.7 . . ?
C19_1 C20_1 H20_1 119.7 . . ?
C20_1 C21_1 C22_1 122.7(4) . . ?
C20_1 C21_1 H21_1 118.7 . . ?
C22_1 C21_1 H21_1 118.7 . . ?
C21_1 C22_1 C23_1 115.9(4) . . ?
C21_1 C22_1 C1_16 116.9(8) . . ?
C23_1 C22_1 C1_16 126.1(8) . . ?
C21_1 C22_1 C1_15 127.2(7) . . ?
C23_1 C22_1 C1_15 115.8(8) . . ?
C24_1 C23_1 C22_1 121.9(4) . . ?
C24_1 C23_1 H23_1 119.1 . . ?
C22_1 C23_1 H23_1 119.1 . . ?
C23_1 C24_1 C19_1 120.6(3) . . ?
C23_1 C24_1 H24_1 119.7 . . ?
C19_1 C24_1 H24_1 119.7 . . ?
C26_1 C25_1 C30_1 118.0(4) . . ?
C26_1 C25_1 C16_1 120.2(4) . . ?
C30_1 C25_1 C16_1 120.0(4) . . ?
C25_1 C26_1 C27_1 121.2(4) . . ?
C25_1 C26_1 H26_1 119.4 . . ?
C27_1 C26_1 H26_1 119.4 . . ?
C28_1 C27_1 C26_1 121.6(4) . . ?
C28_1 C27_1 H27_1 119.2 . . ?
C26_1 C27_1 H27_1 119.2 . . ?
C27_1 C28_1 C29_1 116.7(4) . . ?
C27_1 C28_1 C37_13 125.7(5) . . ?
C29_1 C28_1 C37_13 116.9(5) . . ?
C27_1 C28_1 C37_14 112.7(7) . . ?
C29_1 C28_1 C37_14 129.7(7) . . ?
C30_1 C29_1 C28_1 122.0(4) . . ?
C30_1 C29_1 H29_1 119.0 . . ?
C28_1 C29_1 H29_1 119.0 . . ?
C29_1 C30_1 C25_1 119.1(4) . . ?
C29_1 C30_1 H30_1 120.4 . . ?
C25_1 C30_1 H30_1 120.4 . . ?
C9_3 C1_3 C5_3 121.3(8) . . ?
C9_3 C1_3 C2_3 119.1(7) . . ?
C5_3 C1_3 C2_3 108.1(7) . . ?
C12_3 C2_3 C3_3 120.3(7) . . ?
C12_3 C2_3 C1_3 119.8(8) . . ?
C3_3 C2_3 C1_3 107.8(7) . . ?
C15_3 C3_3 C2_3 118.6(8) . . ?
C15_3 C3_3 C4_3 120.2(8) . . ?
C2_3 C3_3 C4_3 108.2(7) . . ?
C18_3 C4_3 C5_3 119.4(7) . . ?
C18_3 C4_3 C3_3 119.8(8) . . ?
C5_3 C4_3 C3_3 107.5(6) . . ?
C6_3 C5_3 C1_3 119.0(7) . . ?
C6_3 C5_3 C4_3 121.2(6) . . ?
C1_3 C5_3 C4_3 108.3(6) . . ?
C5_3 C6_3 C20_3 119.6(6) . . ?
C5_3 C6_3 C7_3 120.2(6) . . ?
C20_3 C6_3 C7_3 108.3(6) . . ?
C8_3 C7_3 C22_3 121.7(7) . . ?
C8_3 C7_3 C6_3 119.8(7) . . ?
C22_3 C7_3 C6_3 106.9(6) . . ?
C7_3 C8_3 C25_3 118.2(7) . . ?
C7_3 C8_3 C9_3 120.0(7) . . ?
C25_3 C8_3 C9_3 108.6(7) . . ?
C1_3 C9_3 C10_3 121.2(7) . . ?
C1_3 C9_3 C8_3 119.6(8) . . ?
C10_3 C9_3 C8_3 106.6(6) . . ?
C11_3 C10_3 C9_3 120.1(7) . . ?
C11_3 C10_3 C26_3 119.1(7) . . ?
C9_3 C10_3 C26_3 108.9(6) . . ?
C10_3 C11_3 C29_3 119.3(7) . . ?
C10_3 C11_3 C12_3 118.6(7) . . ?
C29_3 C11_3 C12_3 109.7(6) . . ?
C2_3 C12_3 C11_3 121.2(7) . . ?
C2_3 C12_3 C13_3 120.7(7) . . ?
C11_3 C12_3 C13_3 105.6(6) . . ?
C14_3 C13_3 C30_3 118.6(7) . . ?
C14_3 C13_3 C12_3 119.2(7) . . ?
C30_3 C13_3 C12_3 109.8(6) . . ?
C13_3 C14_3 C15_3 119.1(7) . . ?
C13_3 C14_3 C33_3 120.8(7) . . ?
C15_3 C14_3 C33_3 107.9(8) . . ?
C3_3 C15_3 C14_3 122.2(8) . . ?
C3_3 C15_3 C16_3 119.0(9) . . ?
C14_3 C15_3 C16_3 107.8(8) . . ?
C17_3 C16_3 C15_3 121.2(9) . . ?
C17_3 C16_3 C34_3 119.6(9) . . ?
C15_3 C16_3 C34_3 108.8(8) . . ?
C16_3 C17_3 C18_3 119.6(8) . . ?
C16_3 C17_3 C37_3 119.8(8) . . ?
C18_3 C17_3 C37_3 108.0(7) . . ?
C4_3 C18_3 C17_3 120.2(8) . . ?
C4_3 C18_3 C19_3 118.8(7) . . ?
C17_3 C18_3 C19_3 109.4(7) . . ?
C20_3 C19_3 C18_3 121.9(8) . . ?
C20_3 C19_3 C38_3 121.4(8) . . ?
C18_3 C19_3 C38_3 106.3(7) . . ?
C19_3 C20_3 C6_3 119.2(7) . . ?
C19_3 C20_3 C21_3 118.9(7) . . ?
C6_3 C20_3 C21_3 109.8(6) . . ?
C40_3 C21_3 C20_3 119.9(7) . . ?
C40_3 C21_3 C22_3 121.6(7) . . ?
C20_3 C21_3 C22_3 106.0(6) . . ?
C23_3 C22_3 C7_3 120.0(7) . . ?
C23_3 C22_3 C21_3 118.6(7) . . ?
C7_3 C22_3 C21_3 109.1(6) . . ?
C22_3 C23_3 C24_3 118.2(7) . . ?
C22_3 C23_3 C42_3 119.0(7) . . ?
C24_3 C23_3 C42_3 109.6(7) . . ?
C25_3 C24_3 C23_3 121.8(8) . . ?
C25_3 C24_3 C44_3 120.3(8) . . ?
C23_3 C24_3 C44_3 106.7(7) . . ?
C24_3 C25_3 C26_3 120.3(8) . . ?
C24_3 C25_3 C8_3 120.1(8) . . ?
C26_3 C25_3 C8_3 108.3(7) . . ?
C27_3 C26_3 C25_3 119.4(7) . . ?
C27_3 C26_3 C10_3 122.0(6) . . ?
C25_3 C26_3 C10_3 107.6(7) . . ?
C26_3 C27_3 C45_3 120.1(7) . . ?
C26_3 C27_3 C28_3 118.6(6) . . ?
C45_3 C27_3 C28_3 108.9(6) . . ?
C29_3 C28_3 C47_3 120.7(7) . . ?
C29_3 C28_3 C27_3 119.1(7) . . ?
C47_3 C28_3 C27_3 109.3(7) . . ?
C28_3 C29_3 C30_3 118.9(7) . . ?
C28_3 C29_3 C11_3 121.8(7) . . ?
C30_3 C29_3 C11_3 107.8(6) . . ?
C31_3 C30_3 C29_3 121.0(7) . . ?
C31_3 C30_3 C13_3 120.2(8) . . ?
C29_3 C30_3 C13_3 107.2(6) . . ?
C30_3 C31_3 C32_3 121.6(7) . . ?
C30_3 C31_3 C48_3 119.6(7) . . ?
C32_3 C31_3 C48_3 106.4(7) . . ?
C33_3 C32_3 C31_3 118.9(7) . . ?
C33_3 C32_3 C50_3 118.0(8) . . ?
C31_3 C32_3 C50_3 109.2(7) . . ?
C32_3 C33_3 C34_3 120.8(8) . . ?
C32_3 C33_3 C14_3 119.8(8) . . ?
C34_3 C33_3 C14_3 108.9(8) . . ?
C35_3 C34_3 C33_3 121.4(9) . . ?
C35_3 C34_3 C16_3 119.8(9) . . ?
C33_3 C34_3 C16_3 106.6(8) . . ?
C34_3 C35_3 C36_3 120.6(9) . . ?
C34_3 C35_3 C51_3 118.2(9) . . ?
C36_3 C35_3 C51_3 108.0(7) . . ?
C37_3 C36_3 C35_3 118.9(8) . . ?
C37_3 C36_3 C53_3 120.8(7) . . ?
C35_3 C36_3 C53_3 107.1(7) . . ?
C36_3 C37_3 C17_3 121.3(8) . . ?
C36_3 C37_3 C38_3 120.4(7) . . ?
C17_3 C37_3 C38_3 107.1(7) . . ?
C39_3 C38_3 C37_3 119.0(8) . . ?
C39_3 C38_3 C19_3 119.1(8) . . ?
C37_3 C38_3 C19_3 109.2(7) . . ?
C38_3 C39_3 C40_3 119.5(7) . . ?
C38_3 C39_3 C54_3 120.9(7) . . ?
C40_3 C39_3 C54_3 107.2(6) . . ?
C21_3 C40_3 C41_3 120.0(7) . . ?
C21_3 C40_3 C39_3 121.2(7) . . ?
C41_3 C40_3 C39_3 107.7(6) . . ?
C42_3 C41_3 C40_3 118.4(6) . . ?
C42_3 C41_3 C55_3 118.8(6) . . ?
C40_3 C41_3 C55_3 109.4(6) . . ?
C41_3 C42_3 C43_3 119.7(7) . . ?
C41_3 C42_3 C23_3 122.4(7) . . ?
C43_3 C42_3 C23_3 107.1(7) . . ?
C57_3 C43_3 C42_3 121.3(8) . . ?
C57_3 C43_3 C44_3 119.4(8) . . ?
C42_3 C43_3 C44_3 107.6(7) . . ?
C45_3 C44_3 C24_3 119.5(7) . . ?
C45_3 C44_3 C43_3 119.9(7) . . ?
C24_3 C44_3 C43_3 108.9(7) . . ?
C44_3 C45_3 C27_3 120.3(7) . . ?
C44_3 C45_3 C46_3 120.7(7) . . ?
C27_3 C45_3 C46_3 105.8(6) . . ?
C58_3 C46_3 C47_3 118.3(7) . . ?
C58_3 C46_3 C45_3 119.2(7) . . ?
C47_3 C46_3 C45_3 110.9(6) . . ?
C48_3 C47_3 C28_3 119.1(7) . . ?
C48_3 C47_3 C46_3 122.4(8) . . ?
C28_3 C47_3 C46_3 105.2(6) . . ?
C47_3 C48_3 C49_3 118.9(7) . . ?
C47_3 C48_3 C31_3 120.7(7) . . ?
C49_3 C48_3 C31_3 108.7(7) . . ?
C59_3 C49_3 C50_3 121.4(7) . . ?
C59_3 C49_3 C48_3 119.0(6) . . ?
C50_3 C49_3 C48_3 108.7(6) . . ?
C51_3 C50_3 C49_3 119.4(7) . . ?
C51_3 C50_3 C32_3 121.2(7) . . ?
C49_3 C50_3 C32_3 107.1(7) . . ?
C50_3 C51_3 C52_3 119.5(7) . . ?
C50_3 C51_3 C35_3 120.2(8) . . ?
C52_3 C51_3 C35_3 108.6(7) . . ?
C60_3 C52_3 C53_3 121.9(7) . . ?
C60_3 C52_3 C51_3 120.7(8) . . ?
C53_3 C52_3 C51_3 107.2(6) . . ?
C54_3 C53_3 C52_3 119.0(7) . . ?
C54_3 C53_3 C36_3 119.2(7) . . ?
C52_3 C53_3 C36_3 109.2(7) . . ?
C53_3 C54_3 C55_3 119.0(7) . . ?
C53_3 C54_3 C39_3 119.6(7) . . ?
C55_3 C54_3 C39_3 109.2(6) . . ?
C56_3 C55_3 C54_3 121.6(7) . . ?
C56_3 C55_3 C41_3 120.7(7) . . ?
C54_3 C55_3 C41_3 106.4(6) . . ?
C55_3 C56_3 C57_3 120.8(7) . . ?
C55_3 C56_3 C60_3 119.3(7) . . ?
C57_3 C56_3 C60_3 108.4(7) . . ?
C43_3 C57_3 C56_3 118.7(8) . . ?
C43_3 C57_3 C58_3 120.8(8) . . ?
C56_3 C57_3 C58_3 107.1(7) . . ?
C46_3 C58_3 C57_3 120.0(8) . . ?
C46_3 C58_3 C59_3 119.0(8) . . ?
C57_3 C58_3 C59_3 109.7(7) . . ?
C49_3 C59_3 C60_3 119.2(7) . . ?
C49_3 C59_3 C58_3 122.2(7) . . ?
C60_3 C59_3 C58_3 105.9(7) . . ?
C52_3 C60_3 C56_3 119.2(8) . . ?
C52_3 C60_3 C59_3 119.8(8) . . ?
C56_3 C60_3 C59_3 108.9(7) . . ?
N1_10 C1_10 C2_10 176.6(8) . . ?
C1_10 C2_10 H2A_10 109.5 . . ?
C1_10 C2_10 H2B_10 109.5 . . ?
H2A_10 C2_10 H2B_10 109.5 . . ?
C1_10 C2_10 H2C_10 109.5 . . ?
H2A_10 C2_10 H2C_10 109.5 . . ?
H2B_10 C2_10 H2C_10 109.5 . . ?
C2_11 C1_11 C6_11 119.2(8) . . ?
C2_11 C1_11 C73A 118.8(9) . . ?
C6_11 C1_11 C73A 120.4(9) . . ?
C3_11 C2_11 C1_11 120.5(9) . . ?
C3_11 C2_11 H2_11 119.8 . . ?
C1_11 C2_11 H2_11 119.8 . . ?
C2_11 C3_11 C4_11 120.5(9) . . ?
C2_11 C3_11 H3_11 119.8 . . ?
C4_11 C3_11 H3_11 119.8 . . ?
C5_11 C4_11 C3_11 117.7(8) . . ?
C5_11 C4_11 C4_15 123.4(8) . . ?
C3_11 C4_11 C4_15 118.9(8) . . ?
C6_11 C5_11 C4_11 122.0(10) . . ?
C6_11 C5_11 H5_11 119.0 . . ?
C4_11 C5_11 H5_11 119.0 . . ?
C5_11 C6_11 C1_11 119.3(10) . . ?
C5_11 C6_11 H6_11 120.3 . . ?
C1_11 C6_11 H6_11 120.3 . . ?
C60A C59A C64A 125.2(12) . . ?
C60A C59A C65A 108.8(8) . . ?
C64A C59A C65A 125.9(10) . . ?
C59A C60A C61A 117.6(10) . . ?
C59A C60A C67A 114.0(9) . . ?
C61A C60A C67A 127.8(9) . . ?
C62A C61A C60A 119.8(8) . . ?
C62A C61A H61A 120.1 . . ?
C60A C61A H61A 120.1 . . ?
C61A C62A C63A 121.0(8) . . ?
C61A C62A H62A 119.5 . . ?
C63A C62A H62A 119.5 . . ?
C64A C63A C62A 118.0(8) . . ?
C64A C63A C1_13 122.2(7) . . ?
C62A C63A C1_13 119.5(7) . . ?
C59A C64A C63A 118.2(8) . . ?
C59A C64A H64A 120.9 . . ?
C63A C64A H64A 120.9 . . ?
O1A C65A C66A 127.1(10) . . ?
O1A C65A C59A 126.5(9) . . ?
C66A C65A C59A 106.4(9) . . ?
C65A C66A C70A 107.0(8) . . ?
C65A C66A C67A 107.6(11) . . ?
C70A C66A C67A 99.6(11) . . ?
C65A C66A H66A 113.8 . . ?
C70A C66A H66A 113.8 . . ?
C67A C66A H66A 113.8 . . ?
C60A C67A C66A 102.3(9) . . ?
C60A C67A C68A 109.5(9) . . ?
C66A C67A C68A 107.5(13) . . ?
C60A C67A H67A 112.3 . . ?
C66A C67A H67A 112.3 . . ?
C68A C67A H67A 112.3 . . ?
O2A C68A C69A 132.6(11) . . ?
O2A C68A C67A 121.5(12) . . ?
C69A C68A C67A 105.6(10) . . ?
C70A C69A C74A 122.4(13) . . ?
C70A C69A C68A 111.1(10) . . ?
C74A C69A C68A 126.1(12) . . ?
C69A C70A C71A 120.8(11) . . ?
C69A C70A C66A 114.4(10) . . ?
C71A C70A C66A 124.8(11) . . ?
C72A C71A C70A 117.5(10) . . ?
C72A C71A H71A 121.2 . . ?
C70A C71A H71A 121.2 . . ?
C71A C72A C73A 121.8(10) . . ?
C71A C72A H72A 119.1 . . ?
C73A C72A H72A 119.1 . . ?
C72A C73A C74A 119.2(9) . . ?
C72A C73A C1_11 116.8(10) . . ?
C74A C73A C1_11 123.7(10) . . ?
C73A C74A C69A 117.6(12) . . ?
C73A C74A H74A 121.2 . . ?
C69A C74A H74A 121.2 . . ?
C6_12 C1_12 C2_12 120.4(9) . . ?
C6_12 C1_12 C63B 109.6(10) . . ?
C2_12 C1_12 C63B 129.8(11) . . ?
C3_12 C2_12 C1_12 119.4(10) . . ?
C3_12 C2_12 H2_12 120.3 . . ?
C1_12 C2_12 H2_12 120.3 . . ?
C2_12 C3_12 C4_12 120.2(9) . . ?
C2_12 C3_12 H3_12 119.9 . . ?
C4_12 C3_12 H3_12 119.9 . . ?
C3_12 C4_12 C5_12 120.4(8) . . ?
C3_12 C4_12 C4_16 123.0(8) . . ?
C5_12 C4_12 C4_16 116.4(8) . . ?
C6_12 C5_12 C4_12 119.7(9) . . ?
C6_12 C5_12 H5_12 120.1 . . ?
C4_12 C5_12 H5_12 120.1 . . ?
C5_12 C6_12 C1_12 119.6(9) . . ?
C5_12 C6_12 H6_12 120.2 . . ?
C1_12 C6_12 H6_12 120.2 . . ?
C60B C59B C64B 126.0(17) . . ?
C60B C59B C65B 108.8(11) . . ?
C64B C59B C65B 124.3(15) . . ?
C59B C60B C61B 119.2(15) . . ?
C59B C60B C67B 113.2(12) . . ?
C61B C60B C67B 127.5(14) . . ?
C62B C61B C60B 116.3(15) . . ?
C62B C61B H61B 121.9 . . ?
C60B C61B H61B 121.9 . . ?
C63B C62B C61B 122.9(15) . . ?
C63B C62B H62B 118.5 . . ?
C61B C62B H62B 118.5 . . ?
C62B C63B C64B 120.1(13) . . ?
C62B C63B C1_12 125.7(12) . . ?
C64B C63B C1_12 113.8(12) . . ?
C63B C64B C59B 115.1(15) . . ?
C63B C64B H64B 122.4 . . ?
C59B C64B H64B 122.4 . . ?
O1B C65B C66B 126.7(15) . . ?
O1B C65B C59B 126.4(13) . . ?
C66B C65B C59B 106.9(12) . . ?
C65B C66B C67B 107.2(15) . . ?
C65B C66B C70B 110.2(12) . . ?
C67B C66B C70B 99.8(13) . . ?
C65B C66B H66B 112.9 . . ?
C67B C66B H66B 112.9 . . ?
C70B C66B H66B 112.9 . . ?
C60B C67B C66B 103.0(13) . . ?
C60B C67B C68B 108.0(14) . . ?
C66B C67B C68B 107.8(17) . . ?
C60B C67B H67B 112.5 . . ?
C66B C67B H67B 112.5 . . ?
C68B C67B H67B 112.5 . . ?
O2B C68B C69B 134.8(15) . . ?
O2B C68B C67B 119.1(15) . . ?
C69B C68B C67B 105.7(13) . . ?
C70B C69B C74B 121.7(15) . . ?
C70B C69B C68B 111.8(11) . . ?
C74B C69B C68B 125.4(14) . . ?
C69B C70B C71B 121.2(15) . . ?
C69B C70B C66B 113.9(12) . . ?
C71B C70B C66B 124.8(14) . . ?
C70B C71B C72B 116.0(13) . . ?
C70B C71B H71B 122.0 . . ?
C72B C71B H71B 122.0 . . ?
C73B C72B C71B 122.6(12) . . ?
C73B C72B H72B 118.7 . . ?
C71B C72B H72B 118.7 . . ?
C74B C73B C72B 118.5(11) . . ?
C74B C73B C1_14 120.6(11) . . ?
C72B C73B C1_14 120.2(10) . . ?
C73B C74B C69B 119.0(14) . . ?
C73B C74B H74B 120.5 . . ?
C69B C74B H74B 120.5 . . ?
C2_13 C1_13 C6_13 118.9(7) . . ?
C2_13 C1_13 C63A 121.3(7) . . ?
C6_13 C1_13 C63A 119.7(7) . . ?
C1_13 C2_13 C3_13 120.1(8) . . ?
C1_13 C2_13 H2_13 119.9 . . ?
C3_13 C2_13 H2_13 119.9 . . ?
C2_13 C3_13 C4_13 121.8(8) . . ?
C2_13 C3_13 H3_13 119.1 . . ?
C4_13 C3_13 H3_13 119.1 . . ?
C3_13 C4_13 C5_13 117.3(8) . . ?
C3_13 C4_13 C40_13 119.7(8) . . ?
C5_13 C4_13 C40_13 122.3(9) . . ?
C6_13 C5_13 C4_13 120.6(8) . . ?
C6_13 C5_13 H5_13 119.7 . . ?
C4_13 C5_13 H5_13 119.7 . . ?
C5_13 C6_13 C1_13 121.1(7) . . ?
C5_13 C6_13 H6_13 119.5 . . ?
C1_13 C6_13 H6_13 119.5 . . ?
C42_13 C37_13 C28_1 123.3(11) . . ?
C42_13 C37_13 C38_13 121.1(9) . . ?
C28_1 C37_13 C38_13 112.2(8) . . ?
C39_13 C38_13 C37_13 118.9(10) . . ?
C39_13 C38_13 H38_13 120.6 . . ?
C37_13 C38_13 H38_13 120.6 . . ?
C38_13 C39_13 C40_13 114.6(12) . . ?
C38_13 C39_13 H39_13 122.7 . . ?
C40_13 C39_13 H39_13 122.7 . . ?
C41_13 C40_13 C4_13 125.6(9) . . ?
C41_13 C40_13 C39_13 119.2(11) . . ?
C4_13 C40_13 C39_13 115.0(11) . . ?
C40_13 C41_13 C42_13 125.4(9) . . ?
C40_13 C41_13 H41_13 117.3 . . ?
C42_13 C41_13 H41_13 117.3 . . ?
C41_13 C42_13 C37_13 120.4(7) . . ?
C41_13 C42_13 H42_13 119.8 . . ?
C37_13 C42_13 H42_13 119.8 . . ?
C2_14 C1_14 C6_14 119.5(9) . . ?
C2_14 C1_14 C73B 121.7(11) . . ?
C6_14 C1_14 C73B 118.6(9) . . ?
C3_14 C2_14 C1_14 121.5(10) . . ?
C3_14 C2_14 H2_14 119.2 . . ?
C1_14 C2_14 H2_14 119.2 . . ?
C2_14 C3_14 C4_14 118.9(11) . . ?
C2_14 C3_14 H3_14 120.5 . . ?
C4_14 C3_14 H3_14 120.5 . . ?
C5_14 C4_14 C3_14 119.0(12) . . ?
C5_14 C4_14 C40_14 118.5(12) . . ?
C3_14 C4_14 C40_14 122.5(12) . . ?
C6_14 C5_14 C4_14 123.0(11) . . ?
C6_14 C5_14 H5_14 118.5 . . ?
C4_14 C5_14 H5_14 118.5 . . ?
C5_14 C6_14 C1_14 117.9(10) . . ?
C5_14 C6_14 H6_14 121.0 . . ?
C1_14 C6_14 H6_14 121.0 . . ?
C38_14 C37_14 C42_14 105.7(16) . . ?
C38_14 C37_14 C28_1 139(2) . . ?
C42_14 C37_14 C28_1 114.9(14) . . ?
C37_14 C38_14 C39_14 129(2) . . ?
C37_14 C38_14 C42_14 42.2(11) . . ?
C39_14 C38_14 C42_14 89.6(12) . . ?
C37_14 C38_14 H38_14 115.3 . . ?
C39_14 C38_14 H38_14 115.3 . . ?
C42_14 C38_14 H38_14 150.7 . . ?
C40_14 C39_14 C38_14 127.1(19) . . ?
C40_14 C39_14 C41_14 38.1(11) . . ?
C38_14 C39_14 C41_14 89.0(12) . . ?
C40_14 C39_14 H39_14 116.5 . . ?
C38_14 C39_14 H39_14 116.5 . . ?
C41_14 C39_14 H39_14 154.5 . . ?
C39_14 C40_14 C41_14 112.5(19) . . ?
C39_14 C40_14 C4_14 127.3(19) . . ?
C41_14 C40_14 C4_14 119.9(14) . . ?
C40_14 C41_14 C42_14 120.8(13) . . ?
C40_14 C41_14 C39_14 29.4(11) . . ?
C42_14 C41_14 C39_14 91.7(12) . . ?
C40_14 C41_14 H41_14 119.6 . . ?
C42_14 C41_14 H41_14 119.6 . . ?
C39_14 C41_14 H41_14 148.5 . . ?
C37_14 C42_14 C41_14 120.5(11) . . ?
C37_14 C42_14 C38_14 32.0(10) . . ?
C41_14 C42_14 C38_14 89.4(11) . . ?
C37_14 C42_14 H42_14 119.8 . . ?
C41_14 C42_14 H42_14 119.8 . . ?
C38_14 C42_14 H42_14 149.7 . . ?
C6_15 C1_15 C2_15 117.5(10) . . ?
C6_15 C1_15 C22_1 119.6(11) . . ?
C2_15 C1_15 C22_1 122.7(11) . . ?
C3_15 C2_15 C1_15 120.5(10) . . ?
C3_15 C2_15 H2_15 119.8 . . ?
C1_15 C2_15 H2_15 119.8 . . ?
C2_15 C3_15 C4_15 120.4(9) . . ?
C2_15 C3_15 H3_15 119.8 . . ?
C4_15 C3_15 H3_15 119.8 . . ?
C5_15 C4_15 C3_15 119.2(7) . . ?
C5_15 C4_15 C4_11 121.6(10) . . ?
C3_15 C4_15 C4_11 118.8(9) . . ?
C4_15 C5_15 C6_15 120.2(8) . . ?
C4_15 C5_15 H5_15 119.9 . . ?
C6_15 C5_15 H5_15 119.9 . . ?
C5_15 C6_15 C1_15 121.4(10) . . ?
C5_15 C6_15 H6_15 119.3 . . ?
C1_15 C6_15 H6_15 119.3 . . ?
C6_16 C1_16 C2_16 117.8(11) . . ?
C6_16 C1_16 C22_1 121.3(12) . . ?
C2_16 C1_16 C22_1 119.1(12) . . ?
C3_16 C2_16 C1_16 122.3(11) . . ?
C3_16 C2_16 H2_16 118.9 . . ?
C1_16 C2_16 H2_16 118.9 . . ?
C2_16 C3_16 C4_16 119.7(9) . . ?
C2_16 C3_16 H3_16 120.2 . . ?
C4_16 C3_16 H3_16 120.2 . . ?
C5_16 C4_16 C3_16 116.9(8) . . ?
C5_16 C4_16 C4_12 122.1(10) . . ?
C3_16 C4_16 C4_12 120.9(10) . . ?
C6_16 C5_16 C4_16 123.6(9) . . ?
C6_16 C5_16 H5_16 118.2 . . ?
C4_16 C5_16 H5_16 118.2 . . ?
C5_16 C6_16 C1_16 119.5(10) . . ?
C5_16 C6_16 H6_16 120.3 . . ?
C1_16 C6_16 H6_16 120.3 . . ?
C9_4 C1_4 C5_4 120.0(11) . . ?
C9_4 C1_4 C2_4 120.3(10) . . ?
C5_4 C1_4 C2_4 106.8(9) . . ?
C12_4 C2_4 C3_4 119.3(10) . . ?
C12_4 C2_4 C1_4 119.8(11) . . ?
C3_4 C2_4 C1_4 108.6(9) . . ?
C15_4 C3_4 C4_4 120.0(10) . . ?
C15_4 C3_4 C2_4 119.6(9) . . ?
C4_4 C3_4 C2_4 108.1(9) . . ?
C18_4 C4_4 C3_4 120.6(10) . . ?
C18_4 C4_4 C5_4 119.4(11) . . ?
C3_4 C4_4 C5_4 107.5(9) . . ?
C6_4 C5_4 C1_4 119.2(10) . . ?
C6_4 C5_4 C4_4 120.0(10) . . ?
C1_4 C5_4 C4_4 108.9(9) . . ?
C5_4 C6_4 C7_4 119.9(10) . . ?
C5_4 C6_4 C20_4 120.4(10) . . ?
C7_4 C6_4 C20_4 108.3(9) . . ?
C8_4 C7_4 C22_4 118.1(10) . . ?
C8_4 C7_4 C6_4 121.9(10) . . ?
C22_4 C7_4 C6_4 107.8(9) . . ?
C7_4 C8_4 C9_4 117.1(9) . . ?
C7_4 C8_4 C25_4 121.2(9) . . ?
C9_4 C8_4 C25_4 110.1(9) . . ?
C1_4 C9_4 C10_4 120.0(10) . . ?
C1_4 C9_4 C8_4 121.9(11) . . ?
C10_4 C9_4 C8_4 107.1(9) . . ?
C11_4 C10_4 C9_4 119.5(10) . . ?
C11_4 C10_4 C26_4 121.8(10) . . ?
C9_4 C10_4 C26_4 107.5(9) . . ?
C10_4 C11_4 C12_4 121.2(10) . . ?
C10_4 C11_4 C29_4 117.9(10) . . ?
C12_4 C11_4 C29_4 108.5(9) . . ?
C2_4 C12_4 C11_4 119.2(11) . . ?
C2_4 C12_4 C13_4 120.3(10) . . ?
C11_4 C12_4 C13_4 107.1(9) . . ?
C14_4 C13_4 C30_4 117.6(10) . . ?
C14_4 C13_4 C12_4 121.0(10) . . ?
C30_4 C13_4 C12_4 109.7(9) . . ?
C13_4 C14_4 C33_4 123.3(10) . . ?
C13_4 C14_4 C15_4 118.2(10) . . ?
C33_4 C14_4 C15_4 108.8(9) . . ?
C3_4 C15_4 C16_4 119.7(10) . . ?
C3_4 C15_4 C14_4 121.5(9) . . ?
C16_4 C15_4 C14_4 107.2(9) . . ?
C17_4 C16_4 C34_4 118.5(12) . . ?
C17_4 C16_4 C15_4 120.3(12) . . ?
C34_4 C16_4 C15_4 108.0(10) . . ?
C16_4 C17_4 C18_4 119.6(12) . . ?
C16_4 C17_4 C37_4 121.2(12) . . ?
C18_4 C17_4 C37_4 107.9(10) . . ?
C4_4 C18_4 C17_4 119.8(11) . . ?
C4_4 C18_4 C19_4 121.2(12) . . ?
C17_4 C18_4 C19_4 108.2(10) . . ?
C20_4 C19_4 C38_4 119.9(12) . . ?
C20_4 C19_4 C18_4 119.2(13) . . ?
C38_4 C19_4 C18_4 108.2(11) . . ?
C19_4 C20_4 C21_4 120.1(12) . . ?
C19_4 C20_4 C6_4 119.8(12) . . ?
C21_4 C20_4 C6_4 107.7(10) . . ?
C40_4 C21_4 C22_4 121.2(12) . . ?
C40_4 C21_4 C20_4 119.7(11) . . ?
C22_4 C21_4 C20_4 107.7(10) . . ?
C23_4 C22_4 C7_4 120.8(11) . . ?
C23_4 C22_4 C21_4 118.3(11) . . ?
C7_4 C22_4 C21_4 108.5(9) . . ?
C22_4 C23_4 C42_4 120.6(10) . . ?
C22_4 C23_4 C24_4 120.6(11) . . ?
C42_4 C23_4 C24_4 108.6(9) . . ?
C25_4 C24_4 C44_4 120.7(11) . . ?
C25_4 C24_4 C23_4 118.8(11) . . ?
C44_4 C24_4 C23_4 108.0(9) . . ?
C24_4 C25_4 C26_4 121.5(11) . . ?
C24_4 C25_4 C8_4 120.4(10) . . ?
C26_4 C25_4 C8_4 105.3(9) . . ?
C27_4 C26_4 C25_4 118.1(11) . . ?
C27_4 C26_4 C10_4 119.4(10) . . ?
C25_4 C26_4 C10_4 110.0(9) . . ?
C26_4 C27_4 C45_4 120.9(11) . . ?
C26_4 C27_4 C28_4 119.2(10) . . ?
C45_4 C27_4 C28_4 108.7(10) . . ?
C29_4 C28_4 C27_4 120.9(10) . . ?
C29_4 C28_4 C47_4 120.2(11) . . ?
C27_4 C28_4 C47_4 106.9(10) . . ?
C28_4 C29_4 C11_4 120.7(9) . . ?
C28_4 C29_4 C30_4 120.6(10) . . ?
C11_4 C29_4 C30_4 108.0(9) . . ?
C31_4 C30_4 C13_4 120.1(11) . . ?
C31_4 C30_4 C29_4 119.1(11) . . ?
C13_4 C30_4 C29_4 106.6(9) . . ?
C30_4 C31_4 C48_4 120.5(12) . . ?
C30_4 C31_4 C32_4 121.4(12) . . ?
C48_4 C31_4 C32_4 107.8(10) . . ?
C33_4 C32_4 C50_4 120.8(11) . . ?
C33_4 C32_4 C31_4 119.0(11) . . ?
C50_4 C32_4 C31_4 109.0(10) . . ?
C32_4 C33_4 C34_4 121.6(10) . . ?
C32_4 C33_4 C14_4 118.6(10) . . ?
C34_4 C33_4 C14_4 107.2(9) . . ?
C35_4 C34_4 C33_4 117.9(11) . . ?
C35_4 C34_4 C16_4 120.0(11) . . ?
C33_4 C34_4 C16_4 108.8(10) . . ?
C34_4 C35_4 C36_4 122.1(10) . . ?
C34_4 C35_4 C51_4 120.7(11) . . ?
C36_4 C35_4 C51_4 106.8(8) . . ?
C37_4 C36_4 C35_4 117.9(10) . . ?
C37_4 C36_4 C53_4 121.6(9) . . ?
C35_4 C36_4 C53_4 109.1(9) . . ?
C36_4 C37_4 C17_4 120.3(10) . . ?
C36_4 C37_4 C38_4 118.3(10) . . ?
C17_4 C37_4 C38_4 107.8(10) . . ?
C39_4 C38_4 C19_4 121.3(11) . . ?
C39_4 C38_4 C37_4 120.1(10) . . ?
C19_4 C38_4 C37_4 107.8(10) . . ?
C38_4 C39_4 C54_4 120.9(9) . . ?
C38_4 C39_4 C40_4 118.3(10) . . ?
C54_4 C39_4 C40_4 108.2(9) . . ?
C21_4 C40_4 C41_4 120.6(11) . . ?
C21_4 C40_4 C39_4 120.7(11) . . ?
C41_4 C40_4 C39_4 106.5(9) . . ?
C42_4 C41_4 C40_4 118.1(10) . . ?
C42_4 C41_4 C55_4 119.4(10) . . ?
C40_4 C41_4 C55_4 109.4(9) . . ?
C41_4 C42_4 C23_4 121.2(10) . . ?
C41_4 C42_4 C43_4 118.7(10) . . ?
C23_4 C42_4 C43_4 107.0(9) . . ?
C57_4 C43_4 C44_4 118.9(11) . . ?
C57_4 C43_4 C42_4 121.7(10) . . ?
C44_4 C43_4 C42_4 108.8(9) . . ?
C45_4 C44_4 C24_4 118.2(13) . . ?
C45_4 C44_4 C43_4 121.2(13) . . ?
C24_4 C44_4 C43_4 107.5(10) . . ?
C44_4 C45_4 C46_4 119.8(13) . . ?
C44_4 C45_4 C27_4 120.7(12) . . ?
C46_4 C45_4 C27_4 108.1(10) . . ?
C58_4 C46_4 C45_4 119.2(12) . . ?
C58_4 C46_4 C47_4 121.0(12) . . ?
C45_4 C46_4 C47_4 107.8(10) . . ?
C48_4 C47_4 C46_4 119.5(13) . . ?
C48_4 C47_4 C28_4 119.4(11) . . ?
C46_4 C47_4 C28_4 108.6(10) . . ?
C47_4 C48_4 C31_4 120.1(12) . . ?
C47_4 C48_4 C49_4 119.7(12) . . ?
C31_4 C48_4 C49_4 107.9(10) . . ?
C59_4 C49_4 C48_4 120.6(11) . . ?
C59_4 C49_4 C50_4 118.4(11) . . ?
C48_4 C49_4 C50_4 108.2(10) . . ?
C51_4 C50_4 C32_4 117.7(10) . . ?
C51_4 C50_4 C49_4 123.0(10) . . ?
C32_4 C50_4 C49_4 107.1(9) . . ?
C50_4 C51_4 C35_4 121.3(9) . . ?
C50_4 C51_4 C52_4 117.3(9) . . ?
C35_4 C51_4 C52_4 109.6(8) . . ?
C60_4 C52_4 C53_4 120.8(10) . . ?
C60_4 C52_4 C51_4 120.2(11) . . ?
C53_4 C52_4 C51_4 106.7(9) . . ?
C54_4 C53_4 C52_4 119.8(10) . . ?
C54_4 C53_4 C36_4 119.4(10) . . ?
C52_4 C53_4 C36_4 107.9(9) . . ?
C53_4 C54_4 C55_4 119.9(10) . . ?
C53_4 C54_4 C39_4 119.5(10) . . ?
C55_4 C54_4 C39_4 108.3(9) . . ?
C56_4 C55_4 C54_4 120.3(10) . . ?
C56_4 C55_4 C41_4 121.6(11) . . ?
C54_4 C55_4 C41_4 107.6(9) . . ?
C55_4 C56_4 C57_4 119.1(12) . . ?
C55_4 C56_4 C60_4 120.4(12) . . ?
C57_4 C56_4 C60_4 110.0(10) . . ?
C43_4 C57_4 C56_4 119.5(10) . . ?
C43_4 C57_4 C58_4 119.4(11) . . ?
C56_4 C57_4 C58_4 106.9(10) . . ?
C46_4 C58_4 C57_4 121.4(12) . . ?
C46_4 C58_4 C59_4 119.6(12) . . ?
C57_4 C58_4 C59_4 107.6(10) . . ?
C49_4 C59_4 C60_4 119.9(11) . . ?
C49_4 C59_4 C58_4 119.6(11) . . ?
C60_4 C59_4 C58_4 109.4(9) . . ?
C52_4 C60_4 C59_4 121.2(12) . . ?
C52_4 C60_4 C56_4 118.8(11) . . ?
C59_4 C60_4 C56_4 106.0(10) . . ?

loop_
_geom_bond_atom_site_label_1
_geom_bond_atom_site_label_2
_geom_bond_distance
_geom_bond_site_symmetry_2
_geom_bond_publ_flag
C1_1 C2_1 1.400(6) . ?
C1_1 C6_1 1.410(6) . ?
C1_1 C7_1 1.492(6) . ?
C2_1 C3_1 1.381(7) . ?
C2_1 H2_1 0.9500 . ?
C3_1 C4_1 1.395(6) . ?
C3_1 H3_1 0.9500 . ?
C4_1 C5_1 1.398(7) . ?
C4_1 C13_1 1.488(7) . ?
C5_1 C6_1 1.379(7) . ?
C5_1 H5_1 0.9500 . ?
C6_1 H6_1 0.9500 . ?
C7_1 C8_1 1.391(6) . ?
C7_1 C12_1 1.409(6) . ?
C8_1 C9_1 1.372(6) . ?
C8_1 H8_1 0.9500 . ?
C9_1 C10_1 1.395(6) . ?
C9_1 H9_1 0.9500 . ?
C10_1 C11_1 1.424(6) . ?
C10_1 C19_1 1.478(6) . ?
C11_1 C12_1 1.387(6) . ?
C11_1 H11_1 0.9500 . ?
C12_1 H12_1 0.9500 . ?
C13_1 C18_1 1.388(7) . ?
C13_1 C14_1 1.389(7) . ?
C14_1 C15_1 1.410(7) . ?
C14_1 H14_1 0.9500 . ?
C15_1 C16_1 1.387(7) . ?
C15_1 H15_1 0.9500 . ?
C16_1 C17_1 1.392(6) . ?
C16_1 C25_1 1.490(6) . ?
C17_1 C18_1 1.388(7) . ?
C17_1 H17_1 0.9500 . ?
C18_1 H18_1 0.9500 . ?
C19_1 C24_1 1.404(5) . ?
C19_1 C20_1 1.417(6) . ?
C20_1 C21_1 1.368(6) . ?
C20_1 H20_1 0.9500 . ?
C21_1 C22_1 1.402(6) . ?
C21_1 H21_1 0.9500 . ?
C22_1 C23_1 1.415(5) . ?
C22_1 C1_16 1.469(17) . ?
C22_1 C1_15 1.480(15) . ?
C23_1 C24_1 1.386(6) . ?
C23_1 H23_1 0.9500 . ?
C24_1 H24_1 0.9500 . ?
C25_1 C26_1 1.373(7) . ?
C25_1 C30_1 1.419(6) . ?
C26_1 C27_1 1.385(7) . ?
C26_1 H26_1 0.9500 . ?
C27_1 C28_1 1.382(6) . ?
C27_1 H27_1 0.9500 . ?
C28_1 C29_1 1.396(6) . ?
C28_1 C37_13 1.491(10) . ?
C28_1 C37_14 1.501(13) . ?
C29_1 C30_1 1.390(7) . ?
C29_1 H29_1 0.9500 . ?
C30_1 H30_1 0.9500 . ?
C1_3 C9_3 1.372(9) . ?
C1_3 C5_3 1.444(10) . ?
C1_3 C2_3 1.457(9) . ?
C2_3 C12_3 1.384(10) . ?
C2_3 C3_3 1.452(9) . ?
C3_3 C15_3 1.385(9) . ?
C3_3 C4_3 1.458(10) . ?
C4_3 C18_3 1.383(9) . ?
C4_3 C5_3 1.457(8) . ?
C5_3 C6_3 1.381(9) . ?
C6_3 C20_3 1.436(9) . ?
C6_3 C7_3 1.460(8) . ?
C7_3 C8_3 1.374(10) . ?
C7_3 C22_3 1.458(9) . ?
C8_3 C25_3 1.446(9) . ?
C8_3 C9_3 1.450(9) . ?
C9_3 C10_3 1.449(9) . ?
C10_3 C11_3 1.391(9) . ?
C10_3 C26_3 1.451(9) . ?
C11_3 C29_3 1.448(9) . ?
C11_3 C12_3 1.449(9) . ?
C12_3 C13_3 1.459(9) . ?
C13_3 C14_3 1.399(9) . ?
C13_3 C30_3 1.447(9) . ?
C14_3 C15_3 1.442(11) . ?
C14_3 C33_3 1.460(10) . ?
C15_3 C16_3 1.447(10) . ?
C16_3 C17_3 1.380(10) . ?
C16_3 C34_3 1.467(10) . ?
C17_3 C18_3 1.442(9) . ?
C17_3 C37_3 1.449(10) . ?
C18_3 C19_3 1.447(10) . ?
C19_3 C20_3 1.386(9) . ?
C19_3 C38_3 1.457(10) . ?
C20_3 C21_3 1.451(9) . ?
C21_3 C40_3 1.382(9) . ?
C21_3 C22_3 1.471(9) . ?
C22_3 C23_3 1.382(9) . ?
C23_3 C24_3 1.440(9) . ?
C23_3 C42_3 1.458(9) . ?
C24_3 C25_3 1.386(9) . ?
C24_3 C44_3 1.452(9) . ?
C25_3 C26_3 1.434(10) . ?
C26_3 C27_3 1.404(9) . ?
C27_3 C45_3 1.442(9) . ?
C27_3 C28_3 1.454(9) . ?
C28_3 C29_3 1.402(10) . ?
C28_3 C47_3 1.452(9) . ?
C29_3 C30_3 1.446(9) . ?
C30_3 C31_3 1.378(10) . ?
C31_3 C32_3 1.448(9) . ?
C31_3 C48_3 1.452(10) . ?
C32_3 C33_3 1.384(9) . ?
C32_3 C50_3 1.457(9) . ?
C33_3 C34_3 1.442(10) . ?
C34_3 C35_3 1.390(10) . ?
C35_3 C36_3 1.449(10) . ?
C35_3 C51_3 1.449(10) . ?
C36_3 C37_3 1.383(9) . ?
C36_3 C53_3 1.451(9) . ?
C37_3 C38_3 1.451(10) . ?
C38_3 C39_3 1.390(10) . ?
C39_3 C40_3 1.448(9) . ?
C39_3 C54_3 1.457(9) . ?
C40_3 C41_3 1.440(9) . ?
C41_3 C42_3 1.388(9) . ?
C41_3 C55_3 1.453(9) . ?
C42_3 C43_3 1.449(10) . ?
C43_3 C57_3 1.386(9) . ?
C43_3 C44_3 1.459(9) . ?
C44_3 C45_3 1.381(9) . ?
C45_3 C46_3 1.460(9) . ?
C46_3 C58_3 1.390(9) . ?
C46_3 C47_3 1.454(9) . ?
C47_3 C48_3 1.386(9) . ?
C48_3 C49_3 1.443(9) . ?
C49_3 C59_3 1.382(9) . ?
C49_3 C50_3 1.432(9) . ?
C50_3 C51_3 1.391(10) . ?
C51_3 C52_3 1.446(9) . ?
C52_3 C60_3 1.376(9) . ?
C52_3 C53_3 1.440(9) . ?
C53_3 C54_3 1.398(9) . ?
C54_3 C55_3 1.442(9) . ?
C55_3 C56_3 1.381(9) . ?
C56_3 C57_3 1.434(9) . ?
C56_3 C60_3 1.447(9) . ?
C57_3 C58_3 1.446(10) . ?
C58_3 C59_3 1.450(9) . ?
C59_3 C60_3 1.450(10) . ?
N1_10 C1_10 1.131(7) . ?
C1_10 C2_10 1.449(6) . ?
C2_10 H2A_10 0.9800 . ?
C2_10 H2B_10 0.9800 . ?
C2_10 H2C_10 0.9800 . ?
C1_11 C2_11 1.396(10) . ?
C1_11 C6_11 1.400(11) . ?
C1_11 C73A 1.504(11) . ?
C2_11 C3_11 1.391(9) . ?
C2_11 H2_11 0.9500 . ?
C3_11 C4_11 1.403(10) . ?
C3_11 H3_11 0.9500 . ?
C4_11 C5_11 1.392(10) . ?
C4_11 C4_15 1.492(10) . ?
C5_11 C6_11 1.390(11) . ?
C5_11 H5_11 0.9500 . ?
C6_11 H6_11 0.9500 . ?
O1A C65A 1.205(12) . ?
O2A C68A 1.221(14) . ?
C59A C60A 1.349(14) . ?
C59A C64A 1.396(10) . ?
C59A C65A 1.527(14) . ?
C60A C61A 1.411(10) . ?
C60A C67A 1.541(14) . ?
C61A C62A 1.406(10) . ?
C61A H61A 0.9500 . ?
C62A C63A 1.426(9) . ?
C62A H62A 0.9500 . ?
C63A C64A 1.405(9) . ?
C63A C1_13 1.476(10) . ?
C64A H64A 0.9500 . ?
C65A C66A 1.516(13) . ?
C66A C70A 1.534(14) . ?
C66A C67A 1.546(14) . ?
C66A H66A 1.0000 . ?
C67A C68A 1.551(17) . ?
C67A H67A 1.0000 . ?
C68A C69A 1.429(17) . ?
C69A C70A 1.349(14) . ?
C69A C74A 1.425(12) . ?
C70A C71A 1.414(12) . ?
C71A C72A 1.408(9) . ?
C71A H71A 0.9500 . ?
C72A C73A 1.407(12) . ?
C72A H72A 0.9500 . ?
C73A C74A 1.412(12) . ?
C74A H74A 0.9500 . ?
C1_12 C6_12 1.398(12) . ?
C1_12 C2_12 1.398(12) . ?
C1_12 C63B 1.488(11) . ?
C2_12 C3_12 1.388(10) . ?
C2_12 H2_12 0.9500 . ?
C3_12 C4_12 1.393(10) . ?
C3_12 H3_12 0.9500 . ?
C4_12 C5_12 1.393(10) . ?
C4_12 C4_16 1.467(11) . ?
C5_12 C6_12 1.392(10) . ?
C5_12 H5_12 0.9500 . ?
C6_12 H6_12 0.9500 . ?
O1B C65B 1.221(15) . ?
O2B C68B 1.214(16) . ?
C59B C60B 1.345(16) . ?
C59B C64B 1.401(13) . ?
C59B C65B 1.539(19) . ?
C60B C61B 1.415(13) . ?
C60B C67B 1.542(19) . ?
C61B C62B 1.402(12) . ?
C61B H61B 0.9500 . ?
C62B C63B 1.397(13) . ?
C62B H62B 0.9500 . ?
C63B C64B 1.399(13) . ?
C64B H64B 0.9500 . ?
C65B C66B 1.497(16) . ?
C66B C67B 1.545(17) . ?
C66B C70B 1.550(16) . ?
C66B H66B 1.0000 . ?
C67B C68B 1.56(2) . ?
C67B H67B 1.0000 . ?
C68B C69B 1.43(2) . ?
C69B C70B 1.349(16) . ?
C69B C74B 1.418(12) . ?
C70B C71B 1.423(13) . ?
C71B C72B 1.423(12) . ?
C71B H71B 0.9500 . ?
C72B C73B 1.409(12) . ?
C72B H72B 0.9500 . ?
C73B C74B 1.397(12) . ?
C73B C1_14 1.492(12) . ?
C74B H74B 0.9500 . ?
C1_13 C2_13 1.387(9) . ?
C1_13 C6_13 1.399(9) . ?
C2_13 C3_13 1.394(10) . ?
C2_13 H2_13 0.9500 . ?
C3_13 C4_13 1.403(10) . ?
C3_13 H3_13 0.9500 . ?
C4_13 C5_13 1.415(9) . ?
C4_13 C40_13 1.493(16) . ?
C5_13 C6_13 1.387(9) . ?
C5_13 H5_13 0.9500 . ?
C6_13 H6_13 0.9500 . ?
C37_13 C42_13 1.417(10) . ?
C37_13 C38_13 1.648(16) . ?
C38_13 C39_13 1.32(2) . ?
C38_13 H38_13 0.9500 . ?
C39_13 C40_13 1.75(2) . ?
C39_13 H39_13 0.9500 . ?
C40_13 C41_13 1.347(12) . ?
C41_13 C42_13 1.360(15) . ?
C41_13 H41_13 0.9500 . ?
C42_13 H42_13 0.9500 . ?
C1_14 C2_14 1.400(12) . ?
C1_14 C6_14 1.412(11) . ?
C2_14 C3_14 1.398(12) . ?
C2_14 H2_14 0.9500 . ?
C3_14 C4_14 1.403(12) . ?
C3_14 H3_14 0.9500 . ?
C4_14 C5_14 1.390(12) . ?
C4_14 C40_14 1.43(2) . ?
C5_14 C6_14 1.389(11) . ?
C5_14 H5_14 0.9500 . ?
C6_14 H6_14 0.9500 . ?
C37_14 C38_14 1.09(3) . ?
C37_14 C42_14 1.381(14) . ?
C38_14 C39_14 1.48(3) . ?
C38_14 C42_14 1.98(3) . ?
C38_14 H38_14 0.9500 . ?
C39_14 C40_14 1.04(3) . ?
C39_14 C41_14 1.96(3) . ?
C39_14 H39_14 0.9500 . ?
C40_14 C41_14 1.309(15) . ?
C41_14 C42_14 1.44(2) . ?
C41_14 H41_14 0.9500 . ?
C42_14 H42_14 0.9500 . ?
C1_15 C6_15 1.400(10) . ?
C1_15 C2_15 1.417(11) . ?
C2_15 C3_15 1.396(10) . ?
C2_15 H2_15 0.9500 . ?
C3_15 C4_15 1.399(10) . ?
C3_15 H3_15 0.9500 . ?
C4_15 C5_15 1.380(11) . ?
C5_15 C6_15 1.398(11) . ?
C5_15 H5_15 0.9500 . ?
C6_15 H6_15 0.9500 . ?
C1_16 C6_16 1.403(11) . ?
C1_16 C2_16 1.405(11) . ?
C2_16 C3_16 1.395(11) . ?
C2_16 H2_16 0.9500 . ?
C3_16 C4_16 1.415(10) . ?
C3_16 H3_16 0.9500 . ?
C4_16 C5_16 1.400(10) . ?
C5_16 C6_16 1.381(11) . ?
C5_16 H5_16 0.9500 . ?
C6_16 H6_16 0.9500 . ?
C1_4 C9_4 1.378(11) . ?
C1_4 C5_4 1.447(11) . ?
C1_4 C2_4 1.453(12) . ?
C2_4 C12_4 1.385(11) . ?
C2_4 C3_4 1.447(11) . ?
C3_4 C15_4 1.379(11) . ?
C3_4 C4_4 1.443(11) . ?
C4_4 C18_4 1.377(12) . ?
C4_4 C5_4 1.452(11) . ?
C5_4 C6_4 1.378(11) . ?
C6_4 C7_4 1.448(12) . ?
C6_4 C20_4 1.456(12) . ?
C7_4 C8_4 1.384(11) . ?
C7_4 C22_4 1.447(12) . ?
C8_4 C9_4 1.447(11) . ?
C8_4 C25_4 1.451(11) . ?
C9_4 C10_4 1.436(12) . ?
C10_4 C11_4 1.386(11) . ?
C10_4 C26_4 1.450(11) . ?
C11_4 C12_4 1.438(11) . ?
C11_4 C29_4 1.450(11) . ?
C12_4 C13_4 1.442(11) . ?
C13_4 C14_4 1.378(11) . ?
C13_4 C30_4 1.441(11) . ?
C14_4 C33_4 1.445(11) . ?
C14_4 C15_4 1.447(11) . ?
C15_4 C16_4 1.446(12) . ?
C16_4 C17_4 1.388(12) . ?
C16_4 C34_4 1.441(12) . ?
C17_4 C18_4 1.448(12) . ?
C17_4 C37_4 1.451(12) . ?
C18_4 C19_4 1.449(12) . ?
C19_4 C20_4 1.384(12) . ?
C19_4 C38_4 1.444(12) . ?
C20_4 C21_4 1.454(11) . ?
C21_4 C40_4 1.384(12) . ?
C21_4 C22_4 1.453(12) . ?
C22_4 C23_4 1.381(11) . ?
C23_4 C42_4 1.445(11) . ?
C23_4 C24_4 1.451(11) . ?
C24_4 C25_4 1.372(12) . ?
C24_4 C44_4 1.447(12) . ?
C25_4 C26_4 1.441(11) . ?
C26_4 C27_4 1.382(11) . ?
C27_4 C45_4 1.447(12) . ?
C27_4 C28_4 1.449(11) . ?
C28_4 C29_4 1.373(11) . ?
C28_4 C47_4 1.455(12) . ?
C29_4 C30_4 1.457(12) . ?
C30_4 C31_4 1.385(12) . ?
C31_4 C48_4 1.445(12) . ?
C31_4 C32_4 1.450(12) . ?
C32_4 C33_4 1.380(11) . ?
C32_4 C50_4 1.444(11) . ?
C33_4 C34_4 1.437(11) . ?
C34_4 C35_4 1.386(11) . ?
C35_4 C36_4 1.440(11) . ?
C35_4 C51_4 1.445(11) . ?
C36_4 C37_4 1.390(11) . ?
C36_4 C53_4 1.460(11) . ?
C37_4 C38_4 1.461(11) . ?
C38_4 C39_4 1.388(11) . ?
C39_4 C54_4 1.456(11) . ?
C39_4 C40_4 1.471(11) . ?
C40_4 C41_4 1.447(12) . ?
C41_4 C42_4 1.393(11) . ?
C41_4 C55_4 1.454(11) . ?
C42_4 C43_4 1.453(11) . ?
C43_4 C57_4 1.387(11) . ?
C43_4 C44_4 1.450(12) . ?
C44_4 C45_4 1.387(12) . ?
C45_4 C46_4 1.439(12) . ?
C46_4 C58_4 1.381(12) . ?
C46_4 C47_4 1.450(12) . ?
C47_4 C48_4 1.392(12) . ?
C48_4 C49_4 1.455(12) . ?
C49_4 C59_4 1.384(11) . ?
C49_4 C50_4 1.458(12) . ?
C50_4 C51_4 1.387(11) . ?
C51_4 C52_4 1.463(11) . ?
C52_4 C60_4 1.387(12) . ?
C52_4 C53_4 1.448(11) . ?
C53_4 C54_4 1.382(11) . ?
C54_4 C55_4 1.443(11) . ?
C55_4 C56_4 1.381(12) . ?
C56_4 C57_4 1.449(12) . ?
C56_4 C60_4 1.456(12) . ?
C57_4 C58_4 1.454(12) . ?
C58_4 C59_4 1.458(11) . ?
C59_4 C60_4 1.447(12) . ?

loop_
_geom_torsion_atom_site_label_1
_geom_torsion_atom_site_label_2
_geom_torsion_atom_site_label_3
_geom_torsion_atom_site_label_4
_geom_torsion
_geom_torsion_site_symmetry_1
_geom_torsion_site_symmetry_2
_geom_torsion_site_symmetry_3
_geom_torsion_site_symmetry_4
_geom_torsion_publ_flag
C6_1 C1_1 C2_1 C3_1 9.5(7) . . . . ?
C7_1 C1_1 C2_1 C3_1 -156.6(4) . . . . ?
C1_1 C2_1 C3_1 C4_1 -2.0(7) . . . . ?
C2_1 C3_1 C4_1 C5_1 -6.8(7) . . . . ?
C2_1 C3_1 C4_1 C13_1 160.3(4) . . . . ?
C3_1 C4_1 C5_1 C6_1 7.8(7) . . . . ?
C13_1 C4_1 C5_1 C6_1 -158.7(4) . . . . ?
C4_1 C5_1 C6_1 C1_1 -0.2(7) . . . . ?
C2_1 C1_1 C6_1 C5_1 -8.4(7) . . . . ?
C7_1 C1_1 C6_1 C5_1 157.4(4) . . . . ?
C2_1 C1_1 C7_1 C8_1 141.8(4) . . . . ?
C6_1 C1_1 C7_1 C8_1 -23.7(6) . . . . ?
C2_1 C1_1 C7_1 C12_1 -22.4(6) . . . . ?
C6_1 C1_1 C7_1 C12_1 172.2(4) . . . . ?
C12_1 C7_1 C8_1 C9_1 6.9(6) . . . . ?
C1_1 C7_1 C8_1 C9_1 -157.7(4) . . . . ?
C7_1 C8_1 C9_1 C10_1 1.7(6) . . . . ?
C8_1 C9_1 C10_1 C11_1 -8.8(6) . . . . ?
C8_1 C9_1 C10_1 C19_1 158.1(4) . . . . ?
C9_1 C10_1 C11_1 C12_1 7.4(6) . . . . ?
C19_1 C10_1 C11_1 C12_1 -159.5(4) . . . . ?
C10_1 C11_1 C12_1 C7_1 1.0(6) . . . . ?
C8_1 C7_1 C12_1 C11_1 -8.1(6) . . . . ?
C1_1 C7_1 C12_1 C11_1 156.5(4) . . . . ?
C3_1 C4_1 C13_1 C18_1 -139.0(4) . . . . ?
C5_1 C4_1 C13_1 C18_1 27.4(6) . . . . ?
C3_1 C4_1 C13_1 C14_1 29.3(6) . . . . ?
C5_1 C4_1 C13_1 C14_1 -164.3(4) . . . . ?
C18_1 C13_1 C14_1 C15_1 10.3(6) . . . . ?
C4_1 C13_1 C14_1 C15_1 -158.3(4) . . . . ?
C13_1 C14_1 C15_1 C16_1 -2.5(7) . . . . ?
C14_1 C15_1 C16_1 C17_1 -6.7(6) . . . . ?
C14_1 C15_1 C16_1 C25_1 160.1(4) . . . . ?
C15_1 C16_1 C17_1 C18_1 7.8(6) . . . . ?
C25_1 C16_1 C17_1 C18_1 -159.2(4) . . . . ?
C16_1 C17_1 C18_1 C13_1 0.1(6) . . . . ?
C14_1 C13_1 C18_1 C17_1 -9.3(6) . . . . ?
C4_1 C13_1 C18_1 C17_1 159.5(4) . . . . ?
C9_1 C10_1 C19_1 C24_1 -142.2(4) . . . . ?
C11_1 C10_1 C19_1 C24_1 24.2(5) . . . . ?
C9_1 C10_1 C19_1 C20_1 25.4(5) . . . . ?
C11_1 C10_1 C19_1 C20_1 -168.1(4) . . . . ?
C24_1 C19_1 C20_1 C21_1 9.0(6) . . . . ?
C10_1 C19_1 C20_1 C21_1 -158.9(4) . . . . ?
C19_1 C20_1 C21_1 C22_1 -1.3(6) . . . . ?
C20_1 C21_1 C22_1 C23_1 -6.5(6) . . . . ?
C20_1 C21_1 C22_1 C1_16 162.8(12) . . . . ?
C20_1 C21_1 C22_1 C1_15 160.9(14) . . . . ?
C21_1 C22_1 C23_1 C24_1 6.8(5) . . . . ?
C1_16 C22_1 C23_1 C24_1 -161.4(12) . . . . ?
C1_15 C22_1 C23_1 C24_1 -162.1(12) . . . . ?
C22_1 C23_1 C24_1 C19_1 0.8(6) . . . . ?
C20_1 C19_1 C24_1 C23_1 -8.7(5) . . . . ?
C10_1 C19_1 C24_1 C23_1 159.6(4) . . . . ?
C15_1 C16_1 C25_1 C26_1 -29.6(6) . . . . ?
C17_1 C16_1 C25_1 C26_1 136.9(4) . . . . ?
C15_1 C16_1 C25_1 C30_1 166.0(4) . . . . ?
C17_1 C16_1 C25_1 C30_1 -27.5(6) . . . . ?
C30_1 C25_1 C26_1 C27_1 7.6(6) . . . . ?
C16_1 C25_1 C26_1 C27_1 -157.1(4) . . . . ?
C25_1 C26_1 C27_1 C28_1 1.6(6) . . . . ?
C26_1 C27_1 C28_1 C29_1 -10.9(6) . . . . ?
C26_1 C27_1 C28_1 C37_13 159.0(10) . . . . ?
C26_1 C27_1 C28_1 C37_14 159.3(12) . . . . ?
C27_1 C28_1 C29_1 C30_1 11.1(6) . . . . ?
C37_13 C28_1 C29_1 C30_1 -159.7(9) . . . . ?
C37_14 C28_1 C29_1 C30_1 -157.0(15) . . . . ?
C28_1 C29_1 C30_1 C25_1 -2.2(7) . . . . ?
C26_1 C25_1 C30_1 C29_1 -7.3(6) . . . . ?
C16_1 C25_1 C30_1 C29_1 157.5(4) . . . . ?
C9_3 C1_3 C2_3 C12_3 -1.3(13) . . . . ?
C5_3 C1_3 C2_3 C12_3 142.6(8) . . . . ?
C9_3 C1_3 C2_3 C3_3 -143.9(9) . . . . ?
C5_3 C1_3 C2_3 C3_3 0.0(9) . . . . ?
C12_3 C2_3 C3_3 C15_3 -1.3(12) . . . . ?
C1_3 C2_3 C3_3 C15_3 141.1(10) . . . . ?
C12_3 C2_3 C3_3 C4_3 -142.8(9) . . . . ?
C1_3 C2_3 C3_3 C4_3 -0.4(9) . . . . ?
C15_3 C3_3 C4_3 C18_3 0.5(14) . . . . ?
C2_3 C3_3 C4_3 C18_3 141.3(9) . . . . ?
C15_3 C3_3 C4_3 C5_3 -140.1(10) . . . . ?
C2_3 C3_3 C4_3 C5_3 0.6(10) . . . . ?
C9_3 C1_3 C5_3 C6_3 -0.5(12) . . . . ?
C2_3 C1_3 C5_3 C6_3 -143.4(7) . . . . ?
C9_3 C1_3 C5_3 C4_3 143.3(9) . . . . ?
C2_3 C1_3 C5_3 C4_3 0.4(9) . . . . ?
C18_3 C4_3 C5_3 C6_3 1.4(12) . . . . ?
C3_3 C4_3 C5_3 C6_3 142.3(8) . . . . ?
C18_3 C4_3 C5_3 C1_3 -141.5(9) . . . . ?
C3_3 C4_3 C5_3 C1_3 -0.6(10) . . . . ?
C1_3 C5_3 C6_3 C20_3 139.0(8) . . . . ?
C4_3 C5_3 C6_3 C20_3 -0.1(10) . . . . ?
C1_3 C5_3 C6_3 C7_3 0.5(9) . . . . ?
C4_3 C5_3 C6_3 C7_3 -138.6(7) . . . . ?
C5_3 C6_3 C7_3 C8_3 -0.5(9) . . . . ?
C20_3 C6_3 C7_3 C8_3 -143.1(8) . . . . ?
C5_3 C6_3 C7_3 C22_3 143.3(6) . . . . ?
C20_3 C6_3 C7_3 C22_3 0.7(8) . . . . ?
C22_3 C7_3 C8_3 C25_3 -1.1(11) . . . . ?
C6_3 C7_3 C8_3 C25_3 137.3(8) . . . . ?
C22_3 C7_3 C8_3 C9_3 -137.9(8) . . . . ?
C6_3 C7_3 C8_3 C9_3 0.4(11) . . . . ?
C5_3 C1_3 C9_3 C10_3 -136.3(9) . . . . ?
C2_3 C1_3 C9_3 C10_3 2.7(14) . . . . ?
C5_3 C1_3 C9_3 C8_3 0.5(13) . . . . ?
C2_3 C1_3 C9_3 C8_3 139.5(9) . . . . ?
C7_3 C8_3 C9_3 C1_3 -0.5(13) . . . . ?
C25_3 C8_3 C9_3 C1_3 -141.0(9) . . . . ?
C7_3 C8_3 C9_3 C10_3 141.9(9) . . . . ?
C25_3 C8_3 C9_3 C10_3 1.4(9) . . . . ?
C1_3 C9_3 C10_3 C11_3 -2.2(13) . . . . ?
C8_3 C9_3 C10_3 C11_3 -143.7(8) . . . . ?
C1_3 C9_3 C10_3 C26_3 140.3(9) . . . . ?
C8_3 C9_3 C10_3 C26_3 -1.2(9) . . . . ?
C9_3 C10_3 C11_3 C29_3 138.3(8) . . . . ?
C26_3 C10_3 C11_3 C29_3 -0.4(11) . . . . ?
C9_3 C10_3 C11_3 C12_3 0.1(11) . . . . ?
C26_3 C10_3 C11_3 C12_3 -138.7(7) . . . . ?
C3_3 C2_3 C12_3 C11_3 137.2(8) . . . . ?
C1_3 C2_3 C12_3 C11_3 -0.8(11) . . . . ?
C3_3 C2_3 C12_3 C13_3 0.9(11) . . . . ?
C1_3 C2_3 C12_3 C13_3 -137.0(8) . . . . ?
C10_3 C11_3 C12_3 C2_3 1.3(10) . . . . ?
C29_3 C11_3 C12_3 C2_3 -140.6(7) . . . . ?
C10_3 C11_3 C12_3 C13_3 143.2(7) . . . . ?
C29_3 C11_3 C12_3 C13_3 1.3(8) . . . . ?
C2_3 C12_3 C13_3 C14_3 -0.4(11) . . . . ?
C11_3 C12_3 C13_3 C14_3 -142.5(7) . . . . ?
C2_3 C12_3 C13_3 C30_3 141.3(8) . . . . ?
C11_3 C12_3 C13_3 C30_3 -0.8(8) . . . . ?
C30_3 C13_3 C14_3 C15_3 -138.2(9) . . . . ?
C12_3 C13_3 C14_3 C15_3 0.2(11) . . . . ?
C30_3 C13_3 C14_3 C33_3 -0.3(12) . . . . ?
C12_3 C13_3 C14_3 C33_3 138.0(8) . . . . ?
C2_3 C3_3 C15_3 C14_3 1.1(15) . . . . ?
C4_3 C3_3 C15_3 C14_3 137.9(10) . . . . ?
C2_3 C3_3 C15_3 C16_3 -138.4(11) . . . . ?
C4_3 C3_3 C15_3 C16_3 -1.6(16) . . . . ?
C13_3 C14_3 C15_3 C3_3 -0.5(15) . . . . ?
C33_3 C14_3 C15_3 C3_3 -143.3(11) . . . . ?
C13_3 C14_3 C15_3 C16_3 142.8(9) . . . . ?
C33_3 C14_3 C15_3 C16_3 0.0(11) . . . . ?
C3_3 C15_3 C16_3 C17_3 0.6(18) . . . . ?
C14_3 C15_3 C16_3 C17_3 -144.0(11) . . . . ?
C3_3 C15_3 C16_3 C34_3 145.3(12) . . . . ?
C14_3 C15_3 C16_3 C34_3 0.6(13) . . . . ?
C15_3 C16_3 C17_3 C18_3 1.3(16) . . . . ?
C34_3 C16_3 C17_3 C18_3 -139.7(11) . . . . ?
C15_3 C16_3 C17_3 C37_3 138.6(11) . . . . ?
C34_3 C16_3 C17_3 C37_3 -2.4(15) . . . . ?
C5_3 C4_3 C18_3 C17_3 137.6(9) . . . . ?
C3_3 C4_3 C18_3 C17_3 1.5(13) . . . . ?
C5_3 C4_3 C18_3 C19_3 -1.7(13) . . . . ?
C3_3 C4_3 C18_3 C19_3 -137.7(9) . . . . ?
C16_3 C17_3 C18_3 C4_3 -2.4(14) . . . . ?
C37_3 C17_3 C18_3 C4_3 -144.1(9) . . . . ?
C16_3 C17_3 C18_3 C19_3 140.2(10) . . . . ?
C37_3 C17_3 C18_3 C19_3 -1.5(10) . . . . ?
C4_3 C18_3 C19_3 C20_3 0.7(13) . . . . ?
C17_3 C18_3 C19_3 C20_3 -142.6(9) . . . . ?
C4_3 C18_3 C19_3 C38_3 145.9(9) . . . . ?
C17_3 C18_3 C19_3 C38_3 2.6(10) . . . . ?
C18_3 C19_3 C20_3 C6_3 0.6(13) . . . . ?
C38_3 C19_3 C20_3 C6_3 -139.5(9) . . . . ?
C18_3 C19_3 C20_3 C21_3 139.2(9) . . . . ?
C38_3 C19_3 C20_3 C21_3 -0.8(13) . . . . ?
C5_3 C6_3 C20_3 C19_3 -0.8(11) . . . . ?
C7_3 C6_3 C20_3 C19_3 142.1(8) . . . . ?
C5_3 C6_3 C20_3 C21_3 -142.9(7) . . . . ?
C7_3 C6_3 C20_3 C21_3 -0.1(8) . . . . ?
C19_3 C20_3 C21_3 C40_3 -0.3(12) . . . . ?
C6_3 C20_3 C21_3 C40_3 142.0(8) . . . . ?
C19_3 C20_3 C21_3 C22_3 -142.9(8) . . . . ?
C6_3 C20_3 C21_3 C22_3 -0.6(8) . . . . ?
C8_3 C7_3 C22_3 C23_3 0.3(10) . . . . ?
C6_3 C7_3 C22_3 C23_3 -142.6(7) . . . . ?
C8_3 C7_3 C22_3 C21_3 141.8(7) . . . . ?
C6_3 C7_3 C22_3 C21_3 -1.1(8) . . . . ?
C40_3 C21_3 C22_3 C23_3 1.4(12) . . . . ?
C20_3 C21_3 C22_3 C23_3 143.2(8) . . . . ?
C40_3 C21_3 C22_3 C7_3 -140.7(7) . . . . ?
C20_3 C21_3 C22_3 C7_3 1.1(8) . . . . ?
C7_3 C22_3 C23_3 C24_3 0.1(12) . . . . ?
C21_3 C22_3 C23_3 C24_3 -137.8(9) . . . . ?
C7_3 C22_3 C23_3 C42_3 137.1(7) . . . . ?
C21_3 C22_3 C23_3 C42_3 -0.8(12) . . . . ?
C22_3 C23_3 C24_3 C25_3 0.2(15) . . . . ?
C42_3 C23_3 C24_3 C25_3 -140.5(10) . . . . ?
C22_3 C23_3 C24_3 C44_3 143.9(8) . . . . ?
C42_3 C23_3 C24_3 C44_3 3.2(11) . . . . ?
C23_3 C24_3 C25_3 C26_3 138.4(10) . . . . ?
C44_3 C24_3 C25_3 C26_3 -0.6(14) . . . . ?
C23_3 C24_3 C25_3 C8_3 -0.9(15) . . . . ?
C44_3 C24_3 C25_3 C8_3 -139.9(10) . . . . ?
C7_3 C8_3 C25_3 C24_3 1.4(13) . . . . ?
C9_3 C8_3 C25_3 C24_3 142.7(10) . . . . ?
C7_3 C8_3 C25_3 C26_3 -142.3(8) . . . . ?
C9_3 C8_3 C25_3 C26_3 -1.0(9) . . . . ?
C24_3 C25_3 C26_3 C27_3 1.4(11) . . . . ?
C8_3 C25_3 C26_3 C27_3 144.9(7) . . . . ?
C24_3 C25_3 C26_3 C10_3 -143.4(9) . . . . ?
C8_3 C25_3 C26_3 C10_3 0.2(9) . . . . ?
C11_3 C10_3 C26_3 C27_3 -0.1(11) . . . . ?
C9_3 C10_3 C26_3 C27_3 -143.0(7) . . . . ?
C11_3 C10_3 C26_3 C25_3 143.6(8) . . . . ?
C9_3 C10_3 C26_3 C25_3 0.7(9) . . . . ?
C25_3 C26_3 C27_3 C45_3 -0.7(9) . . . . ?
C10_3 C26_3 C27_3 C45_3 138.9(7) . . . . ?
C25_3 C26_3 C27_3 C28_3 -138.5(7) . . . . ?
C10_3 C26_3 C27_3 C28_3 1.1(10) . . . . ?
C26_3 C27_3 C28_3 C29_3 -1.6(11) . . . . ?
C45_3 C27_3 C28_3 C29_3 -143.7(8) . . . . ?
C26_3 C27_3 C28_3 C47_3 142.8(8) . . . . ?
C45_3 C27_3 C28_3 C47_3 0.7(9) . . . . ?
C47_3 C28_3 C29_3 C30_3 -0.3(13) . . . . ?
C27_3 C28_3 C29_3 C30_3 140.0(8) . . . . ?
C47_3 C28_3 C29_3 C11_3 -139.1(9) . . . . ?
C27_3 C28_3 C29_3 C11_3 1.1(12) . . . . ?
C10_3 C11_3 C29_3 C28_3 -0.1(12) . . . . ?
C12_3 C11_3 C29_3 C28_3 141.5(8) . . . . ?
C10_3 C11_3 C29_3 C30_3 -142.9(8) . . . . ?
C12_3 C11_3 C29_3 C30_3 -1.3(8) . . . . ?
C28_3 C29_3 C30_3 C31_3 -0.2(12) . . . . ?
C11_3 C29_3 C30_3 C31_3 143.9(8) . . . . ?
C28_3 C29_3 C30_3 C13_3 -143.3(8) . . . . ?
C11_3 C29_3 C30_3 C13_3 0.7(8) . . . . ?
C14_3 C13_3 C30_3 C31_3 -1.5(11) . . . . ?
C12_3 C13_3 C30_3 C31_3 -143.4(8) . . . . ?
C14_3 C13_3 C30_3 C29_3 142.0(7) . . . . ?
C12_3 C13_3 C30_3 C29_3 0.1(8) . . . . ?
C29_3 C30_3 C31_3 C32_3 -137.2(8) . . . . ?
C13_3 C30_3 C31_3 C32_3 1.3(12) . . . . ?
C29_3 C30_3 C31_3 C48_3 -0.3(12) . . . . ?
C13_3 C30_3 C31_3 C48_3 138.2(8) . . . . ?
C30_3 C31_3 C32_3 C33_3 0.8(13) . . . . ?
C48_3 C31_3 C32_3 C33_3 -141.0(9) . . . . ?
C30_3 C31_3 C32_3 C50_3 140.3(8) . . . . ?
C48_3 C31_3 C32_3 C50_3 -1.5(9) . . . . ?
C31_3 C32_3 C33_3 C34_3 138.3(11) . . . . ?
C50_3 C32_3 C33_3 C34_3 2.3(14) . . . . ?
C31_3 C32_3 C33_3 C14_3 -2.6(14) . . . . ?
C50_3 C32_3 C33_3 C14_3 -138.6(9) . . . . ?
C13_3 C14_3 C33_3 C32_3 2.4(14) . . . . ?
C15_3 C14_3 C33_3 C32_3 144.3(10) . . . . ?
C13_3 C14_3 C33_3 C34_3 -142.7(10) . . . . ?
C15_3 C14_3 C33_3 C34_3 -0.7(11) . . . . ?
C32_3 C33_3 C34_3 C35_3 -1.4(18) . . . . ?
C14_3 C33_3 C34_3 C35_3 143.2(12) . . . . ?
C32_3 C33_3 C34_3 C16_3 -143.5(10) . . . . ?
C14_3 C33_3 C34_3 C16_3 1.1(12) . . . . ?
C17_3 C16_3 C34_3 C35_3 1.4(17) . . . . ?
C15_3 C16_3 C34_3 C35_3 -143.9(13) . . . . ?
C17_3 C16_3 C34_3 C33_3 144.3(11) . . . . ?
C15_3 C16_3 C34_3 C33_3 -1.1(14) . . . . ?
C33_3 C34_3 C35_3 C36_3 -137.2(12) . . . . ?
C16_3 C34_3 C35_3 C36_3 0.1(18) . . . . ?
C33_3 C34_3 C35_3 C51_3 -0.8(18) . . . . ?
C16_3 C34_3 C35_3 C51_3 136.5(11) . . . . ?
C34_3 C35_3 C36_3 C37_3 -0.7(15) . . . . ?
C51_3 C35_3 C36_3 C37_3 -140.9(8) . . . . ?
C34_3 C35_3 C36_3 C53_3 140.9(11) . . . . ?
C51_3 C35_3 C36_3 C53_3 0.6(11) . . . . ?
C35_3 C36_3 C37_3 C17_3 -0.4(11) . . . . ?
C53_3 C36_3 C37_3 C17_3 -136.6(8) . . . . ?
C35_3 C36_3 C37_3 C38_3 138.8(9) . . . . ?
C53_3 C36_3 C37_3 C38_3 2.6(12) . . . . ?
C16_3 C17_3 C37_3 C36_3 2.0(13) . . . . ?
C18_3 C17_3 C37_3 C36_3 143.6(8) . . . . ?
C16_3 C17_3 C37_3 C38_3 -141.9(10) . . . . ?
C18_3 C17_3 C37_3 C38_3 -0.3(9) . . . . ?
C36_3 C37_3 C38_3 C39_3 -0.9(13) . . . . ?
C17_3 C37_3 C38_3 C39_3 143.3(9) . . . . ?
C36_3 C37_3 C38_3 C19_3 -142.4(8) . . . . ?
C17_3 C37_3 C38_3 C19_3 1.9(10) . . . . ?
C20_3 C19_3 C38_3 C39_3 1.2(14) . . . . ?
C18_3 C19_3 C38_3 C39_3 -144.2(9) . . . . ?
C20_3 C19_3 C38_3 C37_3 142.6(9) . . . . ?
C18_3 C19_3 C38_3 C37_3 -2.8(10) . . . . ?
C37_3 C38_3 C39_3 C40_3 -138.1(9) . . . . ?
C19_3 C38_3 C39_3 C40_3 -0.5(14) . . . . ?
C37_3 C38_3 C39_3 C54_3 -0.9(13) . . . . ?
C19_3 C38_3 C39_3 C54_3 136.8(9) . . . . ?
C20_3 C21_3 C40_3 C41_3 -138.5(8) . . . . ?
C22_3 C21_3 C40_3 C41_3 -1.8(11) . . . . ?
C20_3 C21_3 C40_3 C39_3 0.9(12) . . . . ?
C22_3 C21_3 C40_3 C39_3 137.6(8) . . . . ?
C38_3 C39_3 C40_3 C21_3 -0.5(12) . . . . ?
C54_3 C39_3 C40_3 C21_3 -143.0(8) . . . . ?
C38_3 C39_3 C40_3 C41_3 143.2(8) . . . . ?
C54_3 C39_3 C40_3 C41_3 0.8(8) . . . . ?
C21_3 C40_3 C41_3 C42_3 1.7(11) . . . . ?
C39_3 C40_3 C41_3 C42_3 -142.6(7) . . . . ?
C21_3 C40_3 C41_3 C55_3 142.2(8) . . . . ?
C39_3 C40_3 C41_3 C55_3 -2.0(8) . . . . ?
C40_3 C41_3 C42_3 C43_3 138.7(8) . . . . ?
C55_3 C41_3 C42_3 C43_3 1.8(10) . . . . ?
C40_3 C41_3 C42_3 C23_3 -1.2(11) . . . . ?
C55_3 C41_3 C42_3 C23_3 -138.0(8) . . . . ?
C22_3 C23_3 C42_3 C41_3 0.8(12) . . . . ?
C24_3 C23_3 C42_3 C41_3 141.1(9) . . . . ?
C22_3 C23_3 C42_3 C43_3 -143.3(9) . . . . ?
C24_3 C23_3 C42_3 C43_3 -3.0(10) . . . . ?
C41_3 C42_3 C43_3 C57_3 -1.1(13) . . . . ?
C23_3 C42_3 C43_3 C57_3 144.1(9) . . . . ?
C41_3 C42_3 C43_3 C44_3 -143.8(8) . . . . ?
C23_3 C42_3 C43_3 C44_3 1.5(10) . . . . ?
C25_3 C24_3 C44_3 C45_3 -0.9(14) . . . . ?
C23_3 C24_3 C44_3 C45_3 -145.3(10) . . . . ?
C25_3 C24_3 C44_3 C43_3 142.1(10) . . . . ?
C23_3 C24_3 C44_3 C43_3 -2.3(11) . . . . ?
C57_3 C43_3 C44_3 C45_3 -0.2(13) . . . . ?
C42_3 C43_3 C44_3 C45_3 143.3(9) . . . . ?
C57_3 C43_3 C44_3 C24_3 -143.0(10) . . . . ?
C42_3 C43_3 C44_3 C24_3 0.5(11) . . . . ?
C24_3 C44_3 C45_3 C27_3 1.5(12) . . . . ?
C43_3 C44_3 C45_3 C27_3 -137.4(9) . . . . ?
C24_3 C44_3 C45_3 C46_3 137.0(9) . . . . ?
C43_3 C44_3 C45_3 C46_3 -1.9(13) . . . . ?
C26_3 C27_3 C45_3 C44_3 -0.8(11) . . . . ?
C28_3 C27_3 C45_3 C44_3 140.7(8) . . . . ?
C26_3 C27_3 C45_3 C46_3 -142.0(7) . . . . ?
C28_3 C27_3 C45_3 C46_3 -0.5(8) . . . . ?
C44_3 C45_3 C46_3 C58_3 1.8(13) . . . . ?
C27_3 C45_3 C46_3 C58_3 142.8(9) . . . . ?
C44_3 C45_3 C46_3 C47_3 -140.8(9) . . . . ?
C27_3 C45_3 C46_3 C47_3 0.2(9) . . . . ?
C29_3 C28_3 C47_3 C48_3 1.2(14) . . . . ?
C27_3 C28_3 C47_3 C48_3 -142.5(8) . . . . ?
C29_3 C28_3 C47_3 C46_3 143.2(9) . . . . ?
C27_3 C28_3 C47_3 C46_3 -0.6(10) . . . . ?
C58_3 C46_3 C47_3 C48_3 -2.4(12) . . . . ?
C45_3 C46_3 C47_3 C48_3 140.6(9) . . . . ?
C58_3 C46_3 C47_3 C28_3 -142.7(10) . . . . ?
C45_3 C46_3 C47_3 C28_3 0.2(10) . . . . ?
C28_3 C47_3 C48_3 C49_3 137.2(9) . . . . ?
C46_3 C47_3 C48_3 C49_3 2.0(12) . . . . ?
C28_3 C47_3 C48_3 C31_3 -1.7(13) . . . . ?
C46_3 C47_3 C48_3 C31_3 -136.9(9) . . . . ?
C30_3 C31_3 C48_3 C47_3 1.2(13) . . . . ?
C32_3 C31_3 C48_3 C47_3 143.9(9) . . . . ?
C30_3 C31_3 C48_3 C49_3 -141.4(8) . . . . ?
C32_3 C31_3 C48_3 C49_3 1.4(9) . . . . ?
C47_3 C48_3 C49_3 C59_3 0.6(11) . . . . ?
C31_3 C48_3 C49_3 C59_3 143.9(7) . . . . ?
C47_3 C48_3 C49_3 C50_3 -144.1(8) . . . . ?
C31_3 C48_3 C49_3 C50_3 -0.7(8) . . . . ?
C59_3 C49_3 C50_3 C51_3 -1.1(10) . . . . ?
C48_3 C49_3 C50_3 C51_3 142.5(8) . . . . ?
C59_3 C49_3 C50_3 C32_3 -143.9(7) . . . . ?
C48_3 C49_3 C50_3 C32_3 -0.2(8) . . . . ?
C33_3 C32_3 C50_3 C51_3 -0.9(11) . . . . ?
C31_3 C32_3 C50_3 C51_3 -140.9(8) . . . . ?
C33_3 C32_3 C50_3 C49_3 141.0(8) . . . . ?
C31_3 C32_3 C50_3 C49_3 1.1(9) . . . . ?
C49_3 C50_3 C51_3 C52_3 0.2(12) . . . . ?
C32_3 C50_3 C51_3 C52_3 137.6(8) . . . . ?
C49_3 C50_3 C51_3 C35_3 -138.7(9) . . . . ?
C32_3 C50_3 C51_3 C35_3 -1.3(12) . . . . ?
C34_3 C35_3 C51_3 C50_3 2.1(15) . . . . ?
C36_3 C35_3 C51_3 C50_3 143.5(9) . . . . ?
C34_3 C35_3 C51_3 C52_3 -140.7(11) . . . . ?
C36_3 C35_3 C51_3 C52_3 0.6(11) . . . . ?
C50_3 C51_3 C52_3 C60_3 1.0(12) . . . . ?
C35_3 C51_3 C52_3 C60_3 144.1(10) . . . . ?
C50_3 C51_3 C52_3 C53_3 -144.8(8) . . . . ?
C35_3 C51_3 C52_3 C53_3 -1.7(10) . . . . ?
C60_3 C52_3 C53_3 C54_3 -1.6(12) . . . . ?
C51_3 C52_3 C53_3 C54_3 143.6(8) . . . . ?
C60_3 C52_3 C53_3 C36_3 -143.2(9) . . . . ?
C51_3 C52_3 C53_3 C36_3 2.1(9) . . . . ?
C37_3 C36_3 C53_3 C54_3 -2.5(12) . . . . ?
C35_3 C36_3 C53_3 C54_3 -143.2(9) . . . . ?
C37_3 C36_3 C53_3 C52_3 139.0(8) . . . . ?
C35_3 C36_3 C53_3 C52_3 -1.7(10) . . . . ?
C52_3 C53_3 C54_3 C55_3 1.3(11) . . . . ?
C36_3 C53_3 C54_3 C55_3 139.0(7) . . . . ?
C52_3 C53_3 C54_3 C39_3 -137.0(7) . . . . ?
C36_3 C53_3 C54_3 C39_3 0.7(11) . . . . ?
C38_3 C39_3 C54_3 C53_3 1.0(12) . . . . ?
C40_3 C39_3 C54_3 C53_3 142.8(8) . . . . ?
C38_3 C39_3 C54_3 C55_3 -141.0(8) . . . . ?
C40_3 C39_3 C54_3 C55_3 0.8(8) . . . . ?
C53_3 C54_3 C55_3 C56_3 -0.7(11) . . . . ?
C39_3 C54_3 C55_3 C56_3 141.6(8) . . . . ?
C53_3 C54_3 C55_3 C41_3 -144.2(7) . . . . ?
C39_3 C54_3 C55_3 C41_3 -2.0(8) . . . . ?
C42_3 C41_3 C55_3 C56_3 -1.1(10) . . . . ?
C40_3 C41_3 C55_3 C56_3 -141.5(8) . . . . ?
C42_3 C41_3 C55_3 C54_3 142.9(7) . . . . ?
C40_3 C41_3 C55_3 C54_3 2.5(8) . . . . ?
C54_3 C55_3 C56_3 C57_3 -138.9(9) . . . . ?
C41_3 C55_3 C56_3 C57_3 -0.3(12) . . . . ?
C54_3 C55_3 C56_3 C60_3 0.2(13) . . . . ?
C41_3 C55_3 C56_3 C60_3 138.7(10) . . . . ?
C42_3 C43_3 C57_3 C56_3 -0.3(13) . . . . ?
C44_3 C43_3 C57_3 C56_3 138.1(10) . . . . ?
C42_3 C43_3 C57_3 C58_3 -136.0(11) . . . . ?
C44_3 C43_3 C57_3 C58_3 2.4(13) . . . . ?
C55_3 C56_3 C57_3 C43_3 1.1(12) . . . . ?
C60_3 C56_3 C57_3 C43_3 -142.0(10) . . . . ?
C55_3 C56_3 C57_3 C58_3 142.2(10) . . . . ?
C60_3 C56_3 C57_3 C58_3 -0.9(11) . . . . ?
C47_3 C46_3 C58_3 C57_3 140.3(10) . . . . ?
C45_3 C46_3 C58_3 C57_3 0.4(15) . . . . ?
C47_3 C46_3 C58_3 C59_3 0.2(14) . . . . ?
C45_3 C46_3 C58_3 C59_3 -139.7(9) . . . . ?
C43_3 C57_3 C58_3 C46_3 -2.6(15) . . . . ?
C56_3 C57_3 C58_3 C46_3 -142.7(10) . . . . ?
C43_3 C57_3 C58_3 C59_3 140.9(9) . . . . ?
C56_3 C57_3 C58_3 C59_3 0.7(11) . . . . ?
C50_3 C49_3 C59_3 C60_3 1.0(10) . . . . ?
C48_3 C49_3 C59_3 C60_3 -139.1(8) . . . . ?
C50_3 C49_3 C59_3 C58_3 137.3(8) . . . . ?
C48_3 C49_3 C59_3 C58_3 -2.8(11) . . . . ?
C46_3 C58_3 C59_3 C49_3 2.4(14) . . . . ?
C57_3 C58_3 C59_3 C49_3 -141.5(8) . . . . ?
C46_3 C58_3 C59_3 C60_3 143.5(10) . . . . ?
C57_3 C58_3 C59_3 C60_3 -0.3(11) . . . . ?
C53_3 C52_3 C60_3 C56_3 1.2(15) . . . . ?
C51_3 C52_3 C60_3 C56_3 -139.5(10) . . . . ?
C53_3 C52_3 C60_3 C59_3 139.6(9) . . . . ?
C51_3 C52_3 C60_3 C59_3 -1.1(13) . . . . ?
C55_3 C56_3 C60_3 C52_3 -0.5(15) . . . . ?
C57_3 C56_3 C60_3 C52_3 143.1(10) . . . . ?
C55_3 C56_3 C60_3 C59_3 -143.0(8) . . . . ?
C57_3 C56_3 C60_3 C59_3 0.7(12) . . . . ?
C49_3 C59_3 C60_3 C52_3 0.2(13) . . . . ?
C58_3 C59_3 C60_3 C52_3 -142.4(10) . . . . ?
C49_3 C59_3 C60_3 C56_3 142.4(8) . . . . ?
C58_3 C59_3 C60_3 C56_3 -0.2(12) . . . . ?
C6_11 C1_11 C2_11 C3_11 -4(2) . . . . ?
C73A C1_11 C2_11 C3_11 -170.4(12) . . . . ?
C1_11 C2_11 C3_11 C4_11 8(2) . . . . ?
C2_11 C3_11 C4_11 C5_11 -10(2) . . . . ?
C2_11 C3_11 C4_11 C4_15 171.8(11) . . . . ?
C3_11 C4_11 C5_11 C6_11 8(2) . . . . ?
C4_15 C4_11 C5_11 C6_11 -173.5(13) . . . . ?
C4_11 C5_11 C6_11 C1_11 -5(2) . . . . ?
C2_11 C1_11 C6_11 C5_11 2(2) . . . . ?
C73A C1_11 C6_11 C5_11 168.4(13) . . . . ?
C64A C59A C60A C61A 2.1(17) . . . . ?
C65A C59A C60A C61A -174.9(9) . . . . ?
C64A C59A C60A C67A 174.4(11) . . . . ?
C65A C59A C60A C67A -2.7(14) . . . . ?
C59A C60A C61A C62A -0.3(15) . . . . ?
C67A C60A C61A C62A -171.4(11) . . . . ?
C60A C61A C62A C63A 1.3(15) . . . . ?
C61A C62A C63A C64A -4.0(14) . . . . ?
C61A C62A C63A C1_13 169.2(9) . . . . ?
C60A C59A C64A C63A -4.8(16) . . . . ?
C65A C59A C64A C63A 171.8(10) . . . . ?
C62A C63A C64A C59A 5.5(13) . . . . ?
C1_13 C63A C64A C59A -167.5(9) . . . . ?
C60A C59A C65A O1A -174.5(9) . . . . ?
C64A C59A C65A O1A 8.5(18) . . . . ?
C60A C59A C65A C66A 7.8(12) . . . . ?
C64A C59A C65A C66A -169.3(10) . . . . ?
O1A C65A C66A C70A -81.2(13) . . . . ?
C59A C65A C66A C70A 96.5(10) . . . . ?
O1A C65A C66A C67A 172.5(10) . . . . ?
C59A C65A C66A C67A -9.7(12) . . . . ?
C59A C60A C67A C66A -3.4(14) . . . . ?
C61A C60A C67A C66A 168.0(11) . . . . ?
C59A C60A C67A C68A -117.2(11) . . . . ?
C61A C60A C67A C68A 54.1(16) . . . . ?
C65A C66A C67A C60A 8.0(13) . . . . ?
C70A C66A C67A C60A -103.4(11) . . . . ?
C65A C66A C67A C68A 123.3(11) . . . . ?
C70A C66A C67A C68A 11.9(11) . . . . ?
C60A C67A C68A O2A -77.5(14) . . . . ?
C66A C67A C68A O2A 172.1(11) . . . . ?
C60A C67A C68A C69A 97.1(13) . . . . ?
C66A C67A C68A C69A -13.3(14) . . . . ?
O2A C68A C69A C70A -177.4(14) . . . . ?
C67A C68A C69A C70A 8.9(16) . . . . ?
O2A C68A C69A C74A 10(3) . . . . ?
C67A C68A C69A C74A -163.9(14) . . . . ?
C74A C69A C70A C71A -6(2) . . . . ?
C68A C69A C70A C71A -178.9(11) . . . . ?
C74A C69A C70A C66A 172.1(13) . . . . ?
C68A C69A C70A C66A -1.0(17) . . . . ?
C65A C66A C70A C69A -119.0(12) . . . . ?
C67A C66A C70A C69A -7.2(14) . . . . ?
C65A C66A C70A C71A 58.7(13) . . . . ?
C67A C66A C70A C71A 170.6(10) . . . . ?
C69A C70A C71A C72A 8.5(16) . . . . ?
C66A C70A C71A C72A -169.1(10) . . . . ?
C70A C71A C72A C73A -4.6(14) . . . . ?
C71A C72A C73A C74A -2.2(15) . . . . ?
C71A C72A C73A C1_11 172.1(9) . . . . ?
C2_11 C1_11 C73A C72A -42.9(17) . . . . ?
C6_11 C1_11 C73A C72A 151.1(13) . . . . ?
C2_11 C1_11 C73A C74A 131.2(14) . . . . ?
C6_11 C1_11 C73A C74A -34.9(19) . . . . ?
C72A C73A C74A C69A 5.1(17) . . . . ?
C1_11 C73A C74A C69A -168.8(12) . . . . ?
C70A C69A C74A C73A -1(2) . . . . ?
C68A C69A C74A C73A 170.8(13) . . . . ?
C6_12 C1_12 C2_12 C3_12 4(2) . . . . ?
C63B C1_12 C2_12 C3_12 179.1(13) . . . . ?
C1_12 C2_12 C3_12 C4_12 -1(2) . . . . ?
C2_12 C3_12 C4_12 C5_12 0.5(17) . . . . ?
C2_12 C3_12 C4_12 C4_16 174.3(12) . . . . ?
C3_12 C4_12 C5_12 C6_12 -2.7(17) . . . . ?
C4_16 C4_12 C5_12 C6_12 -176.9(11) . . . . ?
C4_12 C5_12 C6_12 C1_12 5.6(18) . . . . ?
C2_12 C1_12 C6_12 C5_12 -6(2) . . . . ?
C63B C1_12 C6_12 C5_12 177.7(11) . . . . ?
C64B C59B C60B C61B 6(3) . . . . ?
C65B C59B C60B C61B 175.8(15) . . . . ?
C64B C59B C60B C67B -169.1(18) . . . . ?
C65B C59B C60B C67B 0(2) . . . . ?
C59B C60B C61B C62B -5(3) . . . . ?
C67B C60B C61B C62B 169.7(17) . . . . ?
C60B C61B C62B C63B -1(2) . . . . ?
C61B C62B C63B C64B 6(2) . . . . ?
C61B C62B C63B C1_12 -166.9(14) . . . . ?
C6_12 C1_12 C63B C62B 36.5(19) . . . . ?
C2_12 C1_12 C63B C62B -138.9(18) . . . . ?
C6_12 C1_12 C63B C64B -136.3(14) . . . . ?
C2_12 C1_12 C63B C64B 48(2) . . . . ?
C62B C63B C64B C59B -4(2) . . . . ?
C1_12 C63B C64B C59B 168.9(14) . . . . ?
C60B C59B C64B C63B -2(3) . . . . ?
C65B C59B C64B C63B -169.4(16) . . . . ?
C60B C59B C65B O1B 176.0(18) . . . . ?
C64B C59B C65B O1B -14(3) . . . . ?
C60B C59B C65B C66B -6(2) . . . . ?
C64B C59B C65B C66B 163.3(16) . . . . ?
O1B C65B C66B C67B -172.7(18) . . . . ?
C59B C65B C66B C67B 9.5(18) . . . . ?
O1B C65B C66B C70B 80(2) . . . . ?
C59B C65B C66B C70B -98.2(15) . . . . ?
C59B C60B C67B C66B 5(2) . . . . ?
C61B C60B C67B C66B -169.5(17) . . . . ?
C59B C60B C67B C68B 119.4(16) . . . . ?
C61B C60B C67B C68B -56(3) . . . . ?
C65B C66B C67B C60B -9.0(18) . . . . ?
C70B C66B C67B C60B 105.9(16) . . . . ?
C65B C66B C67B C68B -123.1(15) . . . . ?
C70B C66B C67B C68B -8.2(16) . . . . ?
C60B C67B C68B O2B 73(2) . . . . ?
C66B C67B C68B O2B -176.3(17) . . . . ?
C60B C67B C68B C69B -100.6(16) . . . . ?
C66B C67B C68B C69B 10.1(18) . . . . ?
O2B C68B C69B C70B -180(2) . . . . ?
C67B C68B C69B C70B -8(2) . . . . ?
O2B C68B C69B C74B -12(3) . . . . ?
C67B C68B C69B C74B 159.7(15) . . . . ?
C74B C69B C70B C71B 13(3) . . . . ?
C68B C69B C70B C71B -179.3(15) . . . . ?
C74B C69B C70B C66B -165.5(14) . . . . ?
C68B C69B C70B C66B 3(2) . . . . ?
C65B C66B C70B C69B 116.4(16) . . . . ?
C67B C66B C70B C69B 3.9(19) . . . . ?
C65B C66B C70B C71B -62(2) . . . . ?
C67B C66B C70B C71B -174.2(17) . . . . ?
C69B C70B C71B C72B -10(3) . . . . ?
C66B C70B C71B C72B 168.4(15) . . . . ?
C70B C71B C72B C73B 3(2) . . . . ?
C71B C72B C73B C74B 1(2) . . . . ?
C71B C72B C73B C1_14 -169.5(14) . . . . ?
C72B C73B C74B C69B 1(2) . . . . ?
C1_14 C73B C74B C69B 171.9(13) . . . . ?
C70B C69B C74B C73B -8(3) . . . . ?
C68B C69B C74B C73B -174.7(15) . . . . ?
C64A C63A C1_13 C2_13 -155.8(9) . . . . ?
C62A C63A C1_13 C2_13 31.4(13) . . . . ?
C64A C63A C1_13 C6_13 26.8(12) . . . . ?
C62A C63A C1_13 C6_13 -146.0(9) . . . . ?
C6_13 C1_13 C2_13 C3_13 4.7(14) . . . . ?
C63A C1_13 C2_13 C3_13 -172.7(10) . . . . ?
C1_13 C2_13 C3_13 C4_13 -3.4(17) . . . . ?
C2_13 C3_13 C4_13 C5_13 0.5(17) . . . . ?
C2_13 C3_13 C4_13 C40_13 170.7(12) . . . . ?
C3_13 C4_13 C5_13 C6_13 1.1(15) . . . . ?
C40_13 C4_13 C5_13 C6_13 -168.9(10) . . . . ?
C4_13 C5_13 C6_13 C1_13 0.3(13) . . . . ?
C2_13 C1_13 C6_13 C5_13 -3.2(13) . . . . ?
C63A C1_13 C6_13 C5_13 174.2(8) . . . . ?
C27_1 C28_1 C37_13 C42_13 -142.3(10) . . . . ?
C29_1 C28_1 C37_13 C42_13 27.5(16) . . . . ?
C27_1 C28_1 C37_13 C38_13 17(2) . . . . ?
C29_1 C28_1 C37_13 C38_13 -173.3(12) . . . . ?
C42_13 C37_13 C38_13 C39_13 -6(3) . . . . ?
C28_1 C37_13 C38_13 C39_13 -165.3(16) . . . . ?
C37_13 C38_13 C39_13 C40_13 7(3) . . . . ?
C3_13 C4_13 C40_13 C41_13 -32.8(17) . . . . ?
C5_13 C4_13 C40_13 C41_13 137.0(11) . . . . ?
C3_13 C4_13 C40_13 C39_13 153.0(15) . . . . ?
C5_13 C4_13 C40_13 C39_13 -37(2) . . . . ?
C38_13 C39_13 C40_13 C41_13 -7(3) . . . . ?
C38_13 C39_13 C40_13 C4_13 167.5(15) . . . . ?
C4_13 C40_13 C41_13 C42_13 -168.6(16) . . . . ?
C39_13 C40_13 C41_13 C42_13 5(2) . . . . ?
C40_13 C41_13 C42_13 C37_13 -4(2) . . . . ?
C28_1 C37_13 C42_13 C41_13 160.7(14) . . . . ?
C38_13 C37_13 C42_13 C41_13 3(2) . . . . ?
C74B C73B C1_14 C2_14 34(2) . . . . ?
C72B C73B C1_14 C2_14 -155.7(14) . . . . ?
C74B C73B C1_14 C6_14 -142.5(14) . . . . ?
C72B C73B C1_14 C6_14 27.9(19) . . . . ?
C6_14 C1_14 C2_14 C3_14 3(2) . . . . ?
C73B C1_14 C2_14 C3_14 -173.4(15) . . . . ?
C1_14 C2_14 C3_14 C4_14 0(3) . . . . ?
C2_14 C3_14 C4_14 C5_14 -2(3) . . . . ?
C2_14 C3_14 C4_14 C40_14 179(2) . . . . ?
C3_14 C4_14 C5_14 C6_14 0(3) . . . . ?
C40_14 C4_14 C5_14 C6_14 180(2) . . . . ?
C4_14 C5_14 C6_14 C1_14 3(3) . . . . ?
C2_14 C1_14 C6_14 C5_14 -4(2) . . . . ?
C73B C1_14 C6_14 C5_14 172.2(15) . . . . ?
C27_1 C28_1 C37_14 C38_14 36(5) . . . . ?
C29_1 C28_1 C37_14 C38_14 -156(4) . . . . ?
C27_1 C28_1 C37_14 C42_14 -150.6(14) . . . . ?
C29_1 C28_1 C37_14 C42_14 18(3) . . . . ?
C42_14 C37_14 C38_14 C39_14 24(4) . . . . ?
C28_1 C37_14 C38_14 C39_14 -162(2) . . . . ?
C28_1 C37_14 C38_14 C42_14 174(5) . . . . ?
C37_14 C38_14 C39_14 C40_14 -17(5) . . . . ?
C42_14 C38_14 C39_14 C40_14 -1(4) . . . . ?
C37_14 C38_14 C39_14 C41_14 -19(4) . . . . ?
C42_14 C38_14 C39_14 C41_14 -3.4(15) . . . . ?
C38_14 C39_14 C40_14 C41_14 -3(4) . . . . ?
C38_14 C39_14 C40_14 C4_14 170(2) . . . . ?
C41_14 C39_14 C40_14 C4_14 173(4) . . . . ?
C5_14 C4_14 C40_14 C39_14 -31(4) . . . . ?
C3_14 C4_14 C40_14 C39_14 148(3) . . . . ?
C5_14 C4_14 C40_14 C41_14 142(2) . . . . ?
C3_14 C4_14 C40_14 C41_14 -39(3) . . . . ?
C39_14 C40_14 C41_14 C42_14 8(3) . . . . ?
C4_14 C40_14 C41_14 C42_14 -166(2) . . . . ?
C4_14 C40_14 C41_14 C39_14 -174(4) . . . . ?
C38_14 C37_14 C42_14 C41_14 -16(3) . . . . ?
C28_1 C37_14 C42_14 C41_14 168(2) . . . . ?
C28_1 C37_14 C42_14 C38_14 -176(4) . . . . ?
C40_14 C41_14 C42_14 C37_14 1(3) . . . . ?
C39_14 C41_14 C42_14 C37_14 5(2) . . . . ?
C40_14 C41_14 C42_14 C38_14 -8(2) . . . . ?
C39_14 C41_14 C42_14 C38_14 -3.5(15) . . . . ?
C21_1 C22_1 C1_15 C6_15 -22(3) . . . . ?
C23_1 C22_1 C1_15 C6_15 145.1(17) . . . . ?
C21_1 C22_1 C1_15 C2_15 163.4(16) . . . . ?
C23_1 C22_1 C1_15 C2_15 -29(3) . . . . ?
C6_15 C1_15 C2_15 C3_15 -5(3) . . . . ?
C22_1 C1_15 C2_15 C3_15 169.0(19) . . . . ?
C1_15 C2_15 C3_15 C4_15 -1(3) . . . . ?
C2_15 C3_15 C4_15 C5_15 8.5(18) . . . . ?
C2_15 C3_15 C4_15 C4_11 -164.0(14) . . . . ?
C5_11 C4_11 C4_15 C5_15 51.0(17) . . . . ?
C3_11 C4_11 C4_15 C5_15 -130.7(12) . . . . ?
C5_11 C4_11 C4_15 C3_15 -136.8(13) . . . . ?
C3_11 C4_11 C4_15 C3_15 41.5(16) . . . . ?
C3_15 C4_15 C5_15 C6_15 -10.1(17) . . . . ?
C4_11 C4_15 C5_15 C6_15 162.2(12) . . . . ?
C4_15 C5_15 C6_15 C1_15 4(2) . . . . ?
C2_15 C1_15 C6_15 C5_15 4(3) . . . . ?
C22_1 C1_15 C6_15 C5_15 -170.8(17) . . . . ?
C21_1 C22_1 C1_16 C6_16 -22(3) . . . . ?
C23_1 C22_1 C1_16 C6_16 145.9(16) . . . . ?
C21_1 C22_1 C1_16 C2_16 173.6(15) . . . . ?
C23_1 C22_1 C1_16 C2_16 -18(3) . . . . ?
C6_16 C1_16 C2_16 C3_16 -6(3) . . . . ?
C22_1 C1_16 C2_16 C3_16 158.5(16) . . . . ?
C1_16 C2_16 C3_16 C4_16 1(2) . . . . ?
C2_16 C3_16 C4_16 C5_16 4(2) . . . . ?
C2_16 C3_16 C4_16 C4_12 -171.1(13) . . . . ?
C3_12 C4_12 C4_16 C5_16 148.9(13) . . . . ?
C5_12 C4_12 C4_16 C5_16 -37.0(17) . . . . ?
C3_12 C4_12 C4_16 C3_16 -36.5(16) . . . . ?
C5_12 C4_12 C4_16 C3_16 137.6(11) . . . . ?
C3_16 C4_16 C5_16 C6_16 -4(2) . . . . ?
C4_12 C4_16 C5_16 C6_16 171.1(14) . . . . ?
C4_16 C5_16 C6_16 C1_16 -1(3) . . . . ?
C2_16 C1_16 C6_16 C5_16 6(3) . . . . ?
C22_1 C1_16 C6_16 C5_16 -158.1(18) . . . . ?
C9_4 C1_4 C2_4 C12_4 1.3(18) . . . . ?
C5_4 C1_4 C2_4 C12_4 142.7(12) . . . . ?
C9_4 C1_4 C2_4 C3_4 -140.6(14) . . . . ?
C5_4 C1_4 C2_4 C3_4 0.8(12) . . . . ?
C12_4 C2_4 C3_4 C15_4 -0.7(18) . . . . ?
C1_4 C2_4 C3_4 C15_4 141.4(12) . . . . ?
C12_4 C2_4 C3_4 C4_4 -142.9(13) . . . . ?
C1_4 C2_4 C3_4 C4_4 -0.7(13) . . . . ?
C15_4 C3_4 C4_4 C18_4 0.1(19) . . . . ?
C2_4 C3_4 C4_4 C18_4 142.0(14) . . . . ?
C15_4 C3_4 C4_4 C5_4 -141.6(11) . . . . ?
C2_4 C3_4 C4_4 C5_4 0.4(13) . . . . ?
C9_4 C1_4 C5_4 C6_4 -1.8(15) . . . . ?
C2_4 C1_4 C5_4 C6_4 -143.4(12) . . . . ?
C9_4 C1_4 C5_4 C4_4 141.0(13) . . . . ?
C2_4 C1_4 C5_4 C4_4 -0.5(13) . . . . ?
C18_4 C4_4 C5_4 C6_4 0.4(16) . . . . ?
C3_4 C4_4 C5_4 C6_4 142.6(11) . . . . ?
C18_4 C4_4 C5_4 C1_4 -142.1(13) . . . . ?
C3_4 C4_4 C5_4 C1_4 0.1(13) . . . . ?
C1_4 C5_4 C6_4 C7_4 0.1(13) . . . . ?
C4_4 C5_4 C6_4 C7_4 -138.7(11) . . . . ?
C1_4 C5_4 C6_4 C20_4 139.3(13) . . . . ?
C4_4 C5_4 C6_4 C20_4 0.6(16) . . . . ?
C5_4 C6_4 C7_4 C8_4 1.8(14) . . . . ?
C20_4 C6_4 C7_4 C8_4 -141.8(13) . . . . ?
C5_4 C6_4 C7_4 C22_4 143.3(12) . . . . ?
C20_4 C6_4 C7_4 C22_4 -0.3(14) . . . . ?
C22_4 C7_4 C8_4 C9_4 -139.6(12) . . . . ?
C6_4 C7_4 C8_4 C9_4 -1.9(15) . . . . ?
C22_4 C7_4 C8_4 C25_4 -0.2(15) . . . . ?
C6_4 C7_4 C8_4 C25_4 137.5(11) . . . . ?
C5_4 C1_4 C9_4 C10_4 -137.8(13) . . . . ?
C2_4 C1_4 C9_4 C10_4 -1(2) . . . . ?
C5_4 C1_4 C9_4 C8_4 1.8(19) . . . . ?
C2_4 C1_4 C9_4 C8_4 138.2(13) . . . . ?
C7_4 C8_4 C9_4 C1_4 0.0(18) . . . . ?
C25_4 C8_4 C9_4 C1_4 -143.6(14) . . . . ?
C7_4 C8_4 C9_4 C10_4 144.1(11) . . . . ?
C25_4 C8_4 C9_4 C10_4 0.5(12) . . . . ?
C1_4 C9_4 C10_4 C11_4 1(2) . . . . ?
C8_4 C9_4 C10_4 C11_4 -144.2(12) . . . . ?
C1_4 C9_4 C10_4 C26_4 144.9(14) . . . . ?
C8_4 C9_4 C10_4 C26_4 0.1(14) . . . . ?
C9_4 C10_4 C11_4 C12_4 0.2(18) . . . . ?
C26_4 C10_4 C11_4 C12_4 -138.9(12) . . . . ?
C9_4 C10_4 C11_4 C29_4 138.1(13) . . . . ?
C26_4 C10_4 C11_4 C29_4 -1.0(19) . . . . ?
C3_4 C2_4 C12_4 C11_4 137.5(13) . . . . ?
C1_4 C2_4 C12_4 C11_4 -0.5(15) . . . . ?
C3_4 C2_4 C12_4 C13_4 1.7(19) . . . . ?
C1_4 C2_4 C12_4 C13_4 -136.3(13) . . . . ?
C10_4 C11_4 C12_4 C2_4 -0.3(15) . . . . ?
C29_4 C11_4 C12_4 C2_4 -141.6(12) . . . . ?
C10_4 C11_4 C12_4 C13_4 140.7(13) . . . . ?
C29_4 C11_4 C12_4 C13_4 -0.6(13) . . . . ?
C2_4 C12_4 C13_4 C14_4 0(2) . . . . ?
C11_4 C12_4 C13_4 C14_4 -140.3(13) . . . . ?
C2_4 C12_4 C13_4 C30_4 142.2(12) . . . . ?
C11_4 C12_4 C13_4 C30_4 1.7(14) . . . . ?
C30_4 C13_4 C14_4 C33_4 0(2) . . . . ?
C12_4 C13_4 C14_4 C33_4 139.4(12) . . . . ?
C30_4 C13_4 C14_4 C15_4 -142.0(11) . . . . ?
C12_4 C13_4 C14_4 C15_4 -3(2) . . . . ?
C4_4 C3_4 C15_4 C16_4 -2.7(18) . . . . ?
C2_4 C3_4 C15_4 C16_4 -140.4(14) . . . . ?
C4_4 C3_4 C15_4 C14_4 135.7(12) . . . . ?
C2_4 C3_4 C15_4 C14_4 -1.9(17) . . . . ?
C13_4 C14_4 C15_4 C3_4 3.7(19) . . . . ?
C33_4 C14_4 C15_4 C3_4 -143.5(12) . . . . ?
C13_4 C14_4 C15_4 C16_4 146.6(16) . . . . ?
C33_4 C14_4 C15_4 C16_4 -0.6(13) . . . . ?
C3_4 C15_4 C16_4 C17_4 4(2) . . . . ?
C14_4 C15_4 C16_4 C17_4 -139.9(17) . . . . ?
C3_4 C15_4 C16_4 C34_4 144.2(13) . . . . ?
C14_4 C15_4 C16_4 C34_4 0.4(17) . . . . ?
C34_4 C16_4 C17_4 C18_4 -138.5(16) . . . . ?
C15_4 C16_4 C17_4 C18_4 -2(2) . . . . ?
C34_4 C16_4 C17_4 C37_4 1(3) . . . . ?
C15_4 C16_4 C17_4 C37_4 137.2(16) . . . . ?
C3_4 C4_4 C18_4 C17_4 2(2) . . . . ?
C5_4 C4_4 C18_4 C17_4 138.9(14) . . . . ?
C3_4 C4_4 C18_4 C19_4 -138.5(16) . . . . ?
C5_4 C4_4 C18_4 C19_4 -1(2) . . . . ?
C16_4 C17_4 C18_4 C4_4 -1(2) . . . . ?
C37_4 C17_4 C18_4 C4_4 -144.7(17) . . . . ?
C16_4 C17_4 C18_4 C19_4 144(2) . . . . ?
C37_4 C17_4 C18_4 C19_4 0.1(14) . . . . ?
C4_4 C18_4 C19_4 C20_4 1(3) . . . . ?
C17_4 C18_4 C19_4 C20_4 -143.0(18) . . . . ?
C4_4 C18_4 C19_4 C38_4 142.9(16) . . . . ?
C17_4 C18_4 C19_4 C38_4 -1.2(18) . . . . ?
C38_4 C19_4 C20_4 C21_4 0(3) . . . . ?
C18_4 C19_4 C20_4 C21_4 137.3(17) . . . . ?
C38_4 C19_4 C20_4 C6_4 -137.4(16) . . . . ?
C18_4 C19_4 C20_4 C6_4 0(3) . . . . ?
C5_4 C6_4 C20_4 C19_4 -1(2) . . . . ?
C7_4 C6_4 C20_4 C19_4 142.7(16) . . . . ?
C5_4 C6_4 C20_4 C21_4 -142.9(14) . . . . ?
C7_4 C6_4 C20_4 C21_4 0.6(15) . . . . ?
C19_4 C20_4 C21_4 C40_4 1(3) . . . . ?
C6_4 C20_4 C21_4 C40_4 143.2(18) . . . . ?
C19_4 C20_4 C21_4 C22_4 -142.6(18) . . . . ?
C6_4 C20_4 C21_4 C22_4 -0.6(18) . . . . ?
C8_4 C7_4 C22_4 C23_4 1.7(17) . . . . ?
C6_4 C7_4 C22_4 C23_4 -141.5(13) . . . . ?
C8_4 C7_4 C22_4 C21_4 143.1(13) . . . . ?
C6_4 C7_4 C22_4 C21_4 -0.1(16) . . . . ?
C40_4 C21_4 C22_4 C23_4 0(2) . . . . ?
C20_4 C21_4 C22_4 C23_4 142.9(15) . . . . ?
C40_4 C21_4 C22_4 C7_4 -142.8(16) . . . . ?
C20_4 C21_4 C22_4 C7_4 0.5(19) . . . . ?
C7_4 C22_4 C23_4 C42_4 139.3(14) . . . . ?
C21_4 C22_4 C23_4 C42_4 2(2) . . . . ?
C7_4 C22_4 C23_4 C24_4 -2(2) . . . . ?
C21_4 C22_4 C23_4 C24_4 -139.9(16) . . . . ?
C22_4 C23_4 C24_4 C25_4 1(2) . . . . ?
C42_4 C23_4 C24_4 C25_4 -144.4(13) . . . . ?
C22_4 C23_4 C24_4 C44_4 143.5(15) . . . . ?
C42_4 C23_4 C24_4 C44_4 -2.0(17) . . . . ?
C44_4 C24_4 C25_4 C26_4 -1.4(18) . . . . ?
C23_4 C24_4 C25_4 C26_4 136.1(14) . . . . ?
C44_4 C24_4 C25_4 C8_4 -137.2(14) . . . . ?
C23_4 C24_4 C25_4 C8_4 0.3(19) . . . . ?
C7_4 C8_4 C25_4 C24_4 -0.8(17) . . . . ?
C9_4 C8_4 C25_4 C24_4 141.1(13) . . . . ?
C7_4 C8_4 C25_4 C26_4 -142.7(11) . . . . ?
C9_4 C8_4 C25_4 C26_4 -0.8(11) . . . . ?
C24_4 C25_4 C26_4 C27_4 1.4(17) . . . . ?
C8_4 C25_4 C26_4 C27_4 142.8(12) . . . . ?
C24_4 C25_4 C26_4 C10_4 -140.6(13) . . . . ?
C8_4 C25_4 C26_4 C10_4 0.9(13) . . . . ?
C11_4 C10_4 C26_4 C27_4 1(2) . . . . ?
C9_4 C10_4 C26_4 C27_4 -142.0(14) . . . . ?
C11_4 C10_4 C26_4 C25_4 142.7(13) . . . . ?
C9_4 C10_4 C26_4 C25_4 -0.6(15) . . . . ?
C25_4 C26_4 C27_4 C45_4 -0.6(17) . . . . ?
C10_4 C26_4 C27_4 C45_4 137.7(14) . . . . ?
C25_4 C26_4 C27_4 C28_4 -140.1(14) . . . . ?
C10_4 C26_4 C27_4 C28_4 -2(2) . . . . ?
C26_4 C27_4 C28_4 C29_4 2(2) . . . . ?
C45_4 C27_4 C28_4 C29_4 -141.9(14) . . . . ?
C26_4 C27_4 C28_4 C47_4 144.6(15) . . . . ?
C45_4 C27_4 C28_4 C47_4 0.6(15) . . . . ?
C27_4 C28_4 C29_4 C11_4 -1.8(19) . . . . ?
C47_4 C28_4 C29_4 C11_4 -139.4(14) . . . . ?
C27_4 C28_4 C29_4 C30_4 138.5(13) . . . . ?
C47_4 C28_4 C29_4 C30_4 0.9(18) . . . . ?
C10_4 C11_4 C29_4 C28_4 1.2(18) . . . . ?
C12_4 C11_4 C29_4 C28_4 144.0(12) . . . . ?
C10_4 C11_4 C29_4 C30_4 -143.4(12) . . . . ?
C12_4 C11_4 C29_4 C30_4 -0.7(11) . . . . ?
C14_4 C13_4 C30_4 C31_4 2(2) . . . . ?
C12_4 C13_4 C30_4 C31_4 -141.6(15) . . . . ?
C14_4 C13_4 C30_4 C29_4 141.4(13) . . . . ?
C12_4 C13_4 C30_4 C29_4 -2.1(13) . . . . ?
C28_4 C29_4 C30_4 C31_4 -3.0(18) . . . . ?
C11_4 C29_4 C30_4 C31_4 141.7(14) . . . . ?
C28_4 C29_4 C30_4 C13_4 -143.0(12) . . . . ?
C11_4 C29_4 C30_4 C13_4 1.7(11) . . . . ?
C13_4 C30_4 C31_4 C48_4 138.5(15) . . . . ?
C29_4 C30_4 C31_4 C48_4 4(2) . . . . ?
C13_4 C30_4 C31_4 C32_4 -2(2) . . . . ?
C29_4 C30_4 C31_4 C32_4 -136.6(16) . . . . ?
C30_4 C31_4 C32_4 C33_4 0(3) . . . . ?
C48_4 C31_4 C32_4 C33_4 -144.8(16) . . . . ?
C30_4 C31_4 C32_4 C50_4 144.2(17) . . . . ?
C48_4 C31_4 C32_4 C50_4 -0.8(19) . . . . ?
C50_4 C32_4 C33_4 C34_4 -1(2) . . . . ?
C31_4 C32_4 C33_4 C34_4 138.9(16) . . . . ?
C50_4 C32_4 C33_4 C14_4 -137.9(14) . . . . ?
C31_4 C32_4 C33_4 C14_4 2(2) . . . . ?
C13_4 C14_4 C33_4 C32_4 -2(2) . . . . ?
C15_4 C14_4 C33_4 C32_4 143.1(14) . . . . ?
C13_4 C14_4 C33_4 C34_4 -144.7(15) . . . . ?
C15_4 C14_4 C33_4 C34_4 0.5(12) . . . . ?
C32_4 C33_4 C34_4 C35_4 0(2) . . . . ?
C14_4 C33_4 C34_4 C35_4 140.7(13) . . . . ?
C32_4 C33_4 C34_4 C16_4 -141.4(16) . . . . ?
C14_4 C33_4 C34_4 C16_4 -0.2(16) . . . . ?
C17_4 C16_4 C34_4 C35_4 1(2) . . . . ?
C15_4 C16_4 C34_4 C35_4 -140.1(14) . . . . ?
C17_4 C16_4 C34_4 C33_4 141.1(16) . . . . ?
C15_4 C16_4 C34_4 C33_4 -0.1(19) . . . . ?
C33_4 C34_4 C35_4 C36_4 -138.0(13) . . . . ?
C16_4 C34_4 C35_4 C36_4 -1(2) . . . . ?
C33_4 C34_4 C35_4 C51_4 2.2(18) . . . . ?
C16_4 C34_4 C35_4 C51_4 138.8(14) . . . . ?
C34_4 C35_4 C36_4 C37_4 -0.1(19) . . . . ?
C51_4 C35_4 C36_4 C37_4 -145.0(11) . . . . ?
C34_4 C35_4 C36_4 C53_4 144.1(12) . . . . ?
C51_4 C35_4 C36_4 C53_4 -0.8(13) . . . . ?
C35_4 C36_4 C37_4 C17_4 1.9(18) . . . . ?
C53_4 C36_4 C37_4 C17_4 -137.6(13) . . . . ?
C35_4 C36_4 C37_4 C38_4 137.8(12) . . . . ?
C53_4 C36_4 C37_4 C38_4 -2(2) . . . . ?
C16_4 C17_4 C37_4 C36_4 -2(2) . . . . ?
C18_4 C17_4 C37_4 C36_4 141.0(15) . . . . ?
C16_4 C17_4 C37_4 C38_4 -142.3(18) . . . . ?
C18_4 C17_4 C37_4 C38_4 1.1(13) . . . . ?
C20_4 C19_4 C38_4 C39_4 -1(2) . . . . ?
C18_4 C19_4 C38_4 C39_4 -142.4(14) . . . . ?
C20_4 C19_4 C38_4 C37_4 143.4(17) . . . . ?
C18_4 C19_4 C38_4 C37_4 1.9(19) . . . . ?
C36_4 C37_4 C38_4 C39_4 2(2) . . . . ?
C17_4 C37_4 C38_4 C39_4 142.9(14) . . . . ?
C36_4 C37_4 C38_4 C19_4 -142.7(15) . . . . ?
C17_4 C37_4 C38_4 C19_4 -1.9(16) . . . . ?
C19_4 C38_4 C39_4 C54_4 137.8(15) . . . . ?
C37_4 C38_4 C39_4 C54_4 -2.2(19) . . . . ?
C19_4 C38_4 C39_4 C40_4 0.5(19) . . . . ?
C37_4 C38_4 C39_4 C40_4 -139.5(12) . . . . ?
C22_4 C21_4 C40_4 C41_4 0(2) . . . . ?
C20_4 C21_4 C40_4 C41_4 -139.0(15) . . . . ?
C22_4 C21_4 C40_4 C39_4 137.3(15) . . . . ?
C20_4 C21_4 C40_4 C39_4 -2(2) . . . . ?
C38_4 C39_4 C40_4 C21_4 0.8(19) . . . . ?
C54_4 C39_4 C40_4 C21_4 -141.4(15) . . . . ?
C38_4 C39_4 C40_4 C41_4 143.3(12) . . . . ?
C54_4 C39_4 C40_4 C41_4 1.0(11) . . . . ?
C21_4 C40_4 C41_4 C42_4 -1.0(19) . . . . ?
C39_4 C40_4 C41_4 C42_4 -143.5(11) . . . . ?
C21_4 C40_4 C41_4 C55_4 140.0(15) . . . . ?
C39_4 C40_4 C41_4 C55_4 -2.6(13) . . . . ?
C40_4 C41_4 C42_4 C23_4 2.2(18) . . . . ?
C55_4 C41_4 C42_4 C23_4 -134.8(13) . . . . ?
C40_4 C41_4 C42_4 C43_4 138.5(12) . . . . ?
C55_4 C41_4 C42_4 C43_4 1.5(16) . . . . ?
C22_4 C23_4 C42_4 C41_4 -3(2) . . . . ?
C24_4 C23_4 C42_4 C41_4 143.0(13) . . . . ?
C22_4 C23_4 C42_4 C43_4 -143.2(13) . . . . ?
C24_4 C23_4 C42_4 C43_4 2.4(15) . . . . ?
C41_4 C42_4 C43_4 C57_4 0.4(16) . . . . ?
C23_4 C42_4 C43_4 C57_4 142.2(12) . . . . ?
C41_4 C42_4 C43_4 C44_4 -143.6(14) . . . . ?
C23_4 C42_4 C43_4 C44_4 -1.8(16) . . . . ?
C25_4 C24_4 C44_4 C45_4 1(2) . . . . ?
C23_4 C24_4 C44_4 C45_4 -140.9(18) . . . . ?
C25_4 C24_4 C44_4 C43_4 142.4(15) . . . . ?
C23_4 C24_4 C44_4 C43_4 0.9(18) . . . . ?
C57_4 C43_4 C44_4 C45_4 -4(2) . . . . ?
C42_4 C43_4 C44_4 C45_4 141.0(17) . . . . ?
C57_4 C43_4 C44_4 C24_4 -144.6(12) . . . . ?
C42_4 C43_4 C44_4 C24_4 0.6(17) . . . . ?
C24_4 C44_4 C45_4 C46_4 139.3(16) . . . . ?
C43_4 C44_4 C45_4 C46_4 3(3) . . . . ?
C24_4 C44_4 C45_4 C27_4 0(3) . . . . ?
C43_4 C44_4 C45_4 C27_4 -136.3(16) . . . . ?
C26_4 C27_4 C45_4 C44_4 0(2) . . . . ?
C28_4 C27_4 C45_4 C44_4 143(2) . . . . ?
C26_4 C27_4 C45_4 C46_4 -143.4(16) . . . . ?
C28_4 C27_4 C45_4 C46_4 -0.2(14) . . . . ?
C44_4 C45_4 C46_4 C58_4 -1(2) . . . . ?
C27_4 C45_4 C46_4 C58_4 142.6(17) . . . . ?
C44_4 C45_4 C46_4 C47_4 -144.0(19) . . . . ?
C27_4 C45_4 C46_4 C47_4 -0.3(14) . . . . ?
C58_4 C46_4 C47_4 C48_4 0.3(18) . . . . ?
C45_4 C46_4 C47_4 C48_4 142.4(17) . . . . ?
C58_4 C46_4 C47_4 C28_4 -141.4(18) . . . . ?
C45_4 C46_4 C47_4 C28_4 0.7(16) . . . . ?
C29_4 C28_4 C47_4 C48_4 0(2) . . . . ?
C27_4 C28_4 C47_4 C48_4 -142.6(16) . . . . ?
C29_4 C28_4 C47_4 C46_4 142.0(13) . . . . ?
C27_4 C28_4 C47_4 C46_4 -0.8(16) . . . . ?
C46_4 C47_4 C48_4 C31_4 -137.0(17) . . . . ?
C28_4 C47_4 C48_4 C31_4 1(2) . . . . ?
C46_4 C47_4 C48_4 C49_4 0.7(17) . . . . ?
C28_4 C47_4 C48_4 C49_4 138.3(16) . . . . ?
C30_4 C31_4 C48_4 C47_4 -3(3) . . . . ?
C32_4 C31_4 C48_4 C47_4 142.5(18) . . . . ?
C30_4 C31_4 C48_4 C49_4 -144.9(17) . . . . ?
C32_4 C31_4 C48_4 C49_4 0.5(18) . . . . ?
C47_4 C48_4 C49_4 C59_4 -1.4(19) . . . . ?
C31_4 C48_4 C49_4 C59_4 140.8(17) . . . . ?
C47_4 C48_4 C49_4 C50_4 -142.2(16) . . . . ?
C31_4 C48_4 C49_4 C50_4 0.0(14) . . . . ?
C33_4 C32_4 C50_4 C51_4 0.3(18) . . . . ?
C31_4 C32_4 C50_4 C51_4 -143.0(14) . . . . ?
C33_4 C32_4 C50_4 C49_4 144.1(16) . . . . ?
C31_4 C32_4 C50_4 C49_4 0.8(16) . . . . ?
C59_4 C49_4 C50_4 C51_4 -1.0(19) . . . . ?
C48_4 C49_4 C50_4 C51_4 140.9(12) . . . . ?
C59_4 C49_4 C50_4 C32_4 -142.3(14) . . . . ?
C48_4 C49_4 C50_4 C32_4 -0.5(13) . . . . ?
C32_4 C50_4 C51_4 C35_4 1.5(14) . . . . ?
C49_4 C50_4 C51_4 C35_4 -136.1(12) . . . . ?
C32_4 C50_4 C51_4 C52_4 140.4(12) . . . . ?
C49_4 C50_4 C51_4 C52_4 2.8(15) . . . . ?
C34_4 C35_4 C51_4 C50_4 -2.9(15) . . . . ?
C36_4 C35_4 C51_4 C50_4 142.7(11) . . . . ?
C34_4 C35_4 C51_4 C52_4 -144.6(12) . . . . ?
C36_4 C35_4 C51_4 C52_4 1.0(13) . . . . ?
C50_4 C51_4 C52_4 C60_4 -1.7(15) . . . . ?
C35_4 C51_4 C52_4 C60_4 141.7(12) . . . . ?
C50_4 C51_4 C52_4 C53_4 -144.2(11) . . . . ?
C35_4 C51_4 C52_4 C53_4 -0.8(12) . . . . ?
C60_4 C52_4 C53_4 C54_4 -0.7(19) . . . . ?
C51_4 C52_4 C53_4 C54_4 141.5(12) . . . . ?
C60_4 C52_4 C53_4 C36_4 -141.9(13) . . . . ?
C51_4 C52_4 C53_4 C36_4 0.3(12) . . . . ?
C37_4 C36_4 C53_4 C54_4 1.5(19) . . . . ?
C35_4 C36_4 C53_4 C54_4 -141.1(13) . . . . ?
C37_4 C36_4 C53_4 C52_4 143.0(13) . . . . ?
C35_4 C36_4 C53_4 C52_4 0.3(13) . . . . ?
C52_4 C53_4 C54_4 C55_4 -0.6(19) . . . . ?
C36_4 C53_4 C54_4 C55_4 136.2(13) . . . . ?
C52_4 C53_4 C54_4 C39_4 -138.4(12) . . . . ?
C36_4 C53_4 C54_4 C39_4 -1.6(19) . . . . ?
C38_4 C39_4 C54_4 C53_4 2.0(18) . . . . ?
C40_4 C39_4 C54_4 C53_4 143.1(14) . . . . ?
C38_4 C39_4 C54_4 C55_4 -140.2(13) . . . . ?
C40_4 C39_4 C54_4 C55_4 0.9(12) . . . . ?
C53_4 C54_4 C55_4 C56_4 1(2) . . . . ?
C39_4 C54_4 C55_4 C56_4 142.9(15) . . . . ?
C53_4 C54_4 C55_4 C41_4 -144.5(12) . . . . ?
C39_4 C54_4 C55_4 C41_4 -2.4(14) . . . . ?
C42_4 C41_4 C55_4 C56_4 -1.3(18) . . . . ?
C40_4 C41_4 C55_4 C56_4 -141.7(15) . . . . ?
C42_4 C41_4 C55_4 C54_4 143.5(13) . . . . ?
C40_4 C41_4 C55_4 C54_4 3.1(15) . . . . ?
C54_4 C55_4 C56_4 C57_4 -141.1(16) . . . . ?
C41_4 C55_4 C56_4 C57_4 -1(2) . . . . ?
C54_4 C55_4 C56_4 C60_4 0(2) . . . . ?
C41_4 C55_4 C56_4 C60_4 140.5(16) . . . . ?
C44_4 C43_4 C57_4 C56_4 138.1(16) . . . . ?
C42_4 C43_4 C57_4 C56_4 -2.4(18) . . . . ?
C44_4 C43_4 C57_4 C58_4 3.6(18) . . . . ?
C42_4 C43_4 C57_4 C58_4 -137.0(12) . . . . ?
C55_4 C56_4 C57_4 C43_4 3(2) . . . . ?
C60_4 C56_4 C57_4 C43_4 -142.3(14) . . . . ?
C55_4 C56_4 C57_4 C58_4 142.1(15) . . . . ?
C60_4 C56_4 C57_4 C58_4 -2.8(19) . . . . ?
C45_4 C46_4 C58_4 C57_4 1(2) . . . . ?
C47_4 C46_4 C58_4 C57_4 138.5(14) . . . . ?
C45_4 C46_4 C58_4 C59_4 -138.6(15) . . . . ?
C47_4 C46_4 C58_4 C59_4 -1(2) . . . . ?
C43_4 C57_4 C58_4 C46_4 -2(2) . . . . ?
C56_4 C57_4 C58_4 C46_4 -141.4(16) . . . . ?
C43_4 C57_4 C58_4 C59_4 141.5(12) . . . . ?
C56_4 C57_4 C58_4 C59_4 1.9(17) . . . . ?
C48_4 C49_4 C59_4 C60_4 -139.0(13) . . . . ?
C50_4 C49_4 C59_4 C60_4 -2.0(18) . . . . ?
C48_4 C49_4 C59_4 C58_4 1(2) . . . . ?
C50_4 C49_4 C59_4 C58_4 138.1(14) . . . . ?
C46_4 C58_4 C59_4 C49_4 0(2) . . . . ?
C57_4 C58_4 C59_4 C49_4 -144.2(13) . . . . ?
C46_4 C58_4 C59_4 C60_4 143.7(14) . . . . ?
C57_4 C58_4 C59_4 C60_4 -0.4(16) . . . . ?
C53_4 C52_4 C60_4 C59_4 136.0(13) . . . . ?
C51_4 C52_4 C60_4 C59_4 -1.1(17) . . . . ?
C53_4 C52_4 C60_4 C56_4 2(2) . . . . ?
C51_4 C52_4 C60_4 C56_4 -135.6(15) . . . . ?
C49_4 C59_4 C60_4 C52_4 3.1(17) . . . . ?
C58_4 C59_4 C60_4 C52_4 -140.7(14) . . . . ?
C49_4 C59_4 C60_4 C56_4 142.5(16) . . . . ?
C58_4 C59_4 C60_4 C56_4 -1.3(16) . . . . ?
C55_4 C56_4 C60_4 C52_4 -1(2) . . . . ?
C57_4 C56_4 C60_4 C52_4 143.1(15) . . . . ?
C55_4 C56_4 C60_4 C59_4 -141.8(16) . . . . ?
C57_4 C56_4 C60_4 C59_4 2.6(19) . . . . ?

loop_
_platon_squeeze_void_nr
_platon_squeeze_void_average_x
_platon_squeeze_void_average_y
_platon_squeeze_void_average_z
_platon_squeeze_void_volume
_platon_squeeze_void_count_electrons
_platon_squeeze_void_content
1 0.046 0.104 0.103 3950 1314 '1,2-dichlorobenzene (18x) '
2 0.248 0.334 0.016 24 1 ' '
3 0.252 0.834 0.484 24 1 ' '
4 0.748 0.166 0.516 24 1 ' '
5 0.752 0.666 0.984 24 1 ' '

loop_
_exptl_oxdiff_crystal_face_indexfrac_h
_exptl_oxdiff_crystal_face_indexfrac_k
_exptl_oxdiff_crystal_face_indexfrac_l
_exptl_oxdiff_crystal_face_x
_exptl_oxdiff_crystal_face_y
_exptl_oxdiff_crystal_face_z
0.9693 -1.9978 2.0208 0.1184 0.2471 0.1936
-0.9749 1.9981 -1.0192 -0.0747 -0.2388 -0.2059
-0.9987 0.0002 -0.0054 -0.0274 0.0233 -0.0309
1.9917 -0.0001 1.0124 0.0985 -0.0383 0.0494
0.0056 -0.0004 -1.0016 -0.0438 -0.0083 0.0123
1.0043 -0.0006 -0.9962 -0.0164 -0.0316 0.0432
-0.0056 0.0004 1.0016 0.0438 0.0083 -0.0123
-1.0043 0.0006 0.9962 0.0164 0.0316 -0.0432
1.0099 -0.0009 -1.9978 -0.0602 -0.0398 0.0555
-0.0034 -0.9995 -0.9955 -0.0420 0.1187 0.1060
-1.0009 1.0001 1.9917 0.0584 -0.0871 -0.1492
